data_4516386
loop_
_publ_author_name
'Wei, Yongqin'
'Wang, Gaoji'
'Wu, Kechen'

_publ_section_title
;
 First Eu(II)/Ln(III) Mixed Complex with High Oxidative Stability
;
_journal_issue 11
_journal_name_full 'Crystal Growth &amp; Design'
_journal_page_first 5288
_journal_paper_doi 10.1021/acs.cgd.5b00804
_journal_volume 15
_journal_year 2015
_chemical_absolute_configuration Eu6(OH)4(C6H5NO2)4(C44H56N4O8)2
_chemical_formula_sum 'C112 H132 Eu6 N12 O28'
_chemical_formula_weight 3006.06
_space_group_IT_number 1
_space_group_name_Hall 'P 1'
_space_group_name_H-M_alt 'P 1'
_symmetry_cell_setting triclinic
_symmetry_space_group_name_H-M 'P 1'
_atom_sites_solution_hydrogens geom
_atom_sites_solution_primary direct
_atom_sites_solution_secondary difmap
_audit_creation_method SHELXL-97
_cell_angle_alpha 66.002(5)
_cell_angle_beta 89.090(7)
_cell_angle_gamma 78.068(7)
_cell_formula_units_Z 1
_cell_length_a 15.246(4)
_cell_length_b 15.252(4)
_cell_length_c 15.280(4)
_cell_measurement_reflns_used 10003
_cell_measurement_temperature 173(2)
_cell_measurement_theta_max 27.5165
_cell_measurement_theta_min 2.0789
_cell_volume 3166.6(14)
_computing_cell_refinement 'CrystalClear (Rigaku Corp., 2000)'
_computing_data_collection 'CrystalClear (Rigaku Corp., 2000)'
_computing_data_reduction 'CrystalClear (Rigaku Corp., 2000)'
_computing_molecular_graphics 'Bruker SHELXTL'
_computing_publication_material 'Bruker SHELXTL'
_computing_structure_refinement 'SHELXL-97 (Sheldrick, 1997)'
_computing_structure_solution 'SHELXS-97 (Sheldrick, 1990)'
_diffrn_ambient_temperature 173(2)
_diffrn_measured_fraction_theta_full 0.964
_diffrn_measured_fraction_theta_max 0.964
_diffrn_measurement_device_type 'Rigaku Mercury CCD'
_diffrn_measurement_method '\w scans'
_diffrn_radiation_monochromator graphite
_diffrn_radiation_source 'Rotating Anode'
_diffrn_radiation_type MoK\a
_diffrn_radiation_wavelength 0.71073
_diffrn_reflns_av_R_equivalents 0.0000
_diffrn_reflns_av_sigmaI/netI 0.0744
_diffrn_reflns_limit_h_max 19
_diffrn_reflns_limit_h_min -19
_diffrn_reflns_limit_k_max 19
_diffrn_reflns_limit_k_min -17
_diffrn_reflns_limit_l_max 19
_diffrn_reflns_limit_l_min -19
_diffrn_reflns_number 21067
_diffrn_reflns_theta_full 27.51
_diffrn_reflns_theta_max 27.51
_diffrn_reflns_theta_min 2.49
_diffrn_standards_decay_% 0
_diffrn_standards_interval_count 0
_diffrn_standards_interval_time 0
_diffrn_standards_number 0
_exptl_absorpt_coefficient_mu 2.998
_exptl_absorpt_correction_T_max 0.556
_exptl_absorpt_correction_T_min 0.434
_exptl_absorpt_correction_type multi-scan
_exptl_crystal_colour Yellow
_exptl_crystal_density_diffrn 1.576
_exptl_crystal_density_method 'not measured'
_exptl_crystal_description Prism
_exptl_crystal_F_000 1490
_exptl_crystal_size_max 0.368
_exptl_crystal_size_mid 0.235
_exptl_crystal_size_min 0.196
_platon_squeeze_details
;
;
_refine_diff_density_max 3.913
_refine_diff_density_min -2.307
_refine_diff_density_rms 0.298
_refine_ls_abs_structure_details 'Flack H D (1983), Acta Cryst. A39, 876-881'
_refine_ls_abs_structure_Flack 0.056(14)
_refine_ls_extinction_method none
_refine_ls_goodness_of_fit_ref 1.048
_refine_ls_hydrogen_treatment mixed
_refine_ls_matrix_type full
_refine_ls_number_parameters 1387
_refine_ls_number_reflns 21067
_refine_ls_number_restraints 1006
_refine_ls_restrained_S_all 1.038
_refine_ls_R_factor_all 0.0698
_refine_ls_R_factor_gt 0.0672
_refine_ls_shift/su_max 0.001
_refine_ls_shift/su_mean 0.000
_refine_ls_structure_factor_coef Fsqd
_refine_ls_weighting_details 'calc w=1/[\s^2^(Fo^2^)+(0.1180P)^2^+0.0000P] where P=(Fo^2^+2Fc^2^)/3'
_refine_ls_weighting_scheme calc
_refine_ls_wR_factor_gt 0.1672
_refine_ls_wR_factor_ref 0.1699
_reflns_number_gt 18743
_reflns_number_total 21067
_reflns_threshold_expression >2sigma(I)
_cod_data_source_file cg5b00804_si_002.cif
_cod_data_source_block M-Eu^II^Eu^III^-1
_cod_depositor_comments
;
The following automatic conversions were performed:

data item '_exptl_absorpt_correction_type' value 'Multi-scan' was
changed to 'multi-scan' in accordance with the
/home/saulius/struct/COD-crude-data/automatic-downloads/DataCite-retrospective/ACS/depositions/lib/dictionaries/cif_core.dic
dictionary named 'cif_core.dic' version 2.4.2 last updated on
2011-04-26.

data item '_symmetry_cell_setting' value 'Triclinic' was changed to
'triclinic' in accordance with the
/home/saulius/struct/COD-crude-data/automatic-downloads/DataCite-retrospective/ACS/depositions/lib/dictionaries/cif_core.dic
dictionary named 'cif_core.dic' version 2.4.2 last updated on
2011-04-26.

Automatic conversion script
Id: cif_fix_values 6909 2019-04-08 15:41:33Z antanas 
;
_cod_original_cell_volume 3166.5(14)
_cod_original_sg_symbol_H-M P1
_cod_database_code 4516386

loop_
_symmetry_equiv_pos_as_xyz
'x, y, z'

loop_
_atom_site_label
_atom_site_type_symbol
_atom_site_fract_x
_atom_site_fract_y
_atom_site_fract_z
_atom_site_U_iso_or_equiv
_atom_site_adp_type
_atom_site_occupancy
_atom_site_symmetry_multiplicity
_atom_site_calc_flag
_atom_site_refinement_flags
Eu1 Eu 0.63377(3) -0.56872(4) 1.00556(3) 0.01293(12) Uani 1 1 d U
Eu2 Eu 0.28412(3) 0.03025(4) 0.56498(3) 0.01341(12) Uani 1 1 d U
Eu3 Eu 0.41114(3) -0.38150(4) 0.92816(3) 0.01441(13) Uani 1 1 d U
Eu4 Eu 0.60581(3) -0.33822(4) 0.77460(4) 0.01659(13) Uani 1 1 d U
Eu5 Eu 0.36493(3) -0.24565(4) 0.65296(4) 0.01584(13) Uani 1 1 d U
Eu6 Eu 0.44231(3) -0.11665(4) 0.79145(4) 0.01591(13) Uani 1 1 d U
C1 C 0.5146(10) -0.0252(11) 0.1531(10) 0.031(3) Uani 1 1 d U
H1A H 0.4634 -0.0061 0.1062 0.046 Uiso 1 1 calc R
H1B H 0.5519 -0.0884 0.1595 0.046 Uiso 1 1 calc R
H1C H 0.5506 0.0251 0.1312 0.046 Uiso 1 1 calc R
C2 C 0.9773(10) -0.3342(13) 1.0906(12) 0.040(4) Uani 1 1 d U
H2A H 0.9560 -0.2776 1.1064 0.060 Uiso 1 1 calc R
H2B H 1.0231 -0.3197 1.0441 0.060 Uiso 1 1 calc R
H2C H 1.0035 -0.3920 1.1492 0.060 Uiso 1 1 calc R
C3 C 0.1374(9) -0.2118(10) 0.9175(9) 0.026(3) Uani 1 1 d U
H3A H 0.1586 -0.2776 0.9190 0.040 Uiso 1 1 calc R
H3B H 0.0731 -0.1888 0.8972 0.040 Uiso 1 1 calc R
H3C H 0.1474 -0.2144 0.9818 0.040 Uiso 1 1 calc R
C4 C 0.2830(12) -0.8286(14) 0.9634(13) 0.046(4) Uani 1 1 d U
H4A H 0.2643 -0.8186 0.8983 0.069 Uiso 1 1 calc R
H4B H 0.2298 -0.8146 0.9964 0.069 Uiso 1 1 calc R
H4C H 0.3153 -0.8970 0.9991 0.069 Uiso 1 1 calc R
C5 C 0.6165(8) -0.8123(10) 1.1403(9) 0.023(3) Uani 1 1 d U
H5A H 0.6763 -0.8359 1.1761 0.028 Uiso 1 1 calc R
H5B H 0.5796 -0.8607 1.1739 0.028 Uiso 1 1 calc R
C6 C 0.8978(10) -0.3551(12) 1.0469(11) 0.035(3) Uani 1 1 d U
C7 C -0.0775(12) -0.1866(14) 0.4692(13) 0.048(4) Uani 1 1 d U
H7A H -0.0605 -0.2368 0.4438 0.073 Uiso 1 1 calc R
H7B H -0.1115 -0.1256 0.4186 0.073 Uiso 1 1 calc R
H7C H -0.1148 -0.2097 0.5232 0.073 Uiso 1 1 calc R
C8 C 0.2683(10) -0.3137(12) 0.4849(11) 0.035(3) Uani 1 1 d U
H8A H 0.2173 -0.3013 0.4400 0.052 Uiso 1 1 calc R
H8B H 0.2763 -0.3804 0.5357 0.052 Uiso 1 1 calc R
H8C H 0.3230 -0.3074 0.4504 0.052 Uiso 1 1 calc R
C9 C 0.2653(9) -0.4848(13) 1.1100(10) 0.036(3) Uani 1 1 d U
H9A H 0.2635 -0.5234 1.1791 0.053 Uiso 1 1 calc R
H9B H 0.2480 -0.5202 1.0743 0.053 Uiso 1 1 calc R
H9C H 0.2232 -0.4209 1.0905 0.053 Uiso 1 1 calc R
C11 C 0.6031(11) 0.3232(13) 0.6077(12) 0.044(4) Uani 1 1 d U
H11A H 0.6149 0.3188 0.6724 0.067 Uiso 1 1 calc R
H11B H 0.5669 0.3886 0.5676 0.067 Uiso 1 1 calc R
H11C H 0.6602 0.3124 0.5794 0.067 Uiso 1 1 calc R
C12 C 0.8226(14) -0.3438(14) 0.6719(15) 0.061(5) Uani 1 1 d U
H12A H 0.8770 -0.3855 0.6630 0.091 Uiso 1 1 calc RD
H12B H 0.8389 -0.3082 0.7078 0.091 Uiso 1 1 calc R
H12C H 0.7932 -0.2965 0.6090 0.091 Uiso 1 1 calc R
C13 C 0.1658(7) -0.0483(9) 0.8428(8) 0.017(2) Uani 1 1 d U
C14 C 0.7820(8) -0.7795(10) 1.0159(9) 0.026(3) Uani 1 1 d U
H14A H 0.7868 -0.8119 1.0870 0.031 Uiso 1 1 calc R
H14B H 0.8040 -0.8306 0.9916 0.031 Uiso 1 1 calc R
C15 C 0.5519(8) 0.2449(11) 0.6136(9) 0.026(3) Uani 1 1 d U
C16 C 0.1210(8) 0.0776(9) 0.3823(8) 0.020(2) Uani 1 1 d U
H16A H 0.1070 0.0115 0.4063 0.023 Uiso 1 1 calc R
H16B H 0.0973 0.1140 0.3142 0.023 Uiso 1 1 calc R
C17 C 0.0032(9) 0.1276(11) 0.9194(10) 0.029(3) Uani 1 1 d U
H17A H -0.0251 0.0751 0.9617 0.044 Uiso 1 1 calc R
H17B H -0.0418 0.1786 0.8703 0.044 Uiso 1 1 calc R
H17C H 0.0285 0.1564 0.9573 0.044 Uiso 1 1 calc R
C18 C 0.4094(8) -0.6242(9) 0.8654(9) 0.021(2) Uani 1 1 d U
C19 C 0.0953(8) -0.0118(10) 0.8853(9) 0.024(3) Uani 1 1 d U
H19A H 0.0590 -0.0541 0.9244 0.028 Uiso 1 1 calc R
C20 C 0.7659(7) -0.5030(9) 0.7337(8) 0.017(2) Uani 1 1 d U
C21 C -0.0028(9) -0.0959(10) 0.5398(9) 0.026(3) Uani 1 1 d U
H21A H -0.0608 -0.0587 0.5409 0.031 Uiso 1 1 calc R
C22 C 0.1797(8) -0.4711(10) 0.8117(9) 0.023(3) Uani 1 1 d U
C23 C 0.9121(8) -0.4307(11) 1.0188(9) 0.028(3) Uani 1 1 d U
H23A H 0.9721 -0.4648 1.0201 0.033 Uiso 1 1 calc R
C24 C 0.7380(8) -0.3227(10) 1.0077(9) 0.023(3) Uani 1 1 d U
C25 C 0.5391(8) -0.0625(10) 0.3312(9) 0.024(3) Uani 1 1 d U
H25A H 0.6021 -0.0709 0.3248 0.028 Uiso 1 1 calc R
C26 C 0.3788(8) -0.4957(10) 1.2569(9) 0.024(3) Uani 1 1 d U
H26A H 0.3174 -0.4957 1.2684 0.028 Uiso 1 1 calc R
C27 C 0.7985(8) -0.6073(10) 1.1787(8) 0.023(3) Uani 1 1 d U
H27A H 0.8083 -0.5394 1.1497 0.027 Uiso 1 1 calc R
H27B H 0.8259 -0.6393 1.2455 0.027 Uiso 1 1 calc R
C28 C 0.4146(8) -0.0671(10) 0.4327(8) 0.019(2) Uani 1 1 d U
C29 C 0.7484(8) -0.0930(10) 0.7720(9) 0.024(3) Uani 1 1 d U
C30 C 0.4438(7) -0.6207(9) 0.9494(8) 0.016(2) Uani 1 1 d U
C31 C 0.2177(7) 0.0137(9) 0.7779(8) 0.015(2) Uani 1 1 d U
C32 C 0.5066(8) -0.0776(10) 0.4196(9) 0.024(3) Uani 1 1 d U
C33 C 0.4086(8) -0.5115(10) 1.4252(8) 0.022(2) Uani 1 1 d U
H33A H 0.4600 -0.5230 1.4692 0.033 Uiso 1 1 calc R
H33B H 0.3762 -0.5646 1.4533 0.033 Uiso 1 1 calc R
H33C H 0.3681 -0.4485 1.4145 0.033 Uiso 1 1 calc R
C34 C 0.4891(8) 0.1082(10) 0.7108(9) 0.026(3) Uani 1 1 d U
C35 C 0.3433(9) -0.7613(11) 0.9579(10) 0.028(3) Uani 1 1 d U
C36 C 0.5284(7) 0.2355(8) 0.5322(8) 0.014(2) Uani 1 1 d U
H36A H 0.5432 0.2784 0.4714 0.017 Uiso 1 1 calc R
C37 C 0.5620(7) -0.5052(9) 1.2240(8) 0.015(2) Uani 1 1 d U
C38 C 0.3806(8) -0.7569(10) 1.0406(10) 0.025(3) Uani 1 1 d U
H38A H 0.3689 -0.8021 1.1019 0.030 Uiso 1 1 calc R
C39 C 0.2863(8) 0.2710(9) 0.5323(8) 0.020(2) Uani 1 1 d U
H39A H 0.3451 0.2540 0.5687 0.024 Uiso 1 1 calc R
H39B H 0.2550 0.3376 0.5249 0.024 Uiso 1 1 calc R
C40 C 0.8556(8) -0.5400(10) 0.9585(9) 0.023(3) Uani 1 1 d U
H40A H 0.9211 -0.5660 0.9612 0.028 Uiso 1 1 calc R
H40B H 0.8314 -0.5145 0.8909 0.028 Uiso 1 1 calc R
C41 C 0.4412(8) -0.5088(9) 1.3320(8) 0.020(2) Uani 1 1 d U
C42 C 0.4824(7) 0.1626(9) 0.5385(8) 0.015(2) Uani 1 1 d U
C43 C 0.1367(8) 0.2405(10) 0.5559(9) 0.023(3) Uani 1 1 d U
H43A H 0.1312 0.2802 0.4856 0.027 Uiso 1 1 calc R
H43B H 0.1135 0.2857 0.5868 0.027 Uiso 1 1 calc R
C44 C 0.2483(7) 0.1802(9) 0.6918(8) 0.015(2) Uani 1 1 d U
H44A H 0.3135 0.1538 0.7103 0.018 Uiso 1 1 calc R
H44B H 0.2322 0.2442 0.6969 0.018 Uiso 1 1 calc R
C45 C 0.0067(9) -0.1673(10) 0.5032(9) 0.026(3) Uani 1 1 d U
C46 C 0.7513(7) -0.4030(9) 0.9791(8) 0.017(2) Uani 1 1 d U
C47 C 0.8393(8) -0.7055(10) 0.9836(9) 0.023(3) Uani 1 1 d U
H47A H 0.8353 -0.6738 0.9125 0.027 Uiso 1 1 calc R
H47B H 0.9028 -0.7391 1.0063 0.027 Uiso 1 1 calc R
C48 C 0.4800(7) -0.0350(9) 0.2508(8) 0.016(2) Uani 1 1 d U
C49 C 0.1664(8) -0.2006(10) 0.5372(9) 0.024(3) Uani 1 1 d U
C50 C 0.8412(8) -0.4597(10) 0.9880(8) 0.020(2) Uani 1 1 d U
C51 C 0.0732(8) -0.0797(10) 0.5744(9) 0.021(2) Uani 1 1 d U
C52 C 0.0775(7) 0.1657(9) 0.5785(8) 0.018(2) Uani 1 1 d U
H52A H 0.0742 0.1348 0.6490 0.022 Uiso 1 1 calc R
H52B H 0.0160 0.2015 0.5495 0.022 Uiso 1 1 calc R
C53 C 0.3553(7) -0.0318(9) 0.3495(8) 0.019(2) Uani 1 1 d U
C54 C 0.7839(7) -0.6956(10) 0.7623(8) 0.020(2) Uani 1 1 d U
H54A H 0.7904 -0.7626 0.7731 0.024 Uiso 1 1 calc R
C55 C 0.6631(7) -0.7148(9) 0.8775(8) 0.016(2) Uani 1 1 d U
H55A H 0.6751 -0.7795 0.8738 0.020 Uiso 1 1 calc R
H55B H 0.5985 -0.6846 0.8588 0.020 Uiso 1 1 calc R
C56 C 0.8306(7) -0.5457(10) 0.6889(8) 0.022(2) Uani 1 1 d U
H56A H 0.8688 -0.5075 0.6479 0.027 Uiso 1 1 calc RD
C57 C 0.7164(7) -0.6516(9) 0.8073(7) 0.014(2) Uani 1 1 d U
C58 C 0.6834(8) -0.7003(10) 1.2500(9) 0.023(3) Uani 1 1 d U
H58A H 0.6913 -0.7035 1.3155 0.028 Uiso 1 1 calc R
H58B H 0.7305 -0.7530 1.2448 0.028 Uiso 1 1 calc R
C59 C 0.2564(8) -0.0149(9) 0.3578(9) 0.020(2) Uani 1 1 d U
H59A H 0.2418 -0.0765 0.4047 0.024 Uiso 1 1 calc R
H59B H 0.2260 0.0009 0.2948 0.024 Uiso 1 1 calc R
C60 C 0.1979(7) 0.1109(10) 0.7623(8) 0.019(2) Uani 1 1 d U
C61 C 0.4080(7) -0.4828(8) 1.1662(8) 0.013(2) Uani 1 1 d U
C62 C 0.6274(8) -0.8065(10) 1.0414(8) 0.021(2) Uani 1 1 d U
H62A H 0.5670 -0.7892 1.0083 0.025 Uiso 1 1 calc R
H62B H 0.6574 -0.8724 1.0459 0.025 Uiso 1 1 calc R
C63 C 0.2400(9) 0.1608(11) 0.3194(9) 0.026(3) Uani 1 1 d U
H63A H 0.1933 0.2163 0.3200 0.031 Uiso 1 1 calc R
H63B H 0.2362 0.1621 0.2542 0.031 Uiso 1 1 calc R
C64 C 0.5003(7) -0.4830(9) 1.1463(7) 0.015(2) Uani 1 1 d U
C65 C 0.0625(7) 0.0067(9) 0.6037(8) 0.018(2) Uani 1 1 d U
H65A H -0.0026 0.0349 0.6011 0.021 Uiso 1 1 calc R
H65B H 0.0867 -0.0193 0.6714 0.021 Uiso 1 1 calc R
C66 C 0.5929(7) -0.7206(9) 1.2379(8) 0.018(2) Uani 1 1 d U
H66A H 0.5911 -0.7876 1.2855 0.022 Uiso 1 1 calc R
H66B H 0.5460 -0.6735 1.2518 0.022 Uiso 1 1 calc R
C67 C 0.5300(7) -0.5189(9) 1.3124(8) 0.019(2) Uani 1 1 d U
H67A H 0.5731 -0.5369 1.3643 0.023 Uiso 1 1 calc R
C68 C 0.6602(7) -0.5238(9) 1.2086(8) 0.017(2) Uani 1 1 d U
H68A H 0.6725 -0.4622 1.1591 0.021 Uiso 1 1 calc R
H68B H 0.6940 -0.5370 1.2691 0.021 Uiso 1 1 calc R
C69 C 0.8398(8) -0.6394(10) 0.7028(9) 0.023(3) Uani 1 1 d U
C70 C 0.3604(9) -0.6921(10) 0.8700(9) 0.026(3) Uani 1 1 d U
H70A H 0.3380 -0.6917 0.8122 0.032 Uiso 1 1 calc R
C71 C 0.6313(9) -0.1951(11) 1.0292(10) 0.029(3) Uani 1 1 d U
H71A H 0.5661 -0.1713 1.0258 0.043 Uiso 1 1 calc R
H71B H 0.6579 -0.1429 0.9834 0.043 Uiso 1 1 calc R
H71C H 0.6570 -0.2138 1.0944 0.043 Uiso 1 1 calc R
C72 C 0.4716(7) -0.6989(9) 1.1286(8) 0.019(2) Uani 1 1 d U
H72A H 0.4538 -0.7541 1.1822 0.023 Uiso 1 1 calc R
H72B H 0.4438 -0.6379 1.1360 0.023 Uiso 1 1 calc R
C73 C 0.4316(7) -0.6925(9) 1.0383(8) 0.015(2) Uani 1 1 d U
C74 C 0.8443(9) -0.6640(12) 1.1219(10) 0.032(3) Uani 1 1 d U
H74A H 0.9092 -0.6640 1.1234 0.038 Uiso 1 1 calc R
H74B H 0.8386 -0.7331 1.1551 0.038 Uiso 1 1 calc R
C75 C 0.2479(7) -0.4106(9) 0.8053(8) 0.016(2) Uani 1 1 d U
C76 C 0.7070(7) -0.5551(9) 0.7919(7) 0.016(2) Uani 1 1 d U
C77 C 0.3544(8) -0.1899(10) 1.0005(8) 0.019(2) Uani 1 1 d U
C78 C 0.0753(8) 0.1322(10) 0.4409(8) 0.024(3) Uani 1 1 d U
H78A H 0.0850 0.2001 0.4121 0.028 Uiso 1 1 calc R
H78B H 0.0097 0.1366 0.4353 0.028 Uiso 1 1 calc R
C79 C 0.3019(8) 0.2712(10) 0.4322(9) 0.024(3) Uani 1 1 d U
H79A H 0.2430 0.2926 0.3949 0.029 Uiso 1 1 calc R
H79B H 0.3383 0.3201 0.3980 0.029 Uiso 1 1 calc R
C80 C 0.6715(7) -0.1432(10) 0.7734(9) 0.021(2) Uani 1 1 d U
C81 C 0.0889(9) -0.2195(11) 0.5014(10) 0.028(3) Uani 1 1 d U
H81A H 0.0957 -0.2683 0.4766 0.034 Uiso 1 1 calc R
C82 C 0.2571(8) -0.0713(10) 1.0556(9) 0.023(3) Uani 1 1 d U
H82A H 0.2679 -0.0197 0.9982 0.028 Uiso 1 1 calc R
C83 C 0.5723(8) -0.3346(10) 0.4647(9) 0.024(3) Uani 1 1 d U
C84 C 0.5176(10) -0.2912(12) 0.3771(10) 0.035(3) Uani 1 1 d U
H84A H 0.4563 -0.2599 0.3740 0.042 Uiso 1 1 calc R
C85 C 0.0771(7) 0.0858(10) 0.8715(9) 0.021(2) Uani 1 1 d U
C86 C 0.1299(8) 0.1514(11) 0.8063(9) 0.026(3) Uani 1 1 d U
H86A H 0.1184 0.2191 0.7942 0.031 Uiso 1 1 calc R
C87 C 0.1657(9) -0.5437(11) 0.8953(10) 0.031(3) Uani 1 1 d U
H87A H 0.1994 -0.5559 0.9524 0.038 Uiso 1 1 calc R
C88 C 0.2981(10) -0.1674(11) 1.0738(9) 0.031(3) Uani 1 1 d U
C89 C 0.4655(7) 0.0943(9) 0.6285(8) 0.017(2) Uani 1 1 d U
C90 C 0.1564(8) -0.1344(10) 0.5780(8) 0.021(2) Uani 1 1 d U
C91 C 0.3898(8) -0.0193(9) 0.2611(8) 0.021(2) Uani 1 1 d U
H91A H 0.3493 0.0007 0.2064 0.026 Uiso 1 1 calc R
C92 C 0.2019(9) -0.0487(12) 1.1176(10) 0.031(3) Uani 1 1 d U
H92A H 0.1750 0.0178 1.1043 0.037 Uiso 1 1 calc R
C93 C 0.4498(8) 0.1545(10) 0.4504(9) 0.022(3) Uani 1 1 d U
H93A H 0.4761 0.0877 0.4548 0.027 Uiso 1 1 calc R
H93B H 0.4723 0.2020 0.3934 0.027 Uiso 1 1 calc R
C94 C 0.5315(8) 0.1828(10) 0.7020(9) 0.025(3) Uani 1 1 d U
H94A H 0.5466 0.1913 0.7577 0.030 Uiso 1 1 calc R
C95 C 0.8355(10) -0.1453(14) 0.7807(12) 0.043(4) Uani 1 1 d U
H95A H 0.8483 -0.2110 0.7859 0.051 Uiso 1 1 calc R
C96 C 0.5403(8) -0.3284(10) 0.5534(8) 0.020(2) Uani 1 1 d U
C97 C 0.3970(10) -0.5534(11) 0.6956(9) 0.030(3) Uani 1 1 d U
H97A H 0.4164 -0.5024 0.6402 0.046 Uiso 1 1 calc R
H97B H 0.3313 -0.5386 0.6942 0.046 Uiso 1 1 calc R
H97C H 0.4183 -0.6174 0.6932 0.046 Uiso 1 1 calc R
C98 C 0.0666(10) -0.5051(12) 0.7316(11) 0.037(3) Uani 1 1 d U
H98A H 0.0303 -0.4921 0.6759 0.045 Uiso 1 1 calc R
C99 C 0.3312(8) 0.1769(10) 0.3380(9) 0.023(3) Uani 1 1 d U
H99A H 0.3781 0.1262 0.3292 0.028 Uiso 1 1 calc R
H99B H 0.3374 0.2418 0.2892 0.028 Uiso 1 1 calc R
C100 C 0.8125(9) -0.3064(12) 1.0471(10) 0.033(3) Uani 1 1 d U
H10A H 0.8029 -0.2598 1.0747 0.039 Uiso 1 1 calc R
C101 C 0.9095(9) -0.6905(11) 0.6558(10) 0.033(3) Uani 1 1 d U
H10B H 0.9444 -0.6439 0.6151 0.049 Uiso 1 1 calc R
H10C H 0.8788 -0.7138 0.6163 0.049 Uiso 1 1 calc R
H10D H 0.9500 -0.7466 0.7057 0.049 Uiso 1 1 calc R
C103 C 0.0551(11) -0.5749(13) 0.8160(11) 0.039(3) Uani 1 1 d U
H10E H 0.0096 -0.6099 0.8183 0.047 Uiso 1 1 calc R
C104 C 0.4869(12) 0.0529(14) 0.8837(12) 0.045(4) Uani 1 1 d U
H10F H 0.4907 0.1208 0.8686 0.068 Uiso 1 1 calc R
H10G H 0.5456 0.0089 0.9111 0.068 Uiso 1 1 calc R
H10H H 0.4418 0.0341 0.9302 0.068 Uiso 1 1 calc R
C105 C 0.9056(10) -0.0964(13) 0.7815(12) 0.042(4) Uani 1 1 d U
H10I H 0.9669 -0.1299 0.7900 0.050 Uiso 1 1 calc R
C106 C 0.1286(10) -0.4540(13) 0.7258(11) 0.038(3) Uani 1 1 d U
H10J H 0.1392 -0.4065 0.6654 0.046 Uiso 1 1 calc R
C107 C 0.6498(9) -0.1140(13) 0.4972(11) 0.040(3) Uani 1 1 d U
H10K H 0.6807 -0.1313 0.5597 0.060 Uiso 1 1 calc R
H10L H 0.6626 -0.0523 0.4503 0.060 Uiso 1 1 calc R
H10M H 0.6710 -0.1665 0.4756 0.060 Uiso 1 1 calc R
C109 C 0.7323(12) 0.0001(14) 0.7649(14) 0.052(4) Uani 1 1 d U
H10N H 0.6718 0.0327 0.7642 0.062 Uiso 1 1 calc R
C110 C 0.6600(14) -0.3818(16) 0.4612(15) 0.059(5) Uani 1 1 d U
H11D H 0.6969 -0.4138 0.5197 0.071 Uiso 1 1 calc R
C111 C 0.8844(10) -0.0045(13) 0.7706(12) 0.042(4) Uani 1 1 d U
H11E H 0.9325 0.0262 0.7711 0.050 Uiso 1 1 calc R
C112 C 0.6966(13) -0.3860(15) 0.3827(13) 0.051(4) Uani 1 1 d U
H11F H 0.7572 -0.4190 0.3849 0.061 Uiso 1 1 calc R
C113 C 0.6446(14) -0.3422(16) 0.3017(15) 0.060(5) Uani 1 1 d U
H11G H 0.6694 -0.3427 0.2445 0.072 Uiso 1 1 calc R
C114 C 0.1870(16) -0.1176(17) 1.1931(16) 0.065(5) Uani 1 1 d U
H11H H 0.1414 -0.1028 1.2312 0.078 Uiso 1 1 calc R
C115 C 0.2768(17) -0.237(2) 1.1570(17) 0.078(6) Uani 1 1 d U
H11I H 0.2929 -0.3037 1.1657 0.093 Uiso 1 1 calc R
N9 N 0.7995(10) 0.0505(13) 0.7585(13) 0.059(4) Uani 1 1 d U
N10 N 0.5563(12) -0.2958(13) 0.2966(11) 0.058(4) Uani 1 1 d U
N11 N 0.2366(9) -0.2185(11) 1.2240(10) 0.044(2) Uani 1 1 d U
N12 N 0.1057(9) -0.5995(11) 0.9006(10) 0.045(3) Uani 1 1 d U
N17 N 0.2312(6) 0.1984(8) 0.5871(7) 0.018(2) Uani 1 1 d U
N18 N 0.2191(6) 0.0674(7) 0.3891(7) 0.017(2) Uani 1 1 d U
N20 N 0.6820(6) -0.7312(7) 0.9792(7) 0.0159(19) Uani 1 1 d U
N24 N 0.1065(10) 0.0870(11) 0.5454(10) 0.044(2) Uani 1 1 d U
N25 N 0.5719(6) -0.7130(7) 1.1408(6) 0.0137(18) Uani 1 1 d U
N34 N 0.6976(6) -0.6039(8) 1.1795(7) 0.0164(19) Uani 1 1 d U
N56 N 0.8104(6) -0.6271(7) 1.0221(6) 0.0146(19) Uani 1 1 d U
N70 N 0.3484(7) 0.1734(8) 0.4349(7) 0.023(2) Uani 1 1 d U
O5 O 0.2824(5) -0.0218(6) 0.7323(5) 0.0158(16) Uani 1 1 d U
O6 O 0.6450(5) -0.5113(6) 0.8351(5) 0.0118(15) Uani 1 1 d U
O7 O 0.3805(5) -0.0810(6) 0.5200(5) 0.0183(17) Uani 1 1 d U
O8 O 0.6825(5) -0.4211(6) 0.9423(5) 0.0139(15) Uani 1 1 d U
O9 O 0.3863(5) -0.1259(6) 0.9404(6) 0.0175(16) Uani 1 1 d U
O10 O 0.3601(6) -0.2772(6) 1.0082(6) 0.0202(17) Uani 1 1 d U
O11 O 0.1856(6) -0.1459(7) 0.8516(6) 0.0236(18) Uani 1 1 d U
O12 O 0.5598(6) -0.1027(7) 0.5058(6) 0.028(2) Uani 1 1 d U
O13 O 0.4879(5) -0.5514(6) 0.9427(6) 0.0192(17) Uani 1 1 d U
O14 O 0.2332(5) -0.1182(6) 0.6119(5) 0.0182(17) Uani 1 1 d U
O15 O 0.2832(5) -0.4206(7) 0.8864(6) 0.0213(18) Uani 1 1 d U
O16 O 0.6890(6) -0.2210(7) 0.7599(7) 0.028(2) Uani 1 1 d U
O17 O 0.6502(6) -0.2782(7) 1.0063(6) 0.0259(19) Uani 1 1 d U
O19 O 0.4272(5) 0.0199(6) 0.6379(5) 0.0156(16) Uani 1 1 d U
O21 O 0.5966(6) -0.3455(8) 0.6205(7) 0.033(2) Uani 1 1 d U
O22 O 0.5251(5) -0.4669(6) 1.0582(5) 0.0178(17) Uani 1 1 d U
O23 O 0.4547(6) -0.3063(7) 0.5581(6) 0.0253(19) Uani 1 1 d U
O26 O 0.2679(6) -0.3584(8) 0.7256(6) 0.029(2) Uani 1 1 d U
O27 O 0.7580(5) -0.4082(7) 0.7281(6) 0.0226(18) Uani 1 1 d U
O29 O 0.4322(6) -0.5557(7) 0.7783(6) 0.0254(19) Uani 1 1 d U
O35 O 0.4615(6) 0.0452(7) 0.7972(6) 0.027(2) Uani 1 1 d U
O36 O 0.3533(5) -0.4701(7) 1.0901(5) 0.0211(18) Uani 1 1 d U
O38 O 0.5953(5) -0.1026(7) 0.7891(6) 0.0241(19) Uani 1 1 d U
O61 O 0.2501(2) -0.2398(3) 0.5290(2) 0.0256(19) Uani 1 1 d U
O1 O 0.4731(2) -0.3999(3) 0.7752(2) 0.0172(8) Uani 1 1 d RU
H1AA H 0.4787 -0.4642 0.7703 0.021 Uiso 1 1 calc R
O3 O 0.4902(2) -0.1924(3) 0.6898(2) 0.0172(8) Uani 1 1 d RU
H3AA H 0.5120 -0.1464 0.6302 0.021 Uiso 1 1 calc R
O4 O 0.5123(2) -0.2802(3) 0.8775(2) 0.0172(8) Uani 1 1 d RU
H4AA H 0.5498 -0.2873 0.9341 0.021 Uiso 1 1 calc R
O2 O 0.3534(2) -0.2327(3) 0.8008(2) 0.0172(8) Uani 1 1 d RU
H2AA H 0.2893 -0.2073 0.8092 0.021 Uiso 1 1 calc R

loop_
_atom_site_aniso_label
_atom_site_aniso_U_11
_atom_site_aniso_U_22
_atom_site_aniso_U_33
_atom_site_aniso_U_23
_atom_site_aniso_U_13
_atom_site_aniso_U_12
Eu1 0.0079(2) 0.0138(3) 0.0130(2) -0.0030(2) 0.00069(17) 0.00110(19)
Eu2 0.0083(2) 0.0145(3) 0.0133(2) -0.0032(2) 0.00054(17) 0.00077(19)
Eu3 0.0104(2) 0.0146(3) 0.0140(2) -0.0027(2) 0.00143(18) -0.0006(2)
Eu4 0.0109(2) 0.0173(3) 0.0166(3) -0.0033(2) 0.00323(19) -0.0006(2)
Eu5 0.0136(2) 0.0160(3) 0.0139(2) -0.0033(2) 0.00125(19) -0.0008(2)
Eu6 0.0108(2) 0.0163(3) 0.0156(3) -0.0024(2) 0.00071(19) -0.0012(2)
C1 0.037(5) 0.028(5) 0.030(5) -0.014(4) 0.007(4) -0.008(4)
C2 0.032(5) 0.045(6) 0.044(6) -0.014(4) -0.001(4) -0.016(5)
C3 0.023(4) 0.027(4) 0.025(4) -0.006(3) 0.013(3) -0.009(3)
C4 0.054(6) 0.043(6) 0.048(6) -0.020(5) 0.000(5) -0.022(5)
C5 0.024(4) 0.018(5) 0.022(4) -0.005(4) 0.005(4) 0.002(4)
C6 0.032(5) 0.034(6) 0.038(5) -0.007(4) -0.004(4) -0.021(4)
C7 0.051(6) 0.047(6) 0.048(6) -0.020(5) -0.008(5) -0.010(5)
C8 0.034(5) 0.038(6) 0.035(5) -0.020(4) -0.006(4) -0.002(4)
C9 0.028(5) 0.048(6) 0.034(5) -0.016(4) -0.003(4) -0.018(4)
C11 0.044(6) 0.044(6) 0.046(6) -0.014(5) -0.006(4) -0.019(5)
C12 0.058(7) 0.057(7) 0.062(7) -0.019(5) 0.013(5) -0.011(5)
C13 0.013(4) 0.016(5) 0.019(4) -0.007(4) 0.000(3) 0.002(3)
C14 0.025(5) 0.025(5) 0.025(5) -0.011(4) -0.003(4) 0.002(4)
C15 0.022(4) 0.027(5) 0.026(5) -0.004(4) -0.004(4) -0.011(4)
C16 0.018(4) 0.020(5) 0.018(4) -0.005(4) -0.003(3) -0.005(4)
C17 0.024(5) 0.033(5) 0.030(5) -0.017(4) 0.007(4) 0.002(4)
C18 0.022(4) 0.018(5) 0.020(4) -0.005(4) 0.000(3) -0.008(4)
C19 0.024(4) 0.024(5) 0.026(4) -0.014(4) 0.002(4) -0.003(4)
C20 0.015(4) 0.018(5) 0.018(4) -0.007(4) -0.001(3) -0.003(4)
C21 0.024(4) 0.022(5) 0.026(5) -0.003(4) 0.000(4) -0.006(4)
C22 0.015(4) 0.029(5) 0.031(5) -0.014(4) 0.005(4) -0.011(4)
C23 0.014(4) 0.036(5) 0.032(5) -0.013(4) 0.004(4) -0.006(4)
C24 0.024(4) 0.020(5) 0.023(4) -0.005(4) -0.001(4) -0.005(4)
C25 0.020(4) 0.020(5) 0.025(4) -0.006(4) 0.006(4) 0.000(4)
C26 0.019(4) 0.023(5) 0.027(5) -0.008(4) 0.003(4) -0.004(4)
C27 0.019(4) 0.026(5) 0.018(4) -0.010(4) 0.001(3) 0.005(4)
C28 0.017(4) 0.021(5) 0.021(4) -0.011(4) 0.006(3) 0.000(4)
C29 0.016(4) 0.029(5) 0.024(4) -0.008(4) 0.002(3) -0.008(4)
C30 0.009(4) 0.020(5) 0.018(4) -0.006(4) 0.000(3) -0.006(3)
C31 0.008(4) 0.019(5) 0.015(4) -0.006(3) 0.001(3) -0.003(3)
C32 0.025(5) 0.024(5) 0.023(4) -0.013(4) 0.005(4) 0.001(4)
C33 0.024(4) 0.023(5) 0.022(4) -0.012(4) 0.005(3) -0.007(4)
C34 0.023(4) 0.025(5) 0.023(4) -0.001(4) -0.002(4) -0.008(4)
C35 0.027(5) 0.022(5) 0.029(5) -0.003(4) 0.001(4) -0.010(4)
C36 0.013(3) 0.010(4) 0.016(3) 0.000(3) -0.001(3) -0.006(3)
C37 0.017(4) 0.018(5) 0.014(4) -0.009(3) -0.003(3) -0.004(3)
C38 0.023(4) 0.022(5) 0.032(5) -0.012(4) 0.001(4) -0.010(4)
C39 0.019(4) 0.016(5) 0.023(4) -0.005(4) -0.001(3) -0.010(4)
C40 0.015(4) 0.029(5) 0.020(4) -0.008(4) 0.001(3) 0.003(4)
C41 0.023(4) 0.015(5) 0.021(4) -0.005(4) 0.008(3) -0.006(4)
C42 0.012(4) 0.013(4) 0.019(4) -0.003(3) 0.002(3) -0.007(3)
C43 0.015(4) 0.019(5) 0.031(5) -0.006(4) 0.001(4) -0.005(4)
C44 0.014(4) 0.014(4) 0.015(4) -0.006(3) -0.001(3) 0.000(3)
C45 0.028(5) 0.025(5) 0.028(5) -0.011(4) -0.006(4) -0.010(4)
C46 0.015(4) 0.015(5) 0.021(4) -0.004(4) 0.002(3) -0.007(4)
C47 0.020(4) 0.022(5) 0.024(4) -0.012(4) 0.005(3) 0.005(4)
C48 0.017(4) 0.014(4) 0.015(4) -0.007(3) 0.003(3) -0.001(3)
C49 0.021(4) 0.019(5) 0.024(4) -0.002(4) 0.003(4) -0.005(4)
C50 0.016(4) 0.021(5) 0.018(4) -0.002(4) 0.000(3) -0.004(4)
C51 0.019(4) 0.024(5) 0.023(4) -0.010(4) -0.001(3) -0.006(4)
C52 0.013(4) 0.021(5) 0.017(4) -0.008(4) -0.004(3) 0.005(4)
C53 0.011(4) 0.021(5) 0.021(4) -0.006(4) 0.004(3) 0.000(4)
C54 0.015(4) 0.024(5) 0.020(4) -0.013(4) -0.001(3) 0.008(4)
C55 0.018(4) 0.013(4) 0.020(4) -0.008(3) 0.001(3) -0.004(3)
C56 0.011(4) 0.031(5) 0.017(4) -0.005(4) 0.007(3) 0.000(4)
C57 0.012(4) 0.019(5) 0.010(4) -0.006(3) 0.000(3) -0.001(3)
C58 0.022(4) 0.024(5) 0.021(4) -0.010(4) 0.006(4) -0.002(4)
C59 0.019(4) 0.017(5) 0.020(4) -0.005(4) 0.000(3) -0.002(4)
C60 0.012(4) 0.026(5) 0.018(4) -0.011(4) 0.000(3) 0.004(4)
C61 0.015(4) 0.010(4) 0.018(4) -0.007(3) -0.001(3) -0.005(3)
C62 0.021(4) 0.017(5) 0.023(4) -0.009(4) 0.003(3) -0.003(4)
C63 0.025(5) 0.029(5) 0.021(4) -0.006(4) -0.001(4) -0.006(4)
C64 0.018(4) 0.013(4) 0.011(4) -0.006(3) 0.001(3) 0.005(3)
C65 0.010(4) 0.018(5) 0.019(4) -0.003(4) 0.004(3) -0.001(3)
C66 0.013(4) 0.017(5) 0.015(4) -0.002(3) 0.003(3) 0.003(3)
C67 0.013(4) 0.021(5) 0.019(4) -0.008(4) 0.000(3) 0.003(4)
C68 0.018(4) 0.019(5) 0.013(4) -0.005(3) -0.002(3) -0.002(4)
C69 0.013(4) 0.027(5) 0.023(4) -0.008(4) 0.005(3) -0.002(4)
C70 0.032(5) 0.023(5) 0.026(5) -0.009(4) -0.002(4) -0.012(4)
C71 0.026(5) 0.033(5) 0.027(5) -0.016(4) -0.004(4) 0.002(4)
C72 0.016(4) 0.016(5) 0.022(4) -0.005(4) 0.001(3) -0.005(4)
C73 0.012(4) 0.010(4) 0.020(4) -0.002(3) 0.003(3) -0.006(3)
C74 0.025(5) 0.038(6) 0.029(5) -0.009(4) 0.000(4) -0.007(4)
C75 0.010(4) 0.016(5) 0.017(4) -0.004(3) 0.001(3) 0.000(3)
C76 0.013(4) 0.022(5) 0.010(4) -0.004(3) 0.005(3) 0.000(4)
C77 0.021(4) 0.025(5) 0.009(4) -0.005(4) -0.004(3) -0.002(4)
C78 0.018(4) 0.028(5) 0.017(4) -0.001(4) 0.002(3) -0.004(4)
C79 0.021(4) 0.021(5) 0.025(4) -0.007(4) 0.001(4) 0.002(4)
C80 0.013(4) 0.019(5) 0.024(4) -0.004(4) 0.002(3) 0.002(4)
C81 0.030(5) 0.030(5) 0.030(5) -0.012(4) 0.002(4) -0.016(4)
C82 0.022(4) 0.026(5) 0.026(4) -0.015(4) -0.001(4) -0.007(4)
C83 0.024(4) 0.028(5) 0.020(4) -0.007(4) 0.006(4) -0.009(4)
C84 0.040(5) 0.032(6) 0.029(5) -0.009(4) 0.008(4) -0.004(4)
C85 0.014(4) 0.026(5) 0.022(4) -0.012(4) -0.001(3) 0.003(4)
C86 0.025(5) 0.030(5) 0.027(5) -0.019(4) -0.003(4) -0.003(4)
C87 0.031(5) 0.029(5) 0.030(5) -0.007(4) 0.000(4) -0.012(4)
C88 0.040(5) 0.034(5) 0.021(4) -0.014(4) 0.006(4) -0.006(4)
C89 0.013(4) 0.016(5) 0.018(4) -0.004(4) 0.001(3) -0.003(3)
C90 0.023(4) 0.025(5) 0.020(4) -0.015(4) 0.001(3) -0.007(4)
C91 0.026(5) 0.019(5) 0.017(4) -0.005(4) 0.004(3) -0.005(4)
C92 0.029(5) 0.035(5) 0.032(5) -0.017(4) 0.004(4) -0.008(4)
C93 0.023(4) 0.020(5) 0.021(4) -0.006(4) 0.000(4) -0.003(4)
C94 0.024(4) 0.023(4) 0.029(4) -0.007(3) -0.004(3) -0.013(3)
C95 0.035(5) 0.042(6) 0.046(6) -0.013(5) 0.002(4) -0.012(5)
C96 0.028(5) 0.019(5) 0.019(4) -0.013(4) 0.003(3) -0.006(4)
C97 0.038(5) 0.030(5) 0.025(5) -0.014(4) -0.004(4) -0.005(4)
C98 0.041(5) 0.040(6) 0.035(5) -0.016(4) 0.002(4) -0.018(4)
C99 0.021(4) 0.020(5) 0.021(4) -0.003(4) 0.002(4) 0.000(4)
C100 0.032(5) 0.037(6) 0.036(5) -0.018(4) 0.001(4) -0.015(4)
C101 0.026(5) 0.032(5) 0.032(5) -0.012(4) 0.006(4) 0.011(4)
C103 0.037(5) 0.041(6) 0.043(5) -0.017(4) 0.003(4) -0.015(5)
C104 0.054(6) 0.046(6) 0.044(6) -0.026(5) -0.004(4) -0.012(5)
C105 0.025(5) 0.043(6) 0.057(6) -0.015(5) 0.001(4) -0.017(4)
C106 0.033(5) 0.040(6) 0.041(5) -0.012(4) -0.001(4) -0.015(4)
C107 0.027(5) 0.047(6) 0.039(5) -0.010(4) 0.000(4) -0.011(4)
C109 0.042(6) 0.046(6) 0.064(6) -0.017(5) 0.003(5) -0.012(5)
C110 0.061(7) 0.061(7) 0.058(7) -0.031(5) 0.006(5) -0.009(5)
C111 0.033(5) 0.046(6) 0.047(6) -0.017(5) 0.006(4) -0.013(5)
C112 0.050(6) 0.053(7) 0.049(6) -0.025(5) 0.012(5) -0.003(5)
C113 0.066(7) 0.062(7) 0.056(6) -0.032(5) 0.014(5) -0.011(5)
C114 0.073(7) 0.063(7) 0.066(7) -0.034(5) 0.013(5) -0.017(5)
C115 0.085(8) 0.070(8) 0.075(8) -0.032(6) 0.026(5) -0.008(5)
N9 0.047(6) 0.056(6) 0.076(6) -0.024(5) -0.004(5) -0.023(5)
N10 0.075(6) 0.054(6) 0.051(6) -0.029(5) 0.007(5) -0.012(5)
N11 0.046(4) 0.041(4) 0.042(4) -0.014(3) 0.012(3) -0.006(3)
N12 0.041(5) 0.042(6) 0.049(5) -0.012(4) 0.006(4) -0.018(4)
N17 0.018(4) 0.014(4) 0.021(4) -0.006(3) 0.000(3) -0.002(3)
N18 0.016(4) 0.014(4) 0.017(4) -0.003(3) -0.001(3) 0.001(3)
N20 0.013(3) 0.014(4) 0.016(4) -0.003(3) -0.002(3) 0.002(3)
N24 0.046(4) 0.041(4) 0.042(4) -0.014(3) 0.012(3) -0.006(3)
N25 0.015(4) 0.009(4) 0.015(4) -0.004(3) 0.007(3) -0.002(3)
N34 0.010(3) 0.019(4) 0.016(3) -0.006(3) -0.002(2) 0.002(3)
N56 0.012(3) 0.019(4) 0.010(3) -0.007(3) -0.005(3) 0.004(3)
N70 0.018(4) 0.025(5) 0.021(4) -0.007(3) 0.000(3) -0.003(3)
O5 0.014(3) 0.018(4) 0.014(3) -0.005(3) -0.002(2) -0.003(3)
O6 0.010(3) 0.008(3) 0.015(3) -0.004(2) 0.002(2) 0.002(2)
O7 0.020(3) 0.018(4) 0.012(3) -0.004(3) 0.001(3) 0.004(3)
O8 0.008(3) 0.017(4) 0.015(3) -0.005(3) -0.001(2) -0.002(3)
O9 0.025(3) 0.012(4) 0.019(3) -0.008(3) -0.001(3) -0.007(3)
O10 0.024(3) 0.010(4) 0.022(3) -0.004(3) 0.004(3) 0.001(3)
O11 0.021(4) 0.024(4) 0.022(3) -0.003(3) 0.009(3) -0.011(3)
O12 0.018(3) 0.032(4) 0.028(4) -0.006(3) 0.006(3) -0.003(3)
O13 0.014(3) 0.021(4) 0.020(3) -0.006(3) -0.002(3) -0.005(3)
O14 0.010(3) 0.021(4) 0.016(3) -0.001(3) 0.005(2) -0.002(3)
O15 0.020(3) 0.024(4) 0.016(3) -0.003(3) 0.002(3) -0.006(3)
O16 0.027(4) 0.024(4) 0.033(4) -0.007(3) 0.007(3) -0.015(3)
O17 0.025(4) 0.023(4) 0.030(4) -0.012(3) 0.005(3) -0.002(3)
O19 0.015(3) 0.007(3) 0.017(3) 0.001(3) 0.001(3) 0.001(3)
O21 0.027(4) 0.039(5) 0.024(4) -0.007(3) 0.004(3) -0.003(3)
O22 0.019(3) 0.019(4) 0.013(3) -0.007(3) 0.002(3) 0.001(3)
O23 0.021(3) 0.032(4) 0.023(4) -0.011(3) 0.004(3) -0.008(3)
O26 0.022(4) 0.039(5) 0.022(4) -0.003(3) 0.003(3) -0.017(3)
O27 0.019(3) 0.025(4) 0.021(3) -0.008(3) 0.014(3) -0.002(3)
O29 0.036(4) 0.021(4) 0.023(4) -0.010(3) -0.007(3) -0.011(3)
O35 0.029(4) 0.019(4) 0.025(4) 0.001(3) -0.003(3) -0.011(3)
O36 0.014(3) 0.028(4) 0.014(3) -0.002(3) -0.002(3) -0.004(3)
O38 0.014(3) 0.027(4) 0.025(4) -0.003(3) 0.004(3) -0.008(3)
O61 0.029(4) 0.031(4) 0.020(3) -0.013(3) 0.004(3) -0.008(3)
O1 0.0142(14) 0.0266(17) 0.0112(14) -0.0039(12) 0.0024(11) -0.0135(13)
O3 0.0142(14) 0.0266(17) 0.0112(14) -0.0039(12) 0.0024(11) -0.0135(13)
O4 0.0142(14) 0.0266(17) 0.0112(14) -0.0039(12) 0.0024(11) -0.0135(13)
O2 0.0142(14) 0.0266(17) 0.0112(14) -0.0039(12) 0.0024(11) -0.0135(13)

loop_
_atom_type_symbol
_atom_type_description
_atom_type_scat_dispersion_real
_atom_type_scat_dispersion_imag
_atom_type_scat_source
C C 0.0033 0.0016 'International Tables Vol C Tables 4.2.6.8 and 6.1.1.4'
H H 0.0000 0.0000 'International Tables Vol C Tables 4.2.6.8 and 6.1.1.4'
N N 0.0061 0.0033 'International Tables Vol C Tables 4.2.6.8 and 6.1.1.4'
O O 0.0106 0.0060 'International Tables Vol C Tables 4.2.6.8 and 6.1.1.4'
Eu Eu -0.1578 3.6682 'International Tables Vol C Tables 4.2.6.8 and 6.1.1.4'

loop_
_geom_angle_atom_site_label_1
_geom_angle_atom_site_label_2
_geom_angle_atom_site_label_3
_geom_angle
O8 Eu1 O13 112.2(3)
O8 Eu1 O22 78.4(3)
O13 Eu1 O22 69.3(3)
O8 Eu1 O6 68.4(3)
O13 Eu1 O6 75.4(3)
O22 Eu1 O6 116.4(3)
O8 Eu1 N20 131.9(3)
O13 Eu1 N20 88.1(3)
O22 Eu1 N20 148.5(3)
O6 Eu1 N20 76.3(3)
O8 Eu1 N56 76.8(3)
O13 Eu1 N56 153.9(3)
O22 Eu1 N56 136.5(3)
O6 Eu1 N56 86.4(2)
N20 Eu1 N56 69.3(3)
O8 Eu1 N34 90.2(3)
O13 Eu1 N34 132.0(3)
O22 Eu1 N34 75.0(3)
O6 Eu1 N34 151.4(3)
N20 Eu1 N34 108.2(3)
N56 Eu1 N34 70.0(3)
O8 Eu1 N25 154.8(3)
O13 Eu1 N25 76.0(3)
O22 Eu1 N25 83.0(3)
O6 Eu1 N25 136.0(3)
N20 Eu1 N25 70.1(3)
N56 Eu1 N25 106.5(3)
N34 Eu1 N25 68.6(3)
O8 Eu1 Eu4 40.71(17)
O13 Eu1 Eu4 77.0(2)
O22 Eu1 Eu4 83.69(19)
O6 Eu1 Eu4 36.91(18)
N20 Eu1 Eu4 113.2(2)
N56 Eu1 Eu4 99.5(2)
N34 Eu1 Eu4 129.9(2)
N25 Eu1 Eu4 152.7(2)
O8 Eu1 Eu3 78.67(18)
O13 Eu1 Eu3 40.7(2)
O22 Eu1 Eu3 37.44(18)
O6 Eu1 Eu3 82.59(17)
N20 Eu1 Eu3 128.4(2)
N56 Eu1 Eu3 155.3(2)
N34 Eu1 Eu3 112.5(2)
N25 Eu1 Eu3 96.6(2)
Eu4 Eu1 Eu3 59.286(17)
O7 Eu2 O5 113.4(3)
O7 Eu2 O14 69.2(3)
O5 Eu2 O14 77.8(3)
O7 Eu2 O19 77.9(3)
O5 Eu2 O19 68.0(3)
O14 Eu2 O19 117.0(3)
O7 Eu2 N70 88.8(3)
O5 Eu2 N70 130.9(3)
O14 Eu2 N70 150.2(3)
O19 Eu2 N70 75.4(3)
O7 Eu2 N24 131.1(4)
O5 Eu2 N24 90.5(3)
O14 Eu2 N24 75.7(4)
O19 Eu2 N24 150.2(4)
N70 Eu2 N24 107.5(4)
O7 Eu2 N18 75.1(3)
O5 Eu2 N18 155.6(3)
O14 Eu2 N18 84.6(3)
O19 Eu2 N18 136.0(3)
N70 Eu2 N18 69.9(3)
N24 Eu2 N18 68.5(4)
O7 Eu2 N17 154.9(3)
O5 Eu2 N17 76.3(3)
O14 Eu2 N17 135.7(3)
O19 Eu2 N17 85.3(3)
N70 Eu2 N17 68.9(3)
N24 Eu2 N17 69.2(4)
N18 Eu2 N17 106.0(3)
O7 Eu2 Eu5 41.6(2)
O5 Eu2 Eu5 78.3(2)
O14 Eu2 Eu5 37.11(18)
O19 Eu2 Eu5 83.80(19)
N70 Eu2 Eu5 129.6(2)
N24 Eu2 Eu5 112.8(3)
N18 Eu2 Eu5 97.8(2)
N17 Eu2 Eu5 154.5(2)
O7 Eu2 Eu6 78.72(19)
O5 Eu2 Eu6 40.36(18)
O14 Eu2 Eu6 83.28(19)
O19 Eu2 Eu6 37.40(18)
N70 Eu2 Eu6 112.8(2)
N24 Eu2 Eu6 130.0(3)
N18 Eu2 Eu6 153.7(2)
N17 Eu2 Eu6 99.0(2)
Eu5 Eu2 Eu6 59.378(16)
O4 Eu3 O2 66.60(11)
O4 Eu3 O15 146.1(2)
O2 Eu3 O15 81.9(2)
O4 Eu3 O10 80.8(2)
O2 Eu3 O10 78.1(2)
O15 Eu3 O10 105.7(3)
O4 Eu3 O22 80.1(2)
O2 Eu3 O22 144.7(2)
O15 Eu3 O22 133.0(3)
O10 Eu3 O22 85.6(3)
O4 Eu3 O13 108.7(2)
O2 Eu3 O13 134.5(2)
O15 Eu3 O13 83.9(3)
O10 Eu3 O13 147.4(3)
O22 Eu3 O13 66.3(3)
O4 Eu3 O36 133.4(2)
O2 Eu3 O36 132.0(2)
O15 Eu3 O36 77.4(3)
O10 Eu3 O36 66.9(3)
O22 Eu3 O36 65.3(3)
O13 Eu3 O36 85.8(3)
O4 Eu3 O1 74.62(10)
O2 Eu3 O1 74.18(10)
O15 Eu3 O1 85.1(2)
O10 Eu3 O1 148.5(2)
O22 Eu3 O1 108.9(2)
O13 Eu3 O1 61.6(2)
O36 Eu3 O1 144.5(2)
O4 Eu3 C64 92.2(2)
O2 Eu3 C64 144.3(2)
O15 Eu3 C64 121.5(3)
O10 Eu3 C64 70.1(3)
O22 Eu3 C64 21.4(3)
O13 Eu3 C64 78.3(3)
O36 Eu3 C64 46.3(3)
O1 Eu3 C64 129.6(2)
O4 Eu3 Eu4 38.40(9)
O2 Eu3 Eu4 76.85(9)
O15 Eu3 Eu4 124.00(19)
O10 Eu3 Eu4 119.2(2)
O22 Eu3 Eu4 84.41(19)
O13 Eu3 Eu4 75.92(18)
O36 Eu3 Eu4 149.08(18)
O1 Eu3 Eu4 39.38(8)
C64 Eu3 Eu4 104.8(2)
O4 Eu3 Eu1 78.78(10)
O2 Eu3 Eu1 137.00(9)
O15 Eu3 Eu1 121.1(2)
O10 Eu3 Eu1 121.8(2)
O22 Eu3 Eu1 37.38(18)
O13 Eu3 Eu1 37.35(17)
O36 Eu3 Eu1 90.26(19)
O1 Eu3 Eu1 72.61(8)
C64 Eu3 Eu1 57.03(18)
Eu4 Eu3 Eu1 60.16(2)
O4 Eu3 Eu6 33.78(10)
O2 Eu3 Eu6 36.10(9)
O15 Eu3 Eu6 117.8(2)
O10 Eu3 Eu6 66.2(2)
O22 Eu3 Eu6 108.6(2)
O13 Eu3 Eu6 136.93(18)
O36 Eu3 Eu6 133.0(2)
O1 Eu3 Eu6 82.49(9)
C64 Eu3 Eu6 112.8(2)
Eu4 Eu3 Eu6 61.044(16)
Eu1 Eu3 Eu6 112.40(2)
O16 Eu4 O6 132.3(3)
O16 Eu4 O1 156.6(3)
O6 Eu4 O1 70.6(2)
O16 Eu4 O21 107.3(3)
O6 Eu4 O21 84.4(3)
O1 Eu4 O21 75.8(2)
O16 Eu4 O4 87.7(2)
O6 Eu4 O4 112.81(19)
O1 Eu4 O4 76.75(10)
O21 Eu4 O4 140.1(2)
O16 Eu4 O3 81.9(3)
O6 Eu4 O3 145.50(19)
O1 Eu4 O3 75.81(11)
O21 Eu4 O3 79.8(3)
O4 Eu4 O3 65.62(10)
O16 Eu4 O8 82.4(3)
O6 Eu4 O8 66.0(3)
O1 Eu4 O8 108.44(19)
O21 Eu4 O8 145.3(3)
O4 Eu4 O8 71.67(19)
O3 Eu4 O8 134.8(2)
O16 Eu4 O27 77.2(3)
O6 Eu4 O27 65.2(3)
O1 Eu4 O27 123.7(2)
O21 Eu4 O27 67.0(3)
O4 Eu4 O27 152.7(2)
O3 Eu4 O27 132.7(2)
O8 Eu4 O27 83.7(3)
O16 Eu4 C76 120.2(3)
O6 Eu4 C76 21.4(2)
O1 Eu4 C76 83.0(2)
O21 Eu4 C76 70.0(3)
O4 Eu4 C76 133.9(2)
O3 Eu4 C76 146.6(2)
O8 Eu4 C76 76.3(3)
O27 Eu4 C76 45.6(3)
O16 Eu4 Eu3 124.1(2)
O6 Eu4 Eu3 84.24(17)
O1 Eu4 Eu3 43.54(8)
O21 Eu4 Eu3 118.5(2)
O4 Eu4 Eu3 36.46(9)
O3 Eu4 Eu3 76.83(8)
O8 Eu4 Eu3 77.67(16)
O27 Eu4 Eu3 148.7(2)
C76 Eu4 Eu3 104.90(19)
O16 Eu4 Eu1 119.4(2)
O6 Eu4 Eu1 37.73(17)
O1 Eu4 Eu1 74.75(9)
O21 Eu4 Eu1 121.1(3)
O4 Eu4 Eu1 78.01(10)
O3 Eu4 Eu1 137.33(8)
O8 Eu4 Eu1 37.09(18)
O27 Eu4 Eu1 89.62(19)
C76 Eu4 Eu1 56.66(18)
Eu3 Eu4 Eu1 60.556(18)
O16 Eu4 Eu5 117.8(2)
O6 Eu4 Eu5 109.31(17)
O1 Eu4 Eu5 41.00(10)
O21 Eu4 Eu5 66.8(2)
O4 Eu4 Eu5 73.40(8)
O3 Eu4 Eu5 36.19(9)
O8 Eu4 Eu5 138.49(16)
O27 Eu4 Eu5 133.9(2)
C76 Eu4 Eu5 114.9(2)
Eu3 Eu4 Eu5 60.90(2)
Eu1 Eu4 Eu5 113.53(2)
O23 Eu5 O2 146.5(2)
O23 Eu5 O14 130.8(3)
O2 Eu5 O14 81.4(2)
O23 Eu5 O3 88.0(2)
O2 Eu5 O3 69.00(10)
O14 Eu5 O3 110.5(2)
O23 Eu5 O26 106.6(3)
O2 Eu5 O26 81.0(2)
O14 Eu5 O26 86.5(3)
O3 Eu5 O26 142.0(2)
O23 Eu5 O61 77.5(2)
O2 Eu5 O61 133.69(15)
O14 Eu5 O61 63.7(2)
O3 Eu5 O61 149.85(16)
O26 Eu5 O61 68.1(2)
O23 Eu5 O7 81.8(3)
O2 Eu5 O7 110.0(2)
O14 Eu5 O7 65.3(3)
O3 Eu5 O7 68.6(2)
O26 Eu5 O7 146.7(3)
O61 Eu5 O7 83.1(2)
O23 Eu5 O1 76.1(2)
O2 Eu5 O1 74.07(10)
O14 Eu5 O1 152.05(19)
O3 Eu5 O1 73.07(10)
O26 Eu5 O1 76.7(2)
O61 Eu5 O1 126.96(16)
O7 Eu5 O1 136.05(19)
O23 Eu5 C90 119.4(3)
O2 Eu5 C90 94.0(2)
O14 Eu5 C90 22.4(3)
O3 Eu5 C90 132.7(2)
O26 Eu5 C90 70.2(3)
O61 Eu5 C90 44.1(2)
O7 Eu5 C90 77.6(3)
O1 Eu5 C90 146.3(2)
O23 Eu5 Eu6 124.1(2)
O2 Eu5 Eu6 38.11(9)
O14 Eu5 Eu6 84.4(2)
O3 Eu5 Eu6 36.10(9)
O26 Eu5 Eu6 119.1(2)
O61 Eu5 Eu6 147.38(10)
O7 Eu5 Eu6 77.20(18)
O1 Eu5 Eu6 84.50(9)
C90 Eu5 Eu6 105.6(2)
O23 Eu5 Eu2 118.6(2)
O2 Eu5 Eu2 80.12(10)
O14 Eu5 Eu2 37.1(2)
O3 Eu5 Eu2 75.68(10)
O26 Eu5 Eu2 122.5(2)
O61 Eu5 Eu2 88.13(10)
O7 Eu5 Eu2 36.96(17)
O1 Eu5 Eu2 144.88(9)
C90 Eu5 Eu2 57.6(2)
Eu6 Eu5 Eu2 60.65(2)
O23 Eu5 Eu4 72.9(2)
O2 Eu5 Eu4 74.28(9)
O14 Eu5 Eu4 144.9(2)
O3 Eu5 Eu4 36.82(10)
O26 Eu5 Eu4 113.6(2)
O61 Eu5 Eu4 149.40(9)
O7 Eu5 Eu4 99.65(18)
O1 Eu5 Eu4 37.57(8)
C90 Eu5 Eu4 166.4(2)
Eu6 Eu5 Eu4 60.863(18)
Eu2 Eu5 Eu4 112.43(2)
O3 Eu6 O4 68.85(12)
O3 Eu6 O9 149.6(2)
O4 Eu6 O9 85.0(2)
O3 Eu6 O38 81.6(2)
O4 Eu6 O38 80.1(2)
O9 Eu6 O38 109.8(3)
O3 Eu6 O19 77.5(2)
O4 Eu6 O19 144.2(2)
O9 Eu6 O19 130.7(3)
O38 Eu6 O19 83.3(3)
O3 Eu6 O2 69.17(11)
O4 Eu6 O2 65.04(11)
O9 Eu6 O2 86.1(2)
O38 Eu6 O2 140.4(2)
O19 Eu6 O2 114.1(2)
O3 Eu6 O5 106.74(19)
O4 Eu6 O5 135.7(2)
O9 Eu6 O5 80.9(3)
O38 Eu6 O5 144.1(3)
O19 Eu6 O5 65.4(3)
O2 Eu6 O5 72.3(2)
O3 Eu6 O35 133.1(2)
O4 Eu6 O35 133.3(2)
O9 Eu6 O35 76.4(3)
O38 Eu6 O35 67.2(3)
O19 Eu6 O35 65.3(3)
O2 Eu6 O35 152.0(2)
O5 Eu6 O35 83.3(3)
O3 Eu6 C89 90.7(2)
O4 Eu6 C89 145.1(2)
O9 Eu6 C89 119.7(3)
O38 Eu6 C89 68.7(3)
O19 Eu6 C89 21.1(3)
O2 Eu6 C89 135.0(2)
O5 Eu6 C89 76.2(3)
O35 Eu6 C89 46.3(3)
O3 Eu6 Eu5 37.32(8)
O4 Eu6 Eu5 76.23(9)
O9 Eu6 Eu5 122.92(19)
O38 Eu6 Eu5 118.9(2)
O19 Eu6 Eu5 84.5(2)
O2 Eu6 Eu5 37.08(8)
O5 Eu6 Eu5 76.91(18)
O35 Eu6 Eu5 148.86(19)
C89 Eu6 Eu5 104.9(2)
O3 Eu6 Eu2 75.76(9)
O4 Eu6 Eu2 136.20(9)
O9 Eu6 Eu2 117.8(2)
O38 Eu6 Eu2 119.7(2)
O19 Eu6 Eu2 37.69(19)
O2 Eu6 Eu2 78.96(9)
O5 Eu6 Eu2 36.98(17)
O35 Eu6 Eu2 89.93(19)
C89 Eu6 Eu2 56.74(19)
Eu5 Eu6 Eu2 59.97(2)
O3 Eu6 Eu3 75.78(10)
O4 Eu6 Eu3 33.68(8)
O9 Eu6 Eu3 73.8(2)
O38 Eu6 Eu3 113.8(2)
O19 Eu6 Eu3 145.35(19)
O2 Eu6 Eu3 34.54(9)
O5 Eu6 Eu3 102.09(19)
O35 Eu6 Eu3 148.3(2)
C89 Eu6 Eu3 165.4(2)
Eu5 Eu6 Eu3 60.88(2)
Eu2 Eu6 Eu3 113.31(2)
C48 C1 H1A 109.5
C48 C1 H1B 109.5
H1A C1 H1B 109.5
C48 C1 H1C 109.5
H1A C1 H1C 109.5
H1B C1 H1C 109.5
C6 C2 H2A 109.5
C6 C2 H2B 109.5
H2A C2 H2B 109.5
C6 C2 H2C 109.5
H2A C2 H2C 109.5
H2B C2 H2C 109.5
O11 C3 H3A 109.5
O11 C3 H3B 109.5
H3A C3 H3B 109.5
O11 C3 H3C 109.5
H3A C3 H3C 109.5
H3B C3 H3C 109.5
C35 C4 H4A 109.5
C35 C4 H4B 109.5
H4A C4 H4B 109.5
C35 C4 H4C 109.5
H4A C4 H4C 109.5
H4B C4 H4C 109.5
C62 C5 N25 112.4(10)
C62 C5 H5A 109.1
N25 C5 H5A 109.1
C62 C5 H5B 109.1
N25 C5 H5B 109.1
H5A C5 H5B 107.9
C100 C6 C23 119.8(13)
C100 C6 C2 120.0(14)
C23 C6 C2 119.7(14)
C45 C7 H7A 109.5
C45 C7 H7B 109.5
H7A C7 H7B 109.5
C45 C7 H7C 109.5
H7A C7 H7C 109.5
H7B C7 H7C 109.5
O61 C8 H8A 109.5
O61 C8 H8B 109.5
H8A C8 H8B 109.5
O61 C8 H8C 109.5
H8A C8 H8C 109.5
H8B C8 H8C 109.5
O36 C9 H9A 109.5
O36 C9 H9B 109.5
H9A C9 H9B 109.5
O36 C9 H9C 109.5
H9A C9 H9C 109.5
H9B C9 H9C 109.5
C15 C11 H11A 109.5
C15 C11 H11B 109.5
H11A C11 H11B 109.5
C15 C11 H11C 109.5
H11A C11 H11C 109.5
H11B C11 H11C 109.5
O27 C12 H12A 109.5
O27 C12 H12B 109.5
H12A C12 H12B 109.5
O27 C12 H12C 109.5
H12A C12 H12C 109.5
H12B C12 H12C 109.5
C19 C13 O11 123.2(11)
C19 C13 C31 121.8(11)
O11 C13 C31 114.7(9)
C47 C14 N20 111.5(11)
C47 C14 H14A 109.3
N20 C14 H14A 109.3
C47 C14 H14B 109.3
N20 C14 H14B 109.3
H14A C14 H14B 108.0
C36 C15 C94 120.5(12)
C36 C15 C11 120.6(12)
C94 C15 C11 118.9(12)
N18 C16 C78 110.8(9)
N18 C16 H16A 109.5
C78 C16 H16A 109.5
N18 C16 H16B 109.5
C78 C16 H16B 109.5
H16A C16 H16B 108.1
C85 C17 H17A 109.5
C85 C17 H17B 109.5
H17A C17 H17B 109.5
C85 C17 H17C 109.5
H17A C17 H17C 109.5
H17B C17 H17C 109.5
C70 C18 O29 123.3(11)
C70 C18 C30 121.9(11)
O29 C18 C30 114.8(10)
C85 C19 C13 120.6(12)
C85 C19 H19A 119.7
C13 C19 H19A 119.7
C76 C20 O27 115.0(10)
C76 C20 C56 121.4(11)
O27 C20 C56 123.5(10)
C51 C21 C45 119.4(12)
C51 C21 H21A 120.3
C45 C21 H21A 120.3
C87 C22 C106 118.0(12)
C87 C22 C75 122.7(11)
C106 C22 C75 119.3(12)
C6 C23 C50 122.1(12)
C6 C23 H23A 118.9
C50 C23 H23A 118.9
O17 C24 C100 125.8(12)
O17 C24 C46 114.9(11)
C100 C24 C46 118.6(12)
C32 C25 C48 120.3(11)
C32 C25 H25A 119.8
C48 C25 H25A 119.8
C61 C26 C41 120.0(11)
C61 C26 H26A 120.0
C41 C26 H26A 120.0
C74 C27 N34 111.4(10)
C74 C27 H27A 109.3
N34 C27 H27A 109.3
C74 C27 H27B 109.3
N34 C27 H27B 109.3
H27A C27 H27B 108.0
O7 C28 C32 122.9(10)
O7 C28 C53 119.8(10)
C32 C28 C53 117.0(10)
C109 C29 C95 120.2(14)
C109 C29 C80 121.0(12)
C95 C29 C80 118.8(13)
O13 C30 C73 121.4(10)
O13 C30 C18 120.5(10)
C73 C30 C18 118.0(11)
O5 C31 C60 121.5(10)
O5 C31 C13 121.1(11)
C60 C31 C13 117.4(10)
C25 C32 C28 121.9(12)
C25 C32 O12 125.4(11)
C28 C32 O12 112.7(10)
C41 C33 H33A 109.5
C41 C33 H33B 109.5
H33A C33 H33B 109.5
C41 C33 H33C 109.5
H33A C33 H33C 109.5
H33B C33 H33C 109.5
C94 C34 O35 124.4(12)
C94 C34 C89 120.6(12)
O35 C34 C89 114.8(11)
C70 C35 C38 115.4(12)
C70 C35 C4 121.2(13)
C38 C35 C4 123.2(13)
C15 C36 C42 120.1(11)
C15 C36 H36A 119.9
C42 C36 H36A 119.9
C67 C37 C64 118.8(10)
C67 C37 C68 123.1(9)
C64 C37 C68 117.8(9)
C73 C38 C35 124.8(12)
C73 C38 H38A 117.6
C35 C38 H38A 117.6
N17 C39 C79 110.9(10)
N17 C39 H39A 109.5
C79 C39 H39A 109.5
N17 C39 H39B 109.5
C79 C39 H39B 109.5
H39A C39 H39B 108.0
C50 C40 N56 113.8(9)
C50 C40 H40A 108.8
N56 C40 H40A 108.8
C50 C40 H40B 108.8
N56 C40 H40B 108.8
H40A C40 H40B 107.7
C67 C41 C26 116.1(10)
C67 C41 C33 123.9(11)
C26 C41 C33 120.0(11)
C36 C42 C89 120.5(10)
C36 C42 C93 121.7(10)
C89 C42 C93 117.8(10)
N17 C43 C52 114.9(10)
N17 C43 H43A 108.5
C52 C43 H43A 108.5
N17 C43 H43B 108.5
C52 C43 H43B 108.5
H43A C43 H43B 107.5
C60 C44 N17 115.3(9)
C60 C44 H44A 108.4
N17 C44 H44A 108.4
C60 C44 H44B 108.4
N17 C44 H44B 108.4
H44A C44 H44B 107.5
C81 C45 C21 120.1(12)
C81 C45 C7 121.4(13)
C21 C45 C7 118.5(13)
O8 C46 C24 120.2(10)
O8 C46 C50 121.7(11)
C24 C46 C50 118.0(10)
C14 C47 N56 111.4(9)
C14 C47 H47A 109.3
N56 C47 H47A 109.3
C14 C47 H47B 109.3
N56 C47 H47B 109.3
H47A C47 H47B 108.0
C91 C48 C25 118.7(10)
C91 C48 C1 119.8(11)
C25 C48 C1 121.5(11)
O61 C49 C90 115.6(11)
O61 C49 C81 123.8(12)
C90 C49 C81 120.4(12)
C23 C50 C46 118.7(12)
C23 C50 C40 122.6(11)
C46 C50 C40 118.5(10)
C90 C51 C21 121.9(12)
C90 C51 C65 119.4(10)
C21 C51 C65 118.5(11)
N24 C52 C43 116.3(10)
N24 C52 H52A 108.2
C43 C52 H52A 108.2
N24 C52 H52B 108.2
C43 C52 H52B 108.2
H52A C52 H52B 107.4
C91 C53 C28 119.8(10)
C91 C53 C59 120.2(10)
C28 C53 C59 119.8(10)
C69 C54 C57 119.3(12)
C69 C54 H54A 120.3
C57 C54 H54A 120.3
C57 C55 N20 114.7(9)
C57 C55 H55A 108.6
N20 C55 H55A 108.6
C57 C55 H55B 108.6
N20 C55 H55B 108.6
H55A C55 H55B 107.6
C69 C56 C20 121.0(11)
C69 C56 H56A 119.5
C20 C56 H56A 119.5
C76 C57 C54 120.4(11)
C76 C57 C55 120.8(9)
C54 C57 C55 118.6(11)
N34 C58 C66 114.9(10)
N34 C58 H58A 108.5
C66 C58 H58A 108.5
N34 C58 H58B 108.5
C66 C58 H58B 108.5
H58A C58 H58B 107.5
C53 C59 N18 114.1(10)
C53 C59 H59A 108.7
N18 C59 H59A 108.7
C53 C59 H59B 108.7
N18 C59 H59B 108.7
H59A C59 H59B 107.6
C31 C60 C86 123.5(12)
C31 C60 C44 119.5(10)
C86 C60 C44 117.0(11)
O36 C61 C26 124.1(10)
O36 C61 C64 114.4(9)
C26 C61 C64 121.5(10)
C5 C62 N20 114.9(10)
C5 C62 H62A 108.5
N20 C62 H62A 108.5
C5 C62 H62B 108.5
N20 C62 H62B 108.5
H62A C62 H62B 107.5
N18 C63 C99 115.0(10)
N18 C63 H63A 108.5
C99 C63 H63A 108.5
N18 C63 H63B 108.5
C99 C63 H63B 108.5
H63A C63 H63B 107.5
O22 C64 C37 122.8(10)
O22 C64 C61 119.9(9)
C37 C64 C61 117.3(9)
O22 C64 Eu3 41.1(5)
C37 C64 Eu3 158.5(8)
C61 C64 Eu3 81.2(6)
N24 C65 C51 116.2(10)
N24 C65 H65A 108.2
C51 C65 H65A 108.2
N24 C65 H65B 108.2
C51 C65 H65B 108.2
H65A C65 H65B 107.4
N25 C66 C58 113.3(9)
N25 C66 H66A 108.9
C58 C66 H66A 108.9
N25 C66 H66B 108.9
C58 C66 H66B 108.9
H66A C66 H66B 107.7
C41 C67 C37 125.7(11)
C41 C67 H67A 117.1
C37 C67 H67A 117.1
N34 C68 C37 118.4(10)
N34 C68 H68A 107.7
C37 C68 H68A 107.7
N34 C68 H68B 107.7
C37 C68 H68B 107.7
H68A C68 H68B 107.1
C56 C69 C54 119.8(11)
C56 C69 C101 123.4(11)
C54 C69 C101 116.7(12)
C18 C70 C35 121.1(12)
C18 C70 H70A 119.4
C35 C70 H70A 119.4
O17 C71 H71A 109.5
O17 C71 H71B 109.5
H71A C71 H71B 109.5
O17 C71 H71C 109.5
H71A C71 H71C 109.5
H71B C71 H71C 109.5
C73 C72 N25 118.6(9)
C73 C72 H72A 107.7
N25 C72 H72A 107.7
C73 C72 H72B 107.7
N25 C72 H72B 107.7
H72A C72 H72B 107.1
C38 C73 C30 118.6(11)
C38 C73 C72 120.0(11)
C30 C73 C72 121.4(10)
N56 C74 C27 116.1(11)
N56 C74 H74A 108.3
C27 C74 H74A 108.3
N56 C74 H74B 108.3
C27 C74 H74B 108.3
H74A C74 H74B 107.4
O26 C75 O15 125.1(11)
O26 C75 C22 118.8(10)
O15 C75 C22 116.1(10)
O6 C76 C57 122.1(10)
O6 C76 C20 119.9(11)
C57 C76 C20 118.0(10)
O6 C76 Eu4 39.1(5)
C57 C76 Eu4 157.5(8)
C20 C76 Eu4 82.6(7)
O9 C77 O10 127.2(11)
O9 C77 C88 119.8(12)
O10 C77 C88 112.9(11)
N24 C78 C16 115.5(11)
N24 C78 H78A 108.4
C16 C78 H78A 108.4
N24 C78 H78B 108.4
C16 C78 H78B 108.4
H78A C78 H78B 107.5
N70 C79 C39 113.9(10)
N70 C79 H79A 108.8
C39 C79 H79A 108.8
N70 C79 H79B 108.8
C39 C79 H79B 108.8
H79A C79 H79B 107.7
O16 C80 O38 126.0(12)
O16 C80 C29 117.8(10)
O38 C80 C29 116.2(11)
C45 C81 C49 119.3(13)
C45 C81 H81A 120.4
C49 C81 H81A 120.4
C92 C82 C88 121.7(13)
C92 C82 H82A 119.1
C88 C82 H82A 119.1
C110 C83 C84 115.9(13)
C110 C83 C96 121.4(13)
C84 C83 C96 122.7(12)
N10 C84 C83 117.8(14)
N10 C84 H84A 121.1
C83 C84 H84A 121.1
C19 C85 C86 119.0(11)
C19 C85 C17 122.3(12)
C86 C85 C17 118.8(12)
C60 C86 C85 117.7(12)
C60 C86 H86A 121.2
C85 C86 H86A 121.2
N12 C87 C22 122.6(13)
N12 C87 H87A 118.7
C22 C87 H87A 118.7
C115 C88 C82 115.0(15)
C115 C88 C77 124.7(16)
C82 C88 C77 120.1(12)
O19 C89 C42 122.3(10)
O19 C89 C34 120.4(10)
C42 C89 C34 117.3(11)
O19 C89 Eu6 40.2(5)
C42 C89 Eu6 157.9(8)
C34 C89 Eu6 82.0(7)
C51 C90 C49 118.6(11)
C51 C90 O14 122.4(11)
C49 C90 O14 118.7(11)
C51 C90 Eu5 158.9(8)
C49 C90 Eu5 81.0(7)
O14 C90 Eu5 40.5(5)
C48 C91 C53 121.9(11)
C48 C91 H91A 119.1
C53 C91 H91A 119.1
C114 C92 C82 118.9(17)
C114 C92 H92A 120.6
C82 C92 H92A 120.6
C42 C93 N70 114.7(9)
C42 C93 H93A 108.6
N70 C93 H93A 108.6
C42 C93 H93B 108.6
N70 C93 H93B 108.6
H93A C93 H93B 107.6
C15 C94 C34 120.7(12)
C15 C94 H94A 119.7
C34 C94 H94A 119.7
C29 C95 C105 117.0(16)
C29 C95 H95A 121.5
C105 C95 H95A 121.5
O21 C96 O23 123.4(11)
O21 C96 C83 119.2(11)
O23 C96 C83 117.4(10)
O29 C97 H97A 109.5
O29 C97 H97B 109.5
H97A C97 H97B 109.5
O29 C97 H97C 109.5
H97A C97 H97C 109.5
H97B C97 H97C 109.5
C106 C98 C103 119.8(15)
C106 C98 H98A 120.1
C103 C98 H98A 120.1
N70 C99 C63 114.9(10)
N70 C99 H99A 108.5
C63 C99 H99A 108.5
N70 C99 H99B 108.5
C63 C99 H99B 108.5
H99A C99 H99B 107.5
C6 C100 C24 122.0(14)
C6 C100 H10A 119.0
C24 C100 H10A 119.0
C69 C101 H10B 109.5
C69 C101 H10C 109.5
H10B C101 H10C 109.5
C69 C101 H10D 109.5
H10B C101 H10D 109.5
H10C C101 H10D 109.5
C98 C103 N12 123.9(15)
C98 C103 H10E 118.1
N12 C103 H10E 118.1
O35 C104 H10F 109.5
O35 C104 H10G 109.5
H10F C104 H10G 109.5
O35 C104 H10H 109.5
H10F C104 H10H 109.5
H10G C104 H10H 109.5
C111 C105 C95 119.1(15)
C111 C105 H10I 120.4
C95 C105 H10I 120.4
C98 C106 C22 119.4(15)
C98 C106 H10J 120.3
C22 C106 H10J 120.3
O12 C107 H10K 109.5
O12 C107 H10L 109.5
H10K C107 H10L 109.5
O12 C107 H10M 109.5
H10K C107 H10M 109.5
H10L C107 H10M 109.5
C29 C109 N9 123.1(17)
C29 C109 H10N 118.4
N9 C109 H10N 118.4
C112 C110 C83 125.6(19)
C112 C110 H11D 117.2
C83 C110 H11D 117.2
C105 C111 N9 125.6(16)
C105 C111 H11E 117.2
N9 C111 H11E 117.2
C113 C112 C110 116.9(19)
C113 C112 H11F 121.6
C110 C112 H11F 121.6
C112 C113 N10 123.0(18)
C112 C113 H11G 118.5
N10 C113 H11G 118.5
C92 C114 N11 122.7(19)
C92 C114 H11H 118.7
N11 C114 H11H 118.7
N11 C115 C88 125(2)
N11 C115 H11I 117.6
C88 C115 H11I 117.6
C111 N9 C109 114.7(16)
C113 N10 C84 120.8(16)
C115 N11 C114 113.8(18)
C87 N12 C103 116.1(14)
C43 N17 C39 109.9(10)
C43 N17 C44 110.2(9)
C39 N17 C44 104.8(8)
C43 N17 Eu2 110.6(7)
C39 N17 Eu2 111.0(7)
C44 N17 Eu2 110.3(7)
C16 N18 C63 108.0(9)
C16 N18 C59 104.4(9)
C63 N18 C59 109.6(9)
C16 N18 Eu2 112.6(7)
C63 N18 Eu2 109.2(7)
C59 N18 Eu2 112.9(7)
C55 N20 C62 106.6(8)
C55 N20 C14 112.6(9)
C62 N20 C14 105.9(9)
C55 N20 Eu1 112.3(7)
C62 N20 Eu1 109.4(6)
C14 N20 Eu1 109.8(7)
C52 N24 C65 106.2(10)
C52 N24 C78 105.4(12)
C65 N24 C78 113.1(12)
C52 N24 Eu2 110.2(9)
C65 N24 Eu2 112.3(9)
C78 N24 Eu2 109.4(8)
C66 N25 C72 106.8(8)
C66 N25 C5 106.2(9)
C72 N25 C5 108.8(9)
C66 N25 Eu1 111.8(7)
C72 N25 Eu1 112.6(7)
C5 N25 Eu1 110.4(6)
C68 N34 C58 112.0(9)
C68 N34 C27 104.4(9)
C58 N34 C27 108.6(9)
C68 N34 Eu1 112.5(6)
C58 N34 Eu1 110.1(7)
C27 N34 Eu1 109.0(6)
C74 N56 C47 110.6(10)
C74 N56 C40 109.2(9)
C47 N56 C40 105.0(8)
C74 N56 Eu1 110.2(7)
C47 N56 Eu1 110.8(6)
C40 N56 Eu1 111.0(6)
C99 N70 C79 106.8(9)
C99 N70 C93 105.3(9)
C79 N70 C93 112.6(10)
C99 N70 Eu2 109.7(7)
C79 N70 Eu2 110.8(7)
C93 N70 Eu2 111.3(7)
C31 O5 Eu2 125.4(7)
C31 O5 Eu6 129.9(6)
Eu2 O5 Eu6 102.7(3)
C76 O6 Eu4 119.6(7)
C76 O6 Eu1 125.0(6)
Eu4 O6 Eu1 105.4(3)
C28 O7 Eu2 129.4(7)
C28 O7 Eu5 126.3(7)
Eu2 O7 Eu5 101.5(3)
C46 O8 Eu1 125.2(7)
C46 O8 Eu4 130.2(7)
Eu1 O8 Eu4 102.2(3)
C77 O9 Eu6 129.5(7)
C77 O10 Eu3 141.9(7)
C13 O11 C3 117.1(9)
C107 O12 C32 115.2(10)
C30 O13 Eu1 129.4(7)
C30 O13 Eu3 123.7(7)
Eu1 O13 Eu3 101.9(3)
C90 O14 Eu2 129.0(7)
C90 O14 Eu5 117.1(7)
Eu2 O14 Eu5 105.8(3)
C75 O15 Eu3 133.1(7)
C80 O16 Eu4 132.7(8)
C24 O17 C71 118.4(10)
C89 O19 Eu6 118.6(6)
C89 O19 Eu2 127.4(7)
Eu6 O19 Eu2 104.9(3)
C96 O21 Eu4 141.1(8)
C64 O22 Eu1 129.4(7)
C64 O22 Eu3 117.5(6)
Eu1 O22 Eu3 105.2(3)
C96 O23 Eu5 133.7(7)
C75 O26 Eu5 140.2(8)
C20 O27 C12 121.1(10)
C20 O27 Eu4 113.5(6)
C12 O27 Eu4 123.0(9)
C97 O29 C18 116.8(10)
C34 O35 C104 117.4(11)
C34 O35 Eu6 112.1(8)
C104 O35 Eu6 123.7(9)
C61 O36 C9 116.4(9)
C61 O36 Eu3 113.6(7)
C9 O36 Eu3 128.0(7)
C80 O38 Eu6 140.0(9)
C49 O61 C8 119.7(8)
C49 O61 Eu5 114.2(6)
C8 O61 Eu5 120.4(6)
Eu4 O1 Eu5 101.43(14)
Eu4 O1 Eu3 97.08(12)
Eu5 O1 Eu3 96.11(13)
Eu4 O1 H1AA 119.2
Eu5 O1 H1AA 119.2
Eu3 O1 H1AA 119.2
Eu6 O3 Eu5 106.58(13)
Eu6 O3 Eu4 109.37(13)
Eu5 O3 Eu4 106.99(16)
Eu6 O3 H3AA 111.2
Eu5 O3 H3AA 111.2
Eu4 O3 H3AA 111.2
Eu3 O4 Eu6 112.54(15)
Eu3 O4 Eu4 105.14(15)
Eu6 O4 Eu4 109.37(14)
Eu3 O4 H4AA 109.9
Eu6 O4 H4AA 109.9
Eu4 O4 H4AA 109.9
Eu3 O2 Eu5 111.72(17)
Eu3 O2 Eu6 109.36(13)
Eu5 O2 Eu6 104.81(13)
Eu3 O2 H2AA 110.3
Eu5 O2 H2AA 110.3
Eu6 O2 H2AA 110.3

loop_
_geom_bond_atom_site_label_1
_geom_bond_atom_site_label_2
_geom_bond_distance
Eu1 O8 2.336(8)
Eu1 O13 2.357(8)
Eu1 O22 2.391(8)
Eu1 O6 2.402(7)
Eu1 N20 2.625(10)
Eu1 N56 2.637(9)
Eu1 N34 2.648(9)
Eu1 N25 2.664(9)
Eu1 Eu4 3.7857(11)
Eu1 Eu3 3.8006(11)
Eu2 O7 2.323(8)
Eu2 O5 2.351(7)
Eu2 O14 2.373(9)
Eu2 O19 2.412(8)
Eu2 N70 2.640(11)
Eu2 N24 2.650(14)
Eu2 N18 2.671(9)
Eu2 N17 2.680(10)
Eu2 Eu5 3.7867(12)
Eu2 Eu6 3.8126(11)
Eu3 O4 2.310(4)
Eu3 O2 2.313(4)
Eu3 O15 2.324(8)
Eu3 O10 2.382(8)
Eu3 O22 2.394(8)
Eu3 O13 2.534(9)
Eu3 O36 2.536(8)
Eu3 O1 2.604(3)
Eu3 C64 3.230(10)
Eu3 Eu4 3.7522(11)
Eu3 Eu6 3.8478(11)
Eu4 O16 2.337(9)
Eu4 O6 2.358(8)
Eu4 O1 2.399(3)
Eu4 O21 2.410(9)
Eu4 O4 2.414(4)
Eu4 O3 2.417(4)
Eu4 O8 2.526(7)
Eu4 O27 2.562(8)
Eu4 C76 3.254(12)
Eu4 Eu5 3.8565(12)
Eu5 O23 2.308(9)
Eu5 O2 2.347(3)
Eu5 O14 2.375(8)
Eu5 O3 2.381(4)
Eu5 O26 2.413(9)
Eu5 O61 2.562(3)
Eu5 O7 2.564(8)
Eu5 O1 2.581(4)
Eu5 C90 3.256(12)
Eu5 Eu6 3.7639(10)
Eu6 O3 2.314(4)
Eu6 O4 2.316(4)
Eu6 O9 2.378(8)
Eu6 O38 2.385(8)
Eu6 O19 2.396(8)
Eu6 O2 2.403(4)
Eu6 O5 2.531(8)
Eu6 O35 2.581(9)
Eu6 C89 3.256(12)
C1 C48 1.535(16)
C1 H1A 0.9800
C1 H1B 0.9800
C1 H1C 0.9800
C2 C6 1.542(19)
C2 H2A 0.9800
C2 H2B 0.9800
C2 H2C 0.9800
C3 O11 1.423(14)
C3 H3A 0.9800
C3 H3B 0.9800
C3 H3C 0.9800
C4 C35 1.49(2)
C4 H4A 0.9800
C4 H4B 0.9800
C4 H4C 0.9800
C5 C62 1.486(16)
C5 N25 1.530(15)
C5 H5A 0.9900
C5 H5B 0.9900
C6 C100 1.36(2)
C6 C23 1.36(2)
C7 C45 1.52(2)
C7 H7A 0.9800
C7 H7B 0.9800
C7 H7C 0.9800
C8 O61 1.512(15)
C8 H8A 0.9800
C8 H8B 0.9800
C8 H8C 0.9800
C9 O36 1.414(15)
C9 H9A 0.9800
C9 H9B 0.9800
C9 H9C 0.9800
C11 C15 1.53(2)
C11 H11A 0.9800
C11 H11B 0.9800
C11 H11C 0.9800
C12 O27 1.537(19)
C12 H12A 0.9800
C12 H12B 0.9800
C12 H12C 0.9800
C13 C19 1.383(16)
C13 O11 1.406(15)
C13 C31 1.423(16)
C14 C47 1.491(19)
C14 N20 1.551(15)
C14 H14A 0.9900
C14 H14B 0.9900
C15 C36 1.370(16)
C15 C94 1.374(18)
C16 N18 1.473(14)
C16 C78 1.525(17)
C16 H16A 0.9900
C16 H16B 0.9900
C17 C85 1.505(16)
C17 H17A 0.9800
C17 H17B 0.9800
C17 H17C 0.9800
C18 C70 1.376(18)
C18 O29 1.409(15)
C18 C30 1.419(15)
C19 C85 1.383(19)
C19 H19A 0.9500
C20 C76 1.387(16)
C20 O27 1.392(15)
C20 C56 1.393(15)
C21 C51 1.388(17)
C21 C45 1.395(19)
C21 H21A 0.9500
C22 C87 1.358(19)
C22 C106 1.438(19)
C22 C75 1.503(17)
C23 C50 1.403(17)
C23 H23A 0.9500
C24 O17 1.366(15)
C24 C100 1.405(18)
C24 C46 1.437(18)
C25 C32 1.377(16)
C25 C48 1.399(17)
C25 H25A 0.9500
C26 C61 1.397(16)
C26 C41 1.425(17)
C26 H26A 0.9500
C27 C74 1.525(18)
C27 N34 1.528(14)
C27 H27A 0.9900
C27 H27B 0.9900
C28 O7 1.373(13)
C28 C32 1.400(16)
C28 C53 1.415(16)
C29 C109 1.35(2)
C29 C95 1.38(2)
C29 C80 1.522(18)
C30 O13 1.335(14)
C30 C73 1.395(15)
C31 O5 1.347(13)
C31 C60 1.369(18)
C32 O12 1.426(15)
C33 C41 1.488(15)
C33 H33A 0.9800
C33 H33B 0.9800
C33 H33C 0.9800
C34 C94 1.381(19)
C34 O35 1.400(15)
C34 C89 1.420(17)
C35 C70 1.392(18)
C35 C38 1.426(18)
C36 C42 1.403(16)
C36 H36A 0.9500
C37 C67 1.377(15)
C37 C64 1.409(14)
C37 C68 1.499(15)
C38 C73 1.362(17)
C38 H38A 0.9500
C39 N17 1.497(15)
C39 C79 1.542(16)
C39 H39A 0.9900
C39 H39B 0.9900
C40 C50 1.445(18)
C40 N56 1.579(16)
C40 H40A 0.9900
C40 H40B 0.9900
C41 C67 1.373(15)
C42 C89 1.407(15)
C42 C93 1.502(16)
C43 N17 1.452(15)
C43 C52 1.527(17)
C43 H43A 0.9900
C43 H43B 0.9900
C44 C60 1.501(16)
C44 N17 1.525(14)
C44 H44A 0.9900
C44 H44B 0.9900
C45 C81 1.345(19)
C46 O8 1.325(13)
C46 C50 1.437(16)
C47 N56 1.521(15)
C47 H47A 0.9900
C47 H47B 0.9900
C48 C91 1.365(16)
C49 O61 1.320(13)
C49 C90 1.369(18)
C49 C81 1.439(17)
C51 C90 1.355(17)
C51 C65 1.534(17)
C52 N24 1.469(18)
C52 H52A 0.9900
C52 H52B 0.9900
C53 C91 1.396(15)
C53 C59 1.488(15)
C54 C69 1.389(17)
C54 C57 1.431(14)
C54 H54A 0.9500
C55 C57 1.482(15)
C55 N20 1.492(14)
C55 H55A 0.9900
C55 H55B 0.9900
C56 C69 1.335(19)
C56 H56A 0.9500
C57 C76 1.368(17)
C58 N34 1.485(16)
C58 C66 1.505(17)
C58 H58A 0.9900
C58 H58B 0.9900
C59 N18 1.521(15)
C59 H59A 0.9900
C59 H59B 0.9900
C60 C86 1.400(16)
C61 O36 1.366(12)
C61 C64 1.435(15)
C62 N20 1.549(15)
C62 H62A 0.9900
C62 H62B 0.9900
C63 N18 1.485(17)
C63 C99 1.512(17)
C63 H63A 0.9900
C63 H63B 0.9900
C64 O22 1.329(12)
C65 N24 1.476(18)
C65 H65A 0.9900
C65 H65B 0.9900
C66 N25 1.476(14)
C66 H66A 0.9900
C66 H66B 0.9900
C67 H67A 0.9500
C68 N34 1.470(15)
C68 H68A 0.9900
C68 H68B 0.9900
C69 C101 1.531(16)
C70 H70A 0.9500
C71 O17 1.421(16)
C71 H71A 0.9800
C71 H71B 0.9800
C71 H71C 0.9800
C72 C73 1.476(16)
C72 N25 1.502(14)
C72 H72A 0.9900
C72 H72B 0.9900
C74 N56 1.455(16)
C74 H74A 0.9900
C74 H74B 0.9900
C75 O26 1.229(14)
C75 O15 1.296(13)
C76 O6 1.362(12)
C77 O9 1.219(15)
C77 O10 1.272(15)
C77 C88 1.507(17)
C78 N24 1.497(18)
C78 H78A 0.9900
C78 H78B 0.9900
C79 N70 1.498(17)
C79 H79A 0.9900
C79 H79B 0.9900
C80 O16 1.260(16)
C80 O38 1.267(14)
C81 H81A 0.9500
C82 C92 1.358(18)
C82 C88 1.38(2)
C82 H82A 0.9500
C83 C110 1.39(2)
C83 C84 1.418(19)
C83 C96 1.465(16)
C84 N10 1.38(2)
C84 H84A 0.9500
C85 C86 1.462(19)
C86 H86A 0.9500
C87 N12 1.354(19)
C87 H87A 0.9500
C88 C115 1.37(3)
C89 O19 1.337(15)
C90 O14 1.395(14)
C91 H91A 0.9500
C92 C114 1.26(3)
C92 H92A 0.9500
C93 N70 1.516(15)
C93 H93A 0.9900
C93 H93B 0.9900
C94 H94A 0.9500
C95 C105 1.43(2)
C95 H95A 0.9500
C96 O21 1.254(15)
C96 O23 1.289(15)
C97 O29 1.364(14)
C97 H97A 0.9800
C97 H97B 0.9800
C97 H97C 0.9800
C98 C106 1.33(2)
C98 C103 1.33(2)
C98 H98A 0.9500
C99 N70 1.486(15)
C99 H99A 0.9900
C99 H99B 0.9900
C100 H10A 0.9500
C101 H10B 0.9800
C101 H10C 0.9800
C101 H10D 0.9800
C103 N12 1.39(2)
C103 H10E 0.9500
C104 O35 1.439(17)
C104 H10F 0.9800
C104 H10G 0.9800
C104 H10H 0.9800
C105 C111 1.31(2)
C105 H10I 0.9500
C106 H10J 0.9500
C107 O12 1.357(16)
C107 H10K 0.9800
C107 H10L 0.9800
C107 H10M 0.9800
C109 N9 1.38(2)
C109 H10N 0.9500
C110 C112 1.33(2)
C110 H11D 0.9500
C111 N9 1.36(2)
C111 H11E 0.9500
C112 C113 1.32(3)
C112 H11F 0.9500
C113 N10 1.37(3)
C113 H11G 0.9500
C114 N11 1.45(3)
C114 H11H 0.9500
C115 N11 1.28(2)
C115 H11I 0.9500
O1 H1AA 1.0000
O3 H3AA 1.0000
O4 H4AA 1.0000
O2 H2AA 1.0000

loop_
_geom_torsion_atom_site_label_1
_geom_torsion_atom_site_label_2
_geom_torsion_atom_site_label_3
_geom_torsion_atom_site_label_4
_geom_torsion
O8 Eu1 Eu3 O4 2.6(2)
O13 Eu1 Eu3 O4 -143.0(3)
O22 Eu1 Eu3 O4 88.3(3)
O6 Eu1 Eu3 O4 -66.8(2)
N20 Eu1 Eu3 O4 -132.7(3)
N56 Eu1 Eu3 O4 -2.7(4)
N34 Eu1 Eu3 O4 88.0(3)
N25 Eu1 Eu3 O4 157.5(2)
Eu4 Eu1 Eu3 O4 -36.17(9)
O8 Eu1 Eu3 O2 38.8(2)
O13 Eu1 Eu3 O2 -106.8(3)
O22 Eu1 Eu3 O2 124.5(4)
O6 Eu1 Eu3 O2 -30.5(2)
N20 Eu1 Eu3 O2 -96.4(3)
N56 Eu1 Eu3 O2 33.6(5)
N34 Eu1 Eu3 O2 124.2(3)
N25 Eu1 Eu3 O2 -166.2(2)
Eu4 Eu1 Eu3 O2 0.07(14)
O8 Eu1 Eu3 O15 152.8(3)
O13 Eu1 Eu3 O15 7.2(4)
O22 Eu1 Eu3 O15 -121.5(4)
O6 Eu1 Eu3 O15 83.4(3)
N20 Eu1 Eu3 O15 17.5(4)
N56 Eu1 Eu3 O15 147.5(5)
N34 Eu1 Eu3 O15 -121.8(3)
N25 Eu1 Eu3 O15 -52.3(3)
Eu4 Eu1 Eu3 O15 114.0(2)
O8 Eu1 Eu3 O10 -69.1(3)
O13 Eu1 Eu3 O10 145.3(4)
O22 Eu1 Eu3 O10 16.6(4)
O6 Eu1 Eu3 O10 -138.5(3)
N20 Eu1 Eu3 O10 155.6(4)
N56 Eu1 Eu3 O10 -74.4(5)
N34 Eu1 Eu3 O10 16.3(3)
N25 Eu1 Eu3 O10 85.8(3)
Eu4 Eu1 Eu3 O10 -107.9(2)
O8 Eu1 Eu3 O22 -85.7(4)
O13 Eu1 Eu3 O22 128.7(4)
O6 Eu1 Eu3 O22 -155.1(4)
N20 Eu1 Eu3 O22 139.1(4)
N56 Eu1 Eu3 O22 -91.0(6)
N34 Eu1 Eu3 O22 -0.3(4)
N25 Eu1 Eu3 O22 69.2(4)
Eu4 Eu1 Eu3 O22 -124.5(3)
O8 Eu1 Eu3 O13 145.5(3)
O22 Eu1 Eu3 O13 -128.7(4)
O6 Eu1 Eu3 O13 76.2(4)
N20 Eu1 Eu3 O13 10.3(4)
N56 Eu1 Eu3 O13 140.3(5)
N34 Eu1 Eu3 O13 -129.0(4)
N25 Eu1 Eu3 O13 -59.5(4)
Eu4 Eu1 Eu3 O13 106.8(3)
O8 Eu1 Eu3 O36 -131.8(3)
O13 Eu1 Eu3 O36 82.6(4)
O22 Eu1 Eu3 O36 -46.1(4)
O6 Eu1 Eu3 O36 158.9(3)
N20 Eu1 Eu3 O36 93.0(3)
N56 Eu1 Eu3 O36 -137.0(5)
N34 Eu1 Eu3 O36 -46.4(3)
N25 Eu1 Eu3 O36 23.2(3)
Eu4 Eu1 Eu3 O36 -170.5(2)
O8 Eu1 Eu3 O1 79.8(2)
O13 Eu1 Eu3 O1 -65.8(3)
O22 Eu1 Eu3 O1 165.5(3)
O6 Eu1 Eu3 O1 10.4(2)
N20 Eu1 Eu3 O1 -55.4(3)
N56 Eu1 Eu3 O1 74.5(4)
N34 Eu1 Eu3 O1 165.2(3)
N25 Eu1 Eu3 O1 -125.3(2)
Eu4 Eu1 Eu3 O1 41.06(9)
O8 Eu1 Eu3 C64 -97.6(3)
O13 Eu1 Eu3 C64 116.9(4)
O22 Eu1 Eu3 C64 -11.8(4)
O6 Eu1 Eu3 C64 -166.9(3)
N20 Eu1 Eu3 C64 127.2(4)
N56 Eu1 Eu3 C64 -102.8(5)
N34 Eu1 Eu3 C64 -12.1(4)
N25 Eu1 Eu3 C64 57.4(3)
Eu4 Eu1 Eu3 C64 -136.3(3)
O8 Eu1 Eu3 Eu4 38.73(18)
O13 Eu1 Eu3 Eu4 -106.8(3)
O22 Eu1 Eu3 Eu4 124.5(3)
O6 Eu1 Eu3 Eu4 -30.61(18)
N20 Eu1 Eu3 Eu4 -96.5(3)
N56 Eu1 Eu3 Eu4 33.5(4)
N34 Eu1 Eu3 Eu4 124.2(2)
N25 Eu1 Eu3 Eu4 -166.3(2)
O8 Eu1 Eu3 Eu6 5.88(18)
O13 Eu1 Eu3 Eu6 -139.7(3)
O22 Eu1 Eu3 Eu6 91.6(3)
O6 Eu1 Eu3 Eu6 -63.46(18)
N20 Eu1 Eu3 Eu6 -129.3(3)
N56 Eu1 Eu3 Eu6 0.6(4)
N34 Eu1 Eu3 Eu6 91.3(2)
N25 Eu1 Eu3 Eu6 160.8(2)
Eu4 Eu1 Eu3 Eu6 -32.843(18)
O4 Eu3 Eu4 O16 3.9(3)
O2 Eu3 Eu4 O16 72.7(3)
O15 Eu3 Eu4 O16 143.3(4)
O10 Eu3 Eu4 O16 4.6(4)
O22 Eu3 Eu4 O16 -77.2(4)
O13 Eu3 Eu4 O16 -144.2(3)
O36 Eu3 Eu4 O16 -88.7(5)
O1 Eu3 Eu4 O16 153.7(3)
C64 Eu3 Eu4 O16 -70.5(4)
Eu1 Eu3 Eu4 O16 -107.4(3)
Eu6 Eu3 Eu4 O16 37.6(3)
O4 Eu3 Eu4 O6 142.4(2)
O2 Eu3 Eu4 O6 -148.8(2)
O15 Eu3 Eu4 O6 -78.1(3)
O10 Eu3 Eu4 O6 143.1(3)
O22 Eu3 Eu4 O6 61.3(3)
O13 Eu3 Eu4 O6 -5.6(2)
O36 Eu3 Eu4 O6 49.8(4)
O1 Eu3 Eu4 O6 -67.8(2)
C64 Eu3 Eu4 O6 68.0(3)
Eu1 Eu3 Eu4 O6 31.15(17)
Eu6 Eu3 Eu4 O6 176.18(18)
O4 Eu3 Eu4 O1 -149.8(3)
O2 Eu3 Eu4 O1 -81.00(14)
O15 Eu3 Eu4 O1 -10.3(3)
O10 Eu3 Eu4 O1 -149.0(3)
O22 Eu3 Eu4 O1 129.2(2)
O13 Eu3 Eu4 O1 62.2(2)
O36 Eu3 Eu4 O1 117.6(4)
C64 Eu3 Eu4 O1 135.8(3)
Eu1 Eu3 Eu4 O1 98.96(14)
Eu6 Eu3 Eu4 O1 -116.01(14)
O4 Eu3 Eu4 O21 -137.2(3)
O2 Eu3 Eu4 O21 -68.4(3)
O15 Eu3 Eu4 O21 2.3(4)
O10 Eu3 Eu4 O21 -136.4(4)
O22 Eu3 Eu4 O21 141.8(4)
O13 Eu3 Eu4 O21 74.8(3)
O36 Eu3 Eu4 O21 130.2(5)
O1 Eu3 Eu4 O21 12.6(3)
C64 Eu3 Eu4 O21 148.4(4)
Eu1 Eu3 Eu4 O21 111.6(3)
Eu6 Eu3 Eu4 O21 -103.4(3)
O2 Eu3 Eu4 O4 68.79(16)
O15 Eu3 Eu4 O4 139.5(3)
O10 Eu3 Eu4 O4 0.7(3)
O22 Eu3 Eu4 O4 -81.1(2)
O13 Eu3 Eu4 O4 -148.0(2)
O36 Eu3 Eu4 O4 -92.6(4)
O1 Eu3 Eu4 O4 149.8(3)
C64 Eu3 Eu4 O4 -74.4(3)
Eu1 Eu3 Eu4 O4 -111.26(15)
Eu6 Eu3 Eu4 O4 33.78(15)
O4 Eu3 Eu4 O3 -66.64(16)
O15 Eu3 Eu4 O3 72.8(3)
O10 Eu3 Eu4 O3 -65.9(2)
O22 Eu3 Eu4 O3 -147.7(2)
O13 Eu3 Eu4 O3 145.3(2)
O36 Eu3 Eu4 O3 -159.2(4)
O1 Eu3 Eu4 O3 83.15(14)
C64 Eu3 Eu4 O3 -141.0(2)
Eu1 Eu3 Eu4 O3 -177.89(9)
Eu6 Eu3 Eu4 O3 -32.86(9)
O4 Eu3 Eu4 O8 75.8(2)
O2 Eu3 Eu4 O8 144.6(2)
O15 Eu3 Eu4 O8 -144.8(3)
O10 Eu3 Eu4 O8 76.5(3)
O22 Eu3 Eu4 O8 -5.3(3)
O13 Eu3 Eu4 O8 -72.3(3)
O36 Eu3 Eu4 O8 -16.8(5)
O1 Eu3 Eu4 O8 -134.4(2)
C64 Eu3 Eu4 O8 1.4(3)
Eu1 Eu3 Eu4 O8 -35.49(19)
Eu6 Eu3 Eu4 O8 109.55(19)
O4 Eu3 Eu4 O27 130.6(4)
O2 Eu3 Eu4 O27 -160.6(4)
O15 Eu3 Eu4 O27 -89.9(5)
O10 Eu3 Eu4 O27 131.4(5)
O22 Eu3 Eu4 O27 49.6(4)
O13 Eu3 Eu4 O27 -17.4(4)
O36 Eu3 Eu4 O27 38.0(5)
O1 Eu3 Eu4 O27 -79.6(4)
C64 Eu3 Eu4 O27 56.2(4)
Eu1 Eu3 Eu4 O27 19.4(4)
Eu6 Eu3 Eu4 O27 164.4(4)
O4 Eu3 Eu4 C76 147.8(2)
O2 Eu3 Eu4 C76 -143.4(2)
O15 Eu3 Eu4 C76 -72.7(3)
O10 Eu3 Eu4 C76 148.6(3)
O22 Eu3 Eu4 C76 66.8(3)
O13 Eu3 Eu4 C76 -0.2(3)
O36 Eu3 Eu4 C76 55.2(5)
O1 Eu3 Eu4 C76 -62.4(2)
C64 Eu3 Eu4 C76 73.4(3)
Eu1 Eu3 Eu4 C76 36.6(2)
Eu6 Eu3 Eu4 C76 -178.4(2)
O4 Eu3 Eu4 Eu1 111.26(15)
O2 Eu3 Eu4 Eu1 -179.95(9)
O15 Eu3 Eu4 Eu1 -109.3(3)
O10 Eu3 Eu4 Eu1 112.0(2)
O22 Eu3 Eu4 Eu1 30.2(2)
O13 Eu3 Eu4 Eu1 -36.78(18)
O36 Eu3 Eu4 Eu1 18.7(4)
O1 Eu3 Eu4 Eu1 -98.96(14)
C64 Eu3 Eu4 Eu1 36.8(2)
Eu6 Eu3 Eu4 Eu1 145.036(19)
O4 Eu3 Eu4 Eu5 -101.72(15)
O2 Eu3 Eu4 Eu5 -32.93(9)
O15 Eu3 Eu4 Eu5 37.7(3)
O10 Eu3 Eu4 Eu5 -101.0(2)
O22 Eu3 Eu4 Eu5 177.2(2)
O13 Eu3 Eu4 Eu5 110.25(18)
O36 Eu3 Eu4 Eu5 165.7(4)
O1 Eu3 Eu4 Eu5 48.07(14)
C64 Eu3 Eu4 Eu5 -176.1(2)
Eu1 Eu3 Eu4 Eu5 147.03(2)
Eu6 Eu3 Eu4 Eu5 -67.937(16)
O8 Eu1 Eu4 O16 5.0(4)
O13 Eu1 Eu4 O16 154.8(3)
O22 Eu1 Eu4 O16 84.6(3)
O6 Eu1 Eu4 O16 -122.3(4)
N20 Eu1 Eu4 O16 -123.0(3)
N56 Eu1 Eu4 O16 -51.6(3)
N34 Eu1 Eu4 O16 20.2(4)
N25 Eu1 Eu4 O16 145.8(5)
Eu3 Eu1 Eu4 O16 114.9(3)
O8 Eu1 Eu4 O6 127.4(4)
O13 Eu1 Eu4 O6 -82.9(4)
O22 Eu1 Eu4 O6 -153.1(3)
N20 Eu1 Eu4 O6 -0.7(4)
N56 Eu1 Eu4 O6 70.7(3)
N34 Eu1 Eu4 O6 142.5(4)
N25 Eu1 Eu4 O6 -91.9(5)
Eu3 Eu1 Eu4 O6 -122.8(3)
O8 Eu1 Eu4 O1 -154.7(3)
O13 Eu1 Eu4 O1 -5.0(2)
O22 Eu1 Eu4 O1 -75.1(2)
O6 Eu1 Eu4 O1 77.9(3)
N20 Eu1 Eu4 O1 77.2(2)
N56 Eu1 Eu4 O1 148.6(2)
N34 Eu1 Eu4 O1 -139.6(3)
N25 Eu1 Eu4 O1 -14.0(4)
Eu3 Eu1 Eu4 O1 -44.85(10)
O8 Eu1 Eu4 O21 142.7(4)
O13 Eu1 Eu4 O21 -67.6(3)
O22 Eu1 Eu4 O21 -137.7(3)
O6 Eu1 Eu4 O21 15.3(4)
N20 Eu1 Eu4 O21 14.6(3)
N56 Eu1 Eu4 O21 86.0(3)
N34 Eu1 Eu4 O21 157.8(4)
N25 Eu1 Eu4 O21 -76.6(5)
Eu3 Eu1 Eu4 O21 -107.4(3)
O8 Eu1 Eu4 O4 -75.4(3)
O13 Eu1 Eu4 O4 74.3(2)
O22 Eu1 Eu4 O4 4.2(2)
O6 Eu1 Eu4 O4 157.2(3)
N20 Eu1 Eu4 O4 156.6(2)
N56 Eu1 Eu4 O4 -132.0(2)
N34 Eu1 Eu4 O4 -60.3(3)
N25 Eu1 Eu4 O4 65.3(4)
Eu3 Eu1 Eu4 O4 34.49(8)
O8 Eu1 Eu4 O3 -106.9(3)
O13 Eu1 Eu4 O3 42.9(2)
O22 Eu1 Eu4 O3 -27.3(2)
O6 Eu1 Eu4 O3 125.8(3)
N20 Eu1 Eu4 O3 125.1(3)
N56 Eu1 Eu4 O3 -163.5(2)
N34 Eu1 Eu4 O3 -91.7(3)
N25 Eu1 Eu4 O3 33.9(4)
Eu3 Eu1 Eu4 O3 3.03(13)
O13 Eu1 Eu4 O8 149.7(3)
O22 Eu1 Eu4 O8 79.6(3)
O6 Eu1 Eu4 O8 -127.4(4)
N20 Eu1 Eu4 O8 -128.1(4)
N56 Eu1 Eu4 O8 -56.6(3)
N34 Eu1 Eu4 O8 15.1(4)
N25 Eu1 Eu4 O8 140.7(5)
Eu3 Eu1 Eu4 O8 109.9(3)
O8 Eu1 Eu4 O27 80.0(3)
O13 Eu1 Eu4 O27 -130.2(3)
O22 Eu1 Eu4 O27 159.6(3)
O6 Eu1 Eu4 O27 -47.3(3)
N20 Eu1 Eu4 O27 -48.0(3)
N56 Eu1 Eu4 O27 23.4(3)
N34 Eu1 Eu4 O27 95.2(3)
N25 Eu1 Eu4 O27 -139.2(5)
Eu3 Eu1 Eu4 O27 -170.1(2)
O8 Eu1 Eu4 C76 113.7(4)
O13 Eu1 Eu4 C76 -96.6(3)
O22 Eu1 Eu4 C76 -166.7(3)
O6 Eu1 Eu4 C76 -13.7(4)
N20 Eu1 Eu4 C76 -14.4(3)
N56 Eu1 Eu4 C76 57.0(3)
N34 Eu1 Eu4 C76 128.8(3)
N25 Eu1 Eu4 C76 -105.6(5)
Eu3 Eu1 Eu4 C76 -136.4(2)
O8 Eu1 Eu4 Eu3 -109.9(3)
O13 Eu1 Eu4 Eu3 39.8(2)
O22 Eu1 Eu4 Eu3 -30.3(2)
O6 Eu1 Eu4 Eu3 122.8(3)
N20 Eu1 Eu4 Eu3 122.1(2)
N56 Eu1 Eu4 Eu3 -166.5(2)
N34 Eu1 Eu4 Eu3 -94.7(3)
N25 Eu1 Eu4 Eu3 30.9(4)
O8 Eu1 Eu4 Eu5 -141.1(3)
O13 Eu1 Eu4 Eu5 8.6(2)
O22 Eu1 Eu4 Eu5 -61.5(2)
O6 Eu1 Eu4 Eu5 91.5(3)
N20 Eu1 Eu4 Eu5 90.8(2)
N56 Eu1 Eu4 Eu5 162.3(2)
N34 Eu1 Eu4 Eu5 -126.0(3)
N25 Eu1 Eu4 Eu5 -0.4(4)
Eu3 Eu1 Eu4 Eu5 -31.24(2)
O7 Eu2 Eu5 O23 -6.3(4)
O5 Eu2 Eu5 O23 -153.9(3)
O14 Eu2 Eu5 O23 120.9(4)
O19 Eu2 Eu5 O23 -85.1(3)
N70 Eu2 Eu5 O23 -19.8(4)
N24 Eu2 Eu5 O23 120.6(4)
N18 Eu2 Eu5 O23 50.6(3)
N17 Eu2 Eu5 O23 -150.2(5)
Eu6 Eu2 Eu5 O23 -115.3(2)
O7 Eu2 Eu5 O2 144.0(3)
O5 Eu2 Eu5 O2 -3.5(2)
O14 Eu2 Eu5 O2 -88.8(3)
O19 Eu2 Eu5 O2 65.3(2)
N70 Eu2 Eu5 O2 130.6(3)
N24 Eu2 Eu5 O2 -89.1(3)
N18 Eu2 Eu5 O2 -159.0(2)
N17 Eu2 Eu5 O2 0.2(5)
Eu6 Eu2 Eu5 O2 35.08(8)
O7 Eu2 Eu5 O14 -127.2(4)
O5 Eu2 Eu5 O14 85.3(4)
O19 Eu2 Eu5 O14 154.0(4)
N70 Eu2 Eu5 O14 -140.7(4)
N24 Eu2 Eu5 O14 -0.3(4)
N18 Eu2 Eu5 O14 -70.3(4)
N17 Eu2 Eu5 O14 89.0(6)
Eu6 Eu2 Eu5 O14 123.8(3)
O7 Eu2 Eu5 O3 73.4(3)
O5 Eu2 Eu5 O3 -74.2(2)
O14 Eu2 Eu5 O3 -159.4(3)
O19 Eu2 Eu5 O3 -5.4(2)
N70 Eu2 Eu5 O3 59.9(3)
N24 Eu2 Eu5 O3 -159.7(3)
N18 Eu2 Eu5 O3 130.3(2)
N17 Eu2 Eu5 O3 -70.5(5)
Eu6 Eu2 Eu5 O3 -35.60(8)
O7 Eu2 Eu5 O26 -143.3(4)
O5 Eu2 Eu5 O26 69.1(3)
O14 Eu2 Eu5 O26 -16.1(4)
O19 Eu2 Eu5 O26 137.9(3)
N70 Eu2 Eu5 O26 -156.8(4)
N24 Eu2 Eu5 O26 -16.4(4)
N18 Eu2 Eu5 O26 -86.4(3)
N17 Eu2 Eu5 O26 72.8(5)
Eu6 Eu2 Eu5 O26 107.7(3)
O7 Eu2 Eu5 O61 -81.0(3)
O5 Eu2 Eu5 O61 131.5(2)
O14 Eu2 Eu5 O61 46.2(3)
O19 Eu2 Eu5 O61 -159.7(2)
N70 Eu2 Eu5 O61 -94.4(3)
N24 Eu2 Eu5 O61 45.9(3)
N18 Eu2 Eu5 O61 -24.0(2)
N17 Eu2 Eu5 O61 135.2(5)
Eu6 Eu2 Eu5 O61 170.09(8)
O5 Eu2 Eu5 O7 -147.5(4)
O14 Eu2 Eu5 O7 127.2(4)
O19 Eu2 Eu5 O7 -78.8(4)
N70 Eu2 Eu5 O7 -13.4(4)
N24 Eu2 Eu5 O7 126.9(4)
N18 Eu2 Eu5 O7 57.0(4)
N17 Eu2 Eu5 O7 -143.8(6)
Eu6 Eu2 Eu5 O7 -108.9(3)
O7 Eu2 Eu5 O1 101.1(3)
O5 Eu2 Eu5 O1 -46.5(2)
O14 Eu2 Eu5 O1 -131.7(3)
O19 Eu2 Eu5 O1 22.3(2)
N70 Eu2 Eu5 O1 87.6(3)
N24 Eu2 Eu5 O1 -132.0(3)
N18 Eu2 Eu5 O1 158.0(2)
N17 Eu2 Eu5 O1 -42.8(5)
Eu6 Eu2 Eu5 O1 -7.88(13)
O7 Eu2 Eu5 C90 -114.8(4)
O5 Eu2 Eu5 C90 97.6(3)
O14 Eu2 Eu5 C90 12.4(4)
O19 Eu2 Eu5 C90 166.4(3)
N70 Eu2 Eu5 C90 -128.3(4)
N24 Eu2 Eu5 C90 12.1(4)
N18 Eu2 Eu5 C90 -57.9(3)
N17 Eu2 Eu5 C90 101.3(5)
Eu6 Eu2 Eu5 C90 136.2(2)
O7 Eu2 Eu5 Eu6 108.9(3)
O5 Eu2 Eu5 Eu6 -38.58(19)
O14 Eu2 Eu5 Eu6 -123.8(3)
O19 Eu2 Eu5 Eu6 30.19(18)
N70 Eu2 Eu5 Eu6 95.5(3)
N24 Eu2 Eu5 Eu6 -124.2(3)
N18 Eu2 Eu5 Eu6 165.9(2)
N17 Eu2 Eu5 Eu6 -34.9(5)
O7 Eu2 Eu5 Eu4 75.7(3)
O5 Eu2 Eu5 Eu4 -71.82(19)
O14 Eu2 Eu5 Eu4 -157.1(3)
O19 Eu2 Eu5 Eu4 -3.05(18)
N70 Eu2 Eu5 Eu4 62.3(3)
N24 Eu2 Eu5 Eu4 -157.4(3)
N18 Eu2 Eu5 Eu4 132.7(2)
N17 Eu2 Eu5 Eu4 -68.1(5)
Eu6 Eu2 Eu5 Eu4 -33.239(16)
O16 Eu4 Eu5 O23 103.7(4)
O6 Eu4 Eu5 O23 -69.2(3)
O1 Eu4 Eu5 O23 -89.4(3)
O21 Eu4 Eu5 O23 5.6(4)
O4 Eu4 Eu5 O23 -178.1(3)
O3 Eu4 Eu5 O23 110.6(3)
O8 Eu4 Eu5 O23 -144.5(4)
O27 Eu4 Eu5 O23 4.5(4)
C76 Eu4 Eu5 O23 -46.9(3)
Eu3 Eu4 Eu5 O23 -140.8(3)
Eu1 Eu4 Eu5 O23 -109.6(3)
O16 Eu4 Eu5 O2 -82.8(3)
O6 Eu4 Eu5 O2 104.3(2)
O1 Eu4 Eu5 O2 84.17(14)
O21 Eu4 Eu5 O2 179.1(3)
O8 Eu4 Eu5 O2 29.1(3)
O27 Eu4 Eu5 O2 178.0(3)
C76 Eu4 Eu5 O2 126.6(2)
Eu3 Eu4 Eu5 O2 32.80(10)
Eu1 Eu4 Eu5 O2 63.93(10)
O16 Eu4 Eu5 O14 -34.9(4)
O6 Eu4 Eu5 O14 152.2(4)
O1 Eu4 Eu5 O14 132.1(3)
O21 Eu4 Eu5 O14 -133.0(4)
O4 Eu4 Eu5 O14 43.3(3)
O3 Eu4 Eu5 O14 -27.9(3)
O8 Eu4 Eu5 O14 77.0(4)
O27 Eu4 Eu5 O14 -134.0(4)
C76 Eu4 Eu5 O14 174.5(4)
Eu3 Eu4 Eu5 O14 80.7(3)
Eu1 Eu4 Eu5 O14 111.8(3)
O16 Eu4 Eu5 O3 -7.0(3)
O6 Eu4 Eu5 O3 -179.9(2)
O1 Eu4 Eu5 O3 160.0(3)
O21 Eu4 Eu5 O3 -105.1(3)
O4 Eu4 Eu5 O3 71.22(15)
O8 Eu4 Eu5 O3 104.9(3)
O27 Eu4 Eu5 O3 -106.2(3)
C76 Eu4 Eu5 O3 -157.6(2)
Eu3 Eu4 Eu5 O3 108.61(13)
Eu1 Eu4 Eu5 O3 139.74(14)
O16 Eu4 Eu5 O26 -155.3(4)
O6 Eu4 Eu5 O26 31.8(3)
O1 Eu4 Eu5 O26 11.6(3)
O21 Eu4 Eu5 O26 106.6(4)
O4 Eu4 Eu5 O26 -77.1(3)
O3 Eu4 Eu5 O26 -148.4(3)
O8 Eu4 Eu5 O26 -43.4(4)
O27 Eu4 Eu5 O26 105.5(4)
C76 Eu4 Eu5 O26 54.1(3)
Eu3 Eu4 Eu5 O26 -39.7(3)
Eu1 Eu4 Eu5 O26 -8.6(3)
O16 Eu4 Eu5 O61 118.2(3)
O6 Eu4 Eu5 O61 -54.7(2)
O1 Eu4 Eu5 O61 -74.9(2)
O21 Eu4 Eu5 O61 20.1(3)
O4 Eu4 Eu5 O61 -163.6(3)
O3 Eu4 Eu5 O61 125.2(3)
O8 Eu4 Eu5 O61 -129.9(3)
O27 Eu4 Eu5 O61 19.0(3)
C76 Eu4 Eu5 O61 -32.4(3)
Eu3 Eu4 Eu5 O61 -126.24(17)
Eu1 Eu4 Eu5 O61 -95.11(17)
O16 Eu4 Eu5 O7 25.4(3)
O6 Eu4 Eu5 O7 -147.4(2)
O1 Eu4 Eu5 O7 -167.6(2)
O21 Eu4 Eu5 O7 -72.7(3)
O4 Eu4 Eu5 O7 103.6(2)
O3 Eu4 Eu5 O7 32.4(2)
O8 Eu4 Eu5 O7 137.3(3)
O27 Eu4 Eu5 O7 -73.7(3)
C76 Eu4 Eu5 O7 -125.2(3)
Eu3 Eu4 Eu5 O7 141.03(17)
Eu1 Eu4 Eu5 O7 172.16(17)
O16 Eu4 Eu5 O1 -167.0(3)
O6 Eu4 Eu5 O1 20.2(2)
O21 Eu4 Eu5 O1 95.0(3)
O4 Eu4 Eu5 O1 -88.76(15)
O3 Eu4 Eu5 O1 -160.0(3)
O8 Eu4 Eu5 O1 -55.1(3)
O27 Eu4 Eu5 O1 93.9(3)
C76 Eu4 Eu5 O1 42.4(2)
Eu3 Eu4 Eu5 O1 -51.37(13)
Eu1 Eu4 Eu5 O1 -20.24(13)
O16 Eu4 Eu5 C90 -51.8(10)
O6 Eu4 Eu5 C90 135.4(10)
O1 Eu4 Eu5 C90 115.2(10)
O21 Eu4 Eu5 C90 -149.8(10)
O4 Eu4 Eu5 C90 26.4(10)
O3 Eu4 Eu5 C90 -44.8(10)
O8 Eu4 Eu5 C90 60.1(10)
O27 Eu4 Eu5 C90 -150.9(10)
C76 Eu4 Eu5 C90 157.7(10)
Eu3 Eu4 Eu5 C90 63.8(10)
Eu1 Eu4 Eu5 C90 95.0(10)
O16 Eu4 Eu5 Eu6 -44.0(3)
O6 Eu4 Eu5 Eu6 143.17(18)
O1 Eu4 Eu5 Eu6 123.00(13)
O21 Eu4 Eu5 Eu6 -142.0(3)
O4 Eu4 Eu5 Eu6 34.25(10)
O3 Eu4 Eu5 Eu6 -36.97(13)
O8 Eu4 Eu5 Eu6 67.9(3)
O27 Eu4 Eu5 Eu6 -143.1(3)
C76 Eu4 Eu5 Eu6 165.5(2)
Eu3 Eu4 Eu5 Eu6 71.64(2)
Eu1 Eu4 Eu5 Eu6 102.76(3)
O16 Eu4 Eu5 Eu2 -10.8(3)
O6 Eu4 Eu5 Eu2 176.33(18)
O1 Eu4 Eu5 Eu2 156.17(13)
O21 Eu4 Eu5 Eu2 -108.9(3)
O4 Eu4 Eu5 Eu2 67.41(10)
O3 Eu4 Eu5 Eu2 -3.81(13)
O8 Eu4 Eu5 Eu2 101.1(3)
O27 Eu4 Eu5 Eu2 -110.0(3)
C76 Eu4 Eu5 Eu2 -161.4(2)
Eu3 Eu4 Eu5 Eu2 104.80(2)
Eu1 Eu4 Eu5 Eu2 135.93(2)
O23 Eu5 Eu6 O3 -0.5(3)
O2 Eu5 Eu6 O3 139.7(3)
O14 Eu5 Eu6 O3 -137.0(2)
O26 Eu5 Eu6 O3 140.1(3)
O61 Eu5 Eu6 O3 -125.4(3)
O7 Eu5 Eu6 O3 -71.2(2)
O1 Eu5 Eu6 O3 68.63(15)
C90 Eu5 Eu6 O3 -144.2(3)
Eu2 Eu5 Eu6 O3 -106.83(16)
Eu4 Eu5 Eu6 O3 37.72(16)
O23 Eu5 Eu6 O4 -73.6(3)
O2 Eu5 Eu6 O4 66.65(15)
O14 Eu5 Eu6 O4 149.9(2)
O3 Eu5 Eu6 O4 -73.08(16)
O26 Eu5 Eu6 O4 67.0(3)
O61 Eu5 Eu6 O4 161.5(2)
O7 Eu5 Eu6 O4 -144.2(2)
C90 Eu5 Eu6 O4 142.7(2)
Eu2 Eu5 Eu6 O4 -179.90(9)
Eu4 Eu5 Eu6 O4 -35.36(9)
O23 Eu5 Eu6 O9 -148.2(4)
O2 Eu5 Eu6 O9 -7.9(3)
O14 Eu5 Eu6 O9 75.3(3)
O3 Eu5 Eu6 O9 -147.7(3)
O26 Eu5 Eu6 O9 -7.6(4)
O61 Eu5 Eu6 O9 86.9(3)
O7 Eu5 Eu6 O9 141.2(3)
O1 Eu5 Eu6 O9 -79.0(3)
C90 Eu5 Eu6 O9 68.1(3)
Eu2 Eu5 Eu6 O9 105.5(2)
Eu4 Eu5 Eu6 O9 -110.0(2)
O23 Eu5 Eu6 O38 -3.3(4)
O2 Eu5 Eu6 O38 137.0(3)
O14 Eu5 Eu6 O38 -139.8(3)
O3 Eu5 Eu6 O38 -2.8(3)
O26 Eu5 Eu6 O38 137.3(4)
O61 Eu5 Eu6 O38 -128.2(3)
O7 Eu5 Eu6 O38 -73.9(3)
O1 Eu5 Eu6 O38 65.9(3)
C90 Eu5 Eu6 O38 -147.0(3)
Eu2 Eu5 Eu6 O38 -109.6(2)
Eu4 Eu5 Eu6 O38 34.9(2)
O23 Eu5 Eu6 O19 76.0(3)
O2 Eu5 Eu6 O19 -143.8(2)
O14 Eu5 Eu6 O19 -60.6(3)
O3 Eu5 Eu6 O19 76.5(2)
O26 Eu5 Eu6 O19 -143.4(3)
O61 Eu5 Eu6 O19 -49.0(2)
O7 Eu5 Eu6 O19 5.3(2)
O1 Eu5 Eu6 O19 145.1(2)
C90 Eu5 Eu6 O19 -67.7(3)
Eu2 Eu5 Eu6 O19 -30.37(18)
Eu4 Eu5 Eu6 O19 114.17(18)
O23 Eu5 Eu6 O2 -140.2(3)
O14 Eu5 Eu6 O2 83.2(2)
O3 Eu5 Eu6 O2 -139.7(3)
O26 Eu5 Eu6 O2 0.4(3)
O61 Eu5 Eu6 O2 94.8(2)
O7 Eu5 Eu6 O2 149.1(2)
O1 Eu5 Eu6 O2 -71.10(15)
C90 Eu5 Eu6 O2 76.1(3)
Eu2 Eu5 Eu6 O2 113.45(16)
Eu4 Eu5 Eu6 O2 -102.01(16)
O23 Eu5 Eu6 O5 142.0(3)
O2 Eu5 Eu6 O5 -77.8(2)
O14 Eu5 Eu6 O5 5.4(3)
O3 Eu5 Eu6 O5 142.4(2)
O26 Eu5 Eu6 O5 -77.4(3)
O61 Eu5 Eu6 O5 17.0(2)
O7 Eu5 Eu6 O5 71.3(3)
O1 Eu5 Eu6 O5 -148.9(2)
C90 Eu5 Eu6 O5 -1.7(3)
Eu2 Eu5 Eu6 O5 35.62(18)
Eu4 Eu5 Eu6 O5 -179.84(18)
O23 Eu5 Eu6 O35 89.9(5)
O2 Eu5 Eu6 O35 -129.9(4)
O14 Eu5 Eu6 O35 -46.6(4)
O3 Eu5 Eu6 O35 90.4(4)
O26 Eu5 Eu6 O35 -129.5(5)
O61 Eu5 Eu6 O35 -35.0(4)
O7 Eu5 Eu6 O35 19.3(4)
O1 Eu5 Eu6 O35 159.0(4)
C90 Eu5 Eu6 O35 -53.8(5)
Eu2 Eu5 Eu6 O35 -16.4(4)
Eu4 Eu5 Eu6 O35 128.1(4)
O23 Eu5 Eu6 C89 70.4(3)
O2 Eu5 Eu6 C89 -149.4(3)
O14 Eu5 Eu6 C89 -66.2(3)
O3 Eu5 Eu6 C89 70.9(3)
O26 Eu5 Eu6 C89 -149.0(3)
O61 Eu5 Eu6 C89 -54.6(2)
O7 Eu5 Eu6 C89 -0.3(3)
O1 Eu5 Eu6 C89 139.5(2)
C90 Eu5 Eu6 C89 -73.3(3)
Eu2 Eu5 Eu6 C89 -36.0(2)
Eu4 Eu5 Eu6 C89 108.6(2)
O23 Eu5 Eu6 Eu2 106.3(3)
O2 Eu5 Eu6 Eu2 -113.45(16)
O14 Eu5 Eu6 Eu2 -30.22(18)
O3 Eu5 Eu6 Eu2 106.83(16)
O26 Eu5 Eu6 Eu2 -113.1(3)
O61 Eu5 Eu6 Eu2 -18.61(14)
O7 Eu5 Eu6 Eu2 35.67(18)
O1 Eu5 Eu6 Eu2 175.45(8)
C90 Eu5 Eu6 Eu2 -37.4(2)
Eu4 Eu5 Eu6 Eu2 144.544(18)
O23 Eu5 Eu6 Eu3 -106.0(3)
O2 Eu5 Eu6 Eu3 34.24(15)
O14 Eu5 Eu6 Eu3 117.47(18)
O3 Eu5 Eu6 Eu3 -105.49(16)
O26 Eu5 Eu6 Eu3 34.6(3)
O61 Eu5 Eu6 Eu3 129.07(14)
O7 Eu5 Eu6 Eu3 -176.64(18)
O1 Eu5 Eu6 Eu3 -36.86(8)
C90 Eu5 Eu6 Eu3 110.3(2)
Eu2 Eu5 Eu6 Eu3 147.685(19)
Eu4 Eu5 Eu6 Eu3 -67.771(18)
O7 Eu2 Eu6 O3 -3.0(2)
O5 Eu2 Eu6 O3 146.2(3)
O14 Eu2 Eu6 O3 67.1(2)
O19 Eu2 Eu6 O3 -87.8(3)
N70 Eu2 Eu6 O3 -86.9(3)
N24 Eu2 Eu6 O3 132.0(4)
N18 Eu2 Eu6 O3 3.8(5)
N17 Eu2 Eu6 O3 -157.6(2)
Eu5 Eu2 Eu6 O3 36.78(9)
O7 Eu2 Eu6 O4 -39.7(2)
O5 Eu2 Eu6 O4 109.6(3)
O14 Eu2 Eu6 O4 30.4(2)
O19 Eu2 Eu6 O4 -124.5(3)
N70 Eu2 Eu6 O4 -123.5(3)
N24 Eu2 Eu6 O4 95.3(4)
N18 Eu2 Eu6 O4 -32.8(5)
N17 Eu2 Eu6 O4 165.7(2)
Eu5 Eu2 Eu6 O4 0.14(12)
O7 Eu2 Eu6 O9 -153.7(3)
O5 Eu2 Eu6 O9 -4.5(4)
O14 Eu2 Eu6 O9 -83.6(3)
O19 Eu2 Eu6 O9 121.5(4)
N70 Eu2 Eu6 O9 122.5(3)
N24 Eu2 Eu6 O9 -18.7(5)
N18 Eu2 Eu6 O9 -146.8(5)
N17 Eu2 Eu6 O9 51.7(3)
Eu5 Eu2 Eu6 O9 -113.9(2)
O7 Eu2 Eu6 O38 68.4(3)
O5 Eu2 Eu6 O38 -142.4(4)
O14 Eu2 Eu6 O38 138.5(3)
O19 Eu2 Eu6 O38 -16.4(4)
N70 Eu2 Eu6 O38 -15.5(4)
N24 Eu2 Eu6 O38 -156.6(5)
N18 Eu2 Eu6 O38 75.2(6)
N17 Eu2 Eu6 O38 -86.2(3)
Eu5 Eu2 Eu6 O38 108.2(3)
O7 Eu2 Eu6 O19 84.8(4)
O5 Eu2 Eu6 O19 -126.0(4)
O14 Eu2 Eu6 O19 154.9(4)
N70 Eu2 Eu6 O19 0.9(4)
N24 Eu2 Eu6 O19 -140.2(5)
N18 Eu2 Eu6 O19 91.6(6)
N17 Eu2 Eu6 O19 -69.8(4)
Eu5 Eu2 Eu6 O19 124.6(3)
O7 Eu2 Eu6 O2 -74.1(2)
O5 Eu2 Eu6 O2 75.1(3)
O14 Eu2 Eu6 O2 -4.0(2)
O19 Eu2 Eu6 O2 -158.9(3)
N70 Eu2 Eu6 O2 -158.0(3)
N24 Eu2 Eu6 O2 60.9(4)
N18 Eu2 Eu6 O2 -67.3(5)
N17 Eu2 Eu6 O2 131.3(2)
Eu5 Eu2 Eu6 O2 -34.30(9)
O7 Eu2 Eu6 O5 -149.2(4)
O14 Eu2 Eu6 O5 -79.1(4)
O19 Eu2 Eu6 O5 126.0(4)
N70 Eu2 Eu6 O5 126.9(4)
N24 Eu2 Eu6 O5 -14.2(5)
N18 Eu2 Eu6 O5 -142.4(6)
N17 Eu2 Eu6 O5 56.1(4)
Eu5 Eu2 Eu6 O5 -109.4(3)
O7 Eu2 Eu6 O35 131.8(3)
O5 Eu2 Eu6 O35 -79.0(4)
O14 Eu2 Eu6 O35 -158.1(3)
O19 Eu2 Eu6 O35 47.0(4)
N70 Eu2 Eu6 O35 47.9(3)
N24 Eu2 Eu6 O35 -93.2(5)
N18 Eu2 Eu6 O35 138.6(5)
N17 Eu2 Eu6 O35 -22.8(3)
Eu5 Eu2 Eu6 O35 171.6(2)
O7 Eu2 Eu6 C89 97.4(3)
O5 Eu2 Eu6 C89 -113.3(4)
O14 Eu2 Eu6 C89 167.6(3)
O19 Eu2 Eu6 C89 12.6(4)
N70 Eu2 Eu6 C89 13.6(3)
N24 Eu2 Eu6 C89 -127.5(5)
N18 Eu2 Eu6 C89 104.3(5)
N17 Eu2 Eu6 C89 -57.2(3)
Eu5 Eu2 Eu6 C89 137.2(2)
O7 Eu2 Eu6 Eu5 -39.8(2)
O5 Eu2 Eu6 Eu5 109.4(3)
O14 Eu2 Eu6 Eu5 30.31(18)
O19 Eu2 Eu6 Eu5 -124.6(3)
N70 Eu2 Eu6 Eu5 -123.7(3)
N24 Eu2 Eu6 Eu5 95.2(4)
N18 Eu2 Eu6 Eu5 -33.0(5)
N17 Eu2 Eu6 Eu5 165.6(2)
O7 Eu2 Eu6 Eu3 -70.4(2)
O5 Eu2 Eu6 Eu3 78.9(3)
O14 Eu2 Eu6 Eu3 -0.25(18)
O19 Eu2 Eu6 Eu3 -155.2(3)
N70 Eu2 Eu6 Eu3 -154.2(3)
N24 Eu2 Eu6 Eu3 64.6(4)
N18 Eu2 Eu6 Eu3 -63.5(5)
N17 Eu2 Eu6 Eu3 135.0(2)
Eu5 Eu2 Eu6 Eu3 -30.563(18)
O4 Eu3 Eu6 O3 73.09(16)
O2 Eu3 Eu6 O3 -73.81(15)
O15 Eu3 Eu6 O3 -80.8(2)
O10 Eu3 Eu6 O3 -176.6(2)
O22 Eu3 Eu6 O3 107.0(2)
O13 Eu3 Eu6 O3 32.1(3)
O36 Eu3 Eu6 O3 -179.8(2)
C64 Eu3 Eu6 O3 129.5(2)
Eu4 Eu3 Eu6 O3 34.69(9)
Eu1 Eu3 Eu6 O3 67.22(9)
O2 Eu3 Eu6 O4 -146.9(3)
O15 Eu3 Eu6 O4 -153.9(3)
O10 Eu3 Eu6 O4 110.3(3)
O22 Eu3 Eu6 O4 33.9(2)
O13 Eu3 Eu6 O4 -41.0(3)
O36 Eu3 Eu6 O4 107.2(3)
O1 Eu3 Eu6 O4 -73.50(16)
C64 Eu3 Eu6 O4 56.4(3)
Eu4 Eu3 Eu6 O4 -38.39(15)
Eu1 Eu3 Eu6 O4 -5.87(15)
O4 Eu3 Eu6 O9 -105.8(3)
O2 Eu3 Eu6 O9 107.3(3)
O15 Eu3 Eu6 O9 100.3(3)
O10 Eu3 Eu6 O9 4.5(3)
O22 Eu3 Eu6 O9 -71.9(3)
O13 Eu3 Eu6 O9 -146.8(3)
O36 Eu3 Eu6 O9 1.4(3)
O1 Eu3 Eu6 O9 -179.3(2)
C64 Eu3 Eu6 O9 -49.4(3)
Eu4 Eu3 Eu6 O9 -144.2(2)
Eu1 Eu3 Eu6 O9 -111.7(2)
O4 Eu3 Eu6 O38 -0.9(3)
O2 Eu3 Eu6 O38 -147.8(3)
O15 Eu3 Eu6 O38 -154.8(3)
O10 Eu3 Eu6 O38 109.4(3)
O22 Eu3 Eu6 O38 33.1(3)
O13 Eu3 Eu6 O38 -41.8(3)
O36 Eu3 Eu6 O38 106.3(3)
O1 Eu3 Eu6 O38 -74.4(2)
C64 Eu3 Eu6 O38 55.6(3)
Eu4 Eu3 Eu6 O38 -39.2(2)
Eu1 Eu3 Eu6 O38 -6.7(2)
O4 Eu3 Eu6 O19 113.6(4)
O2 Eu3 Eu6 O19 -33.3(4)
O15 Eu3 Eu6 O19 -40.3(4)
O10 Eu3 Eu6 O19 -136.2(4)
O22 Eu3 Eu6 O19 147.5(4)
O13 Eu3 Eu6 O19 72.6(4)
O36 Eu3 Eu6 O19 -139.3(4)
O1 Eu3 Eu6 O19 40.1(3)
C64 Eu3 Eu6 O19 170.0(4)
Eu4 Eu3 Eu6 O19 75.2(3)
Eu1 Eu3 Eu6 O19 107.7(3)
O4 Eu3 Eu6 O2 146.9(3)
O15 Eu3 Eu6 O2 -7.0(3)
O10 Eu3 Eu6 O2 -102.8(3)
O22 Eu3 Eu6 O2 -179.2(2)
O13 Eu3 Eu6 O2 105.9(3)
O36 Eu3 Eu6 O2 -105.9(3)
O1 Eu3 Eu6 O2 73.39(14)
C64 Eu3 Eu6 O2 -156.7(2)
Eu4 Eu3 Eu6 O2 108.51(15)
Eu1 Eu3 Eu6 O2 141.03(15)
O4 Eu3 Eu6 O5 177.5(2)
O2 Eu3 Eu6 O5 30.6(2)
O15 Eu3 Eu6 O5 23.6(3)
O10 Eu3 Eu6 O5 -72.2(3)
O22 Eu3 Eu6 O5 -148.5(3)
O13 Eu3 Eu6 O5 136.6(3)
O36 Eu3 Eu6 O5 -75.3(3)
O1 Eu3 Eu6 O5 104.04(19)
C64 Eu3 Eu6 O5 -126.0(3)
Eu4 Eu3 Eu6 O5 139.15(17)
Eu1 Eu3 Eu6 O5 171.68(17)
O4 Eu3 Eu6 O35 -85.5(4)
O2 Eu3 Eu6 O35 127.6(4)
O15 Eu3 Eu6 O35 120.6(4)
O10 Eu3 Eu6 O35 24.8(4)
O22 Eu3 Eu6 O35 -51.6(4)
O13 Eu3 Eu6 O35 -126.5(5)
O36 Eu3 Eu6 O35 21.7(4)
O1 Eu3 Eu6 O35 -159.0(4)
C64 Eu3 Eu6 O35 -29.1(4)
Eu4 Eu3 Eu6 O35 -123.9(4)
Eu1 Eu3 Eu6 O35 -91.4(4)
O4 Eu3 Eu6 C89 96.0(8)
O2 Eu3 Eu6 C89 -50.9(8)
O15 Eu3 Eu6 C89 -57.9(8)
O10 Eu3 Eu6 C89 -153.7(8)
O22 Eu3 Eu6 C89 129.9(8)
O13 Eu3 Eu6 C89 55.0(8)
O36 Eu3 Eu6 C89 -156.9(8)
O1 Eu3 Eu6 C89 22.5(8)
C64 Eu3 Eu6 C89 152.4(8)
Eu4 Eu3 Eu6 C89 57.6(8)
Eu1 Eu3 Eu6 C89 90.1(8)
O4 Eu3 Eu6 Eu5 110.15(15)
O2 Eu3 Eu6 Eu5 -36.75(15)
O15 Eu3 Eu6 Eu5 -43.8(2)
O10 Eu3 Eu6 Eu5 -139.6(2)
O22 Eu3 Eu6 Eu5 144.10(19)
O13 Eu3 Eu6 Eu5 69.2(3)
O36 Eu3 Eu6 Eu5 -142.7(2)
O1 Eu3 Eu6 Eu5 36.65(8)
C64 Eu3 Eu6 Eu5 166.6(2)
Eu4 Eu3 Eu6 Eu5 71.76(2)
Eu1 Eu3 Eu6 Eu5 104.28(2)
O4 Eu3 Eu6 Eu2 140.41(15)
O2 Eu3 Eu6 Eu2 -6.49(15)
O15 Eu3 Eu6 Eu2 -13.5(2)
O10 Eu3 Eu6 Eu2 -109.3(2)
O22 Eu3 Eu6 Eu2 174.36(19)
O13 Eu3 Eu6 Eu2 99.4(3)
O36 Eu3 Eu6 Eu2 -112.4(2)
O1 Eu3 Eu6 Eu2 66.91(8)
C64 Eu3 Eu6 Eu2 -163.2(2)
Eu4 Eu3 Eu6 Eu2 102.02(3)
Eu1 Eu3 Eu6 Eu2 134.54(2)
O11 C13 C19 C85 -177.8(10)
C31 C13 C19 C85 -5.0(18)
C100 C6 C23 C50 1(2)
C2 C6 C23 C50 173.2(13)
C70 C18 C30 O13 -177.2(12)
O29 C18 C30 O13 5.0(16)
C70 C18 C30 C73 4.0(18)
O29 C18 C30 C73 -173.8(10)
C19 C13 C31 O5 -175.7(10)
O11 C13 C31 O5 -2.3(15)
C19 C13 C31 C60 3.0(16)
O11 C13 C31 C60 176.4(9)
C48 C25 C32 C28 1(2)
C48 C25 C32 O12 -177.9(12)
O7 C28 C32 C25 -179.5(12)
C53 C28 C32 C25 -5(2)
O7 C28 C32 O12 -0.8(19)
C53 C28 C32 O12 173.3(11)
C94 C15 C36 C42 0.5(19)
C11 C15 C36 C42 179.2(12)
C70 C35 C38 C73 -1(2)
C4 C35 C38 C73 -176.1(14)
C61 C26 C41 C67 -7.1(19)
C61 C26 C41 C33 173.3(12)
C15 C36 C42 C89 -4.4(17)
C15 C36 C42 C93 175.6(11)
C51 C21 C45 C81 0(2)
C51 C21 C45 C7 177.7(13)
O17 C24 C46 O8 8.5(16)
C100 C24 C46 O8 179.4(11)
O17 C24 C46 C50 -173.8(10)
C100 C24 C46 C50 -2.9(17)
N20 C14 C47 N56 61.1(12)
C32 C25 C48 C91 3(2)
C32 C25 C48 C1 -175.3(12)
C6 C23 C50 C46 4.8(19)
C6 C23 C50 C40 -179.7(13)
O8 C46 C50 C23 173.9(11)
C24 C46 C50 C23 -3.7(17)
O8 C46 C50 C40 -1.8(17)
C24 C46 C50 C40 -179.4(11)
N56 C40 C50 C23 118.8(12)
N56 C40 C50 C46 -65.7(14)
C45 C21 C51 C90 -3(2)
C45 C21 C51 C65 173.2(12)
N17 C43 C52 N24 -53.2(15)
O7 C28 C53 C91 -178.9(11)
C32 C28 C53 C91 6.8(19)
O7 C28 C53 C59 -3.1(19)
C32 C28 C53 C59 -177.4(12)
C76 C20 C56 C69 -1.9(18)
O27 C20 C56 C69 174.6(11)
C69 C54 C57 C76 -0.1(16)
C69 C54 C57 C55 -174.4(10)
N20 C55 C57 C76 -63.6(13)
N20 C55 C57 C54 110.6(11)
C91 C53 C59 N18 -118.3(13)
C28 C53 C59 N18 66.0(16)
O5 C31 C60 C86 178.4(10)
C13 C31 C60 C86 -0.2(17)
O5 C31 C60 C44 0.9(16)
C13 C31 C60 C44 -177.8(10)
N17 C44 C60 C31 66.7(13)
N17 C44 C60 C86 -111.0(11)
C41 C26 C61 O36 179.8(12)
C41 C26 C61 C64 0.4(19)
N25 C5 C62 N20 57.3(13)
C67 C37 C64 O22 178.7(11)
C68 C37 C64 O22 -8.0(18)
C67 C37 C64 C61 -4.2(17)
C68 C37 C64 C61 169.1(10)
C67 C37 C64 Eu3 142.6(17)
C68 C37 C64 Eu3 -44(3)
O36 C61 C64 O22 3.2(16)
C26 C61 C64 O22 -177.5(11)
O36 C61 C64 C37 -174.1(10)
C26 C61 C64 C37 5.3(17)
O36 C61 C64 Eu3 17.7(9)
C26 C61 C64 Eu3 -162.9(11)
O4 Eu3 C64 O22 -55.2(8)
O2 Eu3 C64 O22 -106.3(8)
O15 Eu3 C64 O22 128.8(8)
O10 Eu3 C64 O22 -134.6(9)
O13 Eu3 C64 O22 53.5(8)
O36 Eu3 C64 O22 148.8(10)
O1 Eu3 C64 O22 16.6(9)
Eu4 Eu3 C64 O22 -18.4(8)
Eu1 Eu3 C64 O22 19.9(7)
Eu6 Eu3 C64 O22 -82.8(8)
O4 Eu3 C64 C37 -6(2)
O2 Eu3 C64 C37 -57(2)
O15 Eu3 C64 C37 178(2)
O10 Eu3 C64 C37 -86(2)
O22 Eu3 C64 C37 49(2)
O13 Eu3 C64 C37 102(2)
O36 Eu3 C64 C37 -162(2)
O1 Eu3 C64 C37 65(2)
Eu4 Eu3 C64 C37 30(2)
Eu1 Eu3 C64 C37 69(2)
Eu6 Eu3 C64 C37 -34(2)
O4 Eu3 C64 C61 144.1(6)
O2 Eu3 C64 C61 93.0(7)
O15 Eu3 C64 C61 -31.9(7)
O10 Eu3 C64 C61 64.7(6)
O22 Eu3 C64 C61 -160.7(12)
O13 Eu3 C64 C61 -107.2(7)
O36 Eu3 C64 C61 -11.9(6)
O1 Eu3 C64 C61 -144.1(6)
Eu4 Eu3 C64 C61 -179.1(6)
Eu1 Eu3 C64 C61 -140.8(7)
Eu6 Eu3 C64 C61 116.5(6)
C90 C51 C65 N24 62.0(16)
C21 C51 C65 N24 -114.4(13)
N34 C58 C66 N25 55.5(13)
C26 C41 C67 C37 9(2)
C33 C41 C67 C37 -171.8(12)
C64 C37 C67 C41 -3(2)
C68 C37 C67 C41 -175.9(12)
C67 C37 C68 N34 114.4(13)
C64 C37 C68 N34 -58.6(15)
C20 C56 C69 C54 0.3(18)
C20 C56 C69 C101 -180.0(11)
C57 C54 C69 C56 0.6(17)
C57 C54 C69 C101 -179.1(11)
O29 C18 C70 C35 176.9(12)
C30 C18 C70 C35 -1(2)
C38 C35 C70 C18 -1(2)
C4 C35 C70 C18 174.1(14)
C35 C38 C73 C30 4.8(19)
C35 C38 C73 C72 -176.0(12)
O13 C30 C73 C38 175.4(11)
C18 C30 C73 C38 -5.8(17)
O13 C30 C73 C72 -3.8(17)
C18 C30 C73 C72 175.0(10)
N25 C72 C73 C38 122.5(12)
N25 C72 C73 C30 -58.3(16)
N34 C27 C74 N56 58.0(15)
C87 C22 C75 O26 167.5(13)
C106 C22 C75 O26 -10.6(19)
C87 C22 C75 O15 -10.5(18)
C106 C22 C75 O15 171.3(12)
C54 C57 C76 O6 -178.4(9)
C55 C57 C76 O6 -4.3(16)
C54 C57 C76 C20 -1.5(15)
C55 C57 C76 C20 172.7(10)
C54 C57 C76 Eu4 153.5(15)
C55 C57 C76 Eu4 -32(2)
O27 C20 C76 O6 2.7(15)
C56 C20 C76 O6 179.5(10)
O27 C20 C76 C57 -174.4(9)
C56 C20 C76 C57 2.5(16)
O27 C20 C76 Eu4 15.0(8)
C56 C20 C76 Eu4 -168.2(10)
O16 Eu4 C76 O6 130.8(7)
O1 Eu4 C76 O6 -52.9(7)
O21 Eu4 C76 O6 -130.3(8)
O4 Eu4 C76 O6 11.1(8)
O3 Eu4 C76 O6 -103.5(7)
O8 Eu4 C76 O6 58.1(7)
O27 Eu4 C76 O6 152.7(9)
Eu3 Eu4 C76 O6 -14.9(7)
Eu1 Eu4 C76 O6 23.4(6)
Eu5 Eu4 C76 O6 -79.4(7)
O16 Eu4 C76 C57 170.0(18)
O6 Eu4 C76 C57 39.2(17)
O1 Eu4 C76 C57 -13.7(19)
O21 Eu4 C76 C57 -91.1(19)
O4 Eu4 C76 C57 50(2)
O3 Eu4 C76 C57 -64(2)
O8 Eu4 C76 C57 97.3(19)
O27 Eu4 C76 C57 -168(2)
Eu3 Eu4 C76 C57 24.3(19)
Eu1 Eu4 C76 C57 62.7(19)
Eu5 Eu4 C76 C57 -40(2)
O16 Eu4 C76 C20 -32.2(7)
O6 Eu4 C76 C20 -162.9(11)
O1 Eu4 C76 C20 144.2(6)
O21 Eu4 C76 C20 66.8(6)
O4 Eu4 C76 C20 -151.8(5)
O3 Eu4 C76 C20 93.6(7)
O8 Eu4 C76 C20 -104.8(7)
O27 Eu4 C76 C20 -10.3(6)
Eu3 Eu4 C76 C20 -177.9(6)
Eu1 Eu4 C76 C20 -139.5(7)
Eu5 Eu4 C76 C20 117.7(6)
N18 C16 C78 N24 -57.3(15)
N17 C39 C79 N70 -58.7(13)
C109 C29 C80 O16 165.4(14)
C95 C29 C80 O16 -16.2(18)
C109 C29 C80 O38 -15.2(19)
C95 C29 C80 O38 163.1(12)
C21 C45 C81 C49 0(2)
C7 C45 C81 C49 -178.1(13)
O61 C49 C81 C45 -172.3(12)
C90 C49 C81 C45 4(2)
C110 C83 C84 N10 -3(2)
C96 C83 C84 N10 175.7(14)
C13 C19 C85 C86 4.0(17)
C13 C19 C85 C17 -177.7(11)
C31 C60 C86 C85 -0.6(17)
C44 C60 C86 C85 177.0(10)
C19 C85 C86 C60 -1.3(17)
C17 C85 C86 C60 -179.7(11)
C106 C22 C87 N12 0(2)
C75 C22 C87 N12 -178.5(13)
C92 C82 C88 C115 2(2)
C92 C82 C88 C77 176.2(12)
O9 C77 C88 C115 -163.8(18)
O10 C77 C88 C115 18(2)
O9 C77 C88 C82 22.1(18)
O10 C77 C88 C82 -155.7(12)
C36 C42 C89 O19 -175.6(10)
C93 C42 C89 O19 4.4(16)
C36 C42 C89 C34 5.8(16)
C93 C42 C89 C34 -174.2(10)
C36 C42 C89 Eu6 -142.9(16)
C93 C42 C89 Eu6 37(2)
C94 C34 C89 O19 177.7(11)
O35 C34 C89 O19 -5.6(17)
C94 C34 C89 C42 -3.6(18)
O35 C34 C89 C42 173.0(10)
C94 C34 C89 Eu6 165.0(12)
O35 C34 C89 Eu6 -18.4(10)
O3 Eu6 C89 O19 50.6(7)
O4 Eu6 C89 O19 102.8(7)
O9 Eu6 C89 O19 -127.4(7)
O38 Eu6 C89 O19 131.3(8)
O2 Eu6 C89 O19 -10.0(9)
O5 Eu6 C89 O19 -56.5(7)
O35 Eu6 C89 O19 -150.5(9)
Eu5 Eu6 C89 O19 15.7(7)
Eu2 Eu6 C89 O19 -21.8(6)
Eu3 Eu6 C89 O19 28.4(13)
O3 Eu6 C89 C42 6(2)
O4 Eu6 C89 C42 58(2)
O9 Eu6 C89 C42 -172.2(19)
O38 Eu6 C89 C42 86(2)
O19 Eu6 C89 C42 -44.9(18)
O2 Eu6 C89 C42 -55(2)
O5 Eu6 C89 C42 -101(2)
O35 Eu6 C89 C42 165(2)
Eu5 Eu6 C89 C42 -29(2)
Eu2 Eu6 C89 C42 -67(2)
Eu3 Eu6 C89 C42 -16(3)
O3 Eu6 C89 C34 -146.5(7)
O4 Eu6 C89 C34 -94.3(7)
O9 Eu6 C89 C34 35.5(8)
O38 Eu6 C89 C34 -65.8(7)
O19 Eu6 C89 C34 162.9(12)
O2 Eu6 C89 C34 152.8(6)
O5 Eu6 C89 C34 106.4(7)
O35 Eu6 C89 C34 12.4(6)
Eu5 Eu6 C89 C34 178.5(6)
Eu2 Eu6 C89 C34 141.1(7)
Eu3 Eu6 C89 C34 -168.7(6)
C21 C51 C90 C49 6.8(19)
C65 C51 C90 C49 -169.5(11)
C21 C51 C90 O14 179.5(11)
C65 C51 C90 O14 3.2(18)
C21 C51 C90 Eu5 -150(2)
C65 C51 C90 Eu5 34(3)
O61 C49 C90 C51 169.4(11)
C81 C49 C90 C51 -7.1(19)
O61 C49 C90 O14 -3.6(17)
C81 C49 C90 O14 180.0(11)
O61 C49 C90 Eu5 -18.9(9)
C81 C49 C90 Eu5 164.7(12)
O23 Eu5 C90 C51 -168(3)
O2 Eu5 C90 C51 14(3)
O14 Eu5 C90 C51 -42(2)
O3 Eu5 C90 C51 -51(3)
O26 Eu5 C90 C51 93(3)
O61 Eu5 C90 C51 172(3)
O7 Eu5 C90 C51 -95(3)
O1 Eu5 C90 C51 81(3)
Eu6 Eu5 C90 C51 -23(3)
Eu2 Eu5 C90 C51 -61(3)
Eu4 Eu5 C90 C51 -16(3)
O23 Eu5 C90 C49 32.3(9)
O2 Eu5 C90 C49 -145.1(7)
O14 Eu5 C90 C49 159.1(12)
O3 Eu5 C90 C49 150.1(6)
O26 Eu5 C90 C49 -66.1(8)
O61 Eu5 C90 C49 12.5(6)
O7 Eu5 C90 C49 105.3(8)
O1 Eu5 C90 C49 -78.1(8)
Eu6 Eu5 C90 C49 178.0(7)
Eu2 Eu5 C90 C49 139.3(8)
Eu4 Eu5 C90 C49 -174.9(7)
O23 Eu5 C90 O14 -126.8(7)
O2 Eu5 C90 O14 55.8(7)
O3 Eu5 C90 O14 -9.0(8)
O26 Eu5 C90 O14 134.8(8)
O61 Eu5 C90 O14 -146.6(9)
O7 Eu5 C90 O14 -53.8(7)
O1 Eu5 C90 O14 122.8(7)
Eu6 Eu5 C90 O14 18.9(7)
Eu2 Eu5 C90 O14 -19.8(6)
Eu4 Eu5 C90 O14 26.0(15)
C25 C48 C91 C53 -1(2)
C1 C48 C91 C53 176.9(12)
C28 C53 C91 C48 -4(2)
C59 C53 C91 C48 -179.4(12)
C88 C82 C92 C114 -1(2)
C36 C42 C93 N70 -115.4(12)
C89 C42 C93 N70 64.6(14)
C36 C15 C94 C34 2(2)
C11 C15 C94 C34 -177.0(13)
O35 C34 C94 C15 -176.4(12)
C89 C34 C94 C15 0(2)
C109 C29 C95 C105 0(2)
C80 C29 C95 C105 -178.4(13)
C110 C83 C96 O21 16(2)
C84 C83 C96 O21 -162.0(14)
C110 C83 C96 O23 -163.1(15)
C84 C83 C96 O23 19(2)
N18 C63 C99 N70 -56.3(15)
C23 C6 C100 C24 -8(2)
C2 C6 C100 C24 179.7(13)
O17 C24 C100 C6 178.9(13)
C46 C24 C100 C6 9(2)
C106 C98 C103 N12 -1(3)
C29 C95 C105 C111 -3(2)
C103 C98 C106 C22 -3(2)
C87 C22 C106 C98 4(2)
C75 C22 C106 C98 -178.0(14)
C95 C29 C109 N9 5(3)
C80 C29 C109 N9 -176.7(15)
C84 C83 C110 C112 3(3)
C96 C83 C110 C112 -175.7(18)
C95 C105 C111 N9 0(3)
C83 C110 C112 C113 -1(3)
C110 C112 C113 N10 -1(3)
C82 C92 C114 N11 10(3)
C82 C88 C115 N11 -13(3)
C77 C88 C115 N11 172.8(19)
C105 C111 N9 C109 4(3)
C29 C109 N9 C111 -7(3)
C112 C113 N10 C84 1(3)
C83 C84 N10 C113 1(2)
C88 C115 N11 C114 21(3)
C92 C114 N11 C115 -19(3)
C22 C87 N12 C103 -3(2)
C98 C103 N12 C87 4(2)
C52 C43 N17 C39 159.6(10)
C52 C43 N17 C44 -85.4(12)
C52 C43 N17 Eu2 36.8(12)
C79 C39 N17 C43 -80.5(12)
C79 C39 N17 C44 161.1(9)
C79 C39 N17 Eu2 42.1(11)
C60 C44 N17 C43 60.2(13)
C60 C44 N17 C39 178.4(10)
C60 C44 N17 Eu2 -62.1(10)
O7 Eu2 N17 C43 135.4(8)
O5 Eu2 N17 C43 -108.4(8)
O14 Eu2 N17 C43 -52.4(9)
O19 Eu2 N17 C43 -176.9(8)
N70 Eu2 N17 C43 106.9(8)
N24 Eu2 N17 C43 -12.5(8)
N18 Eu2 N17 C43 46.5(8)
Eu5 Eu2 N17 C43 -112.1(8)
Eu6 Eu2 N17 C43 -142.0(7)
O7 Eu2 N17 C39 13.2(11)
O5 Eu2 N17 C39 129.5(7)
O14 Eu2 N17 C39 -174.6(6)
O19 Eu2 N17 C39 60.9(7)
N70 Eu2 N17 C39 -15.3(7)
N24 Eu2 N17 C39 -134.7(8)
N18 Eu2 N17 C39 -75.7(7)
Eu5 Eu2 N17 C39 125.7(6)
Eu6 Eu2 N17 C39 95.8(7)
O7 Eu2 N17 C44 -102.4(9)
O5 Eu2 N17 C44 13.8(6)
O14 Eu2 N17 C44 69.7(8)
O19 Eu2 N17 C44 -54.7(6)
N70 Eu2 N17 C44 -130.9(7)
N24 Eu2 N17 C44 109.7(7)
N18 Eu2 N17 C44 168.6(6)
Eu5 Eu2 N17 C44 10.1(10)
Eu6 Eu2 N17 C44 -19.8(6)
C78 C16 N18 C63 -81.9(12)
C78 C16 N18 C59 161.5(10)
C78 C16 N18 Eu2 38.7(11)
C99 C63 N18 C16 161.0(10)
C99 C63 N18 C59 -85.9(12)
C99 C63 N18 Eu2 38.2(12)
C53 C59 N18 C16 174.2(9)
C53 C59 N18 C63 58.7(12)
C53 C59 N18 Eu2 -63.2(11)
O7 Eu2 N18 C16 133.9(8)
O5 Eu2 N18 C16 19.8(12)
O14 Eu2 N18 C16 63.9(8)
O19 Eu2 N18 C16 -172.1(7)
N70 Eu2 N18 C16 -131.9(8)
N24 Eu2 N18 C16 -12.7(8)
N17 Eu2 N18 C16 -72.1(8)
Eu5 Eu2 N18 C16 98.7(8)
Eu6 Eu2 N18 C16 126.9(7)
O7 Eu2 N18 C63 -106.1(8)
O5 Eu2 N18 C63 139.8(8)
O14 Eu2 N18 C63 -176.1(7)
O19 Eu2 N18 C63 -52.1(9)
N70 Eu2 N18 C63 -11.9(7)
N24 Eu2 N18 C63 107.3(8)
N17 Eu2 N18 C63 47.9(8)
Eu5 Eu2 N18 C63 -141.3(7)
Eu6 Eu2 N18 C63 -113.1(8)
O7 Eu2 N18 C59 16.0(7)
O5 Eu2 N18 C59 -98.1(9)
O14 Eu2 N18 C59 -54.0(7)
O19 Eu2 N18 C59 70.0(8)
N70 Eu2 N18 C59 110.2(8)
N24 Eu2 N18 C59 -130.6(8)
N17 Eu2 N18 C59 170.0(7)
Eu5 Eu2 N18 C59 -19.2(7)
Eu6 Eu2 N18 C59 9.0(10)
C57 C55 N20 C62 -174.5(9)
C57 C55 N20 C14 -58.9(13)
C57 C55 N20 Eu1 65.7(10)
C5 C62 N20 C55 -163.8(10)
C5 C62 N20 C14 76.1(12)
C5 C62 N20 Eu1 -42.2(11)
C47 C14 N20 C55 80.9(12)
C47 C14 N20 C62 -163.1(10)
C47 C14 N20 Eu1 -45.1(11)
O8 Eu1 N20 C55 -62.6(8)
O13 Eu1 N20 C55 56.0(7)
O22 Eu1 N20 C55 99.0(8)
O6 Eu1 N20 C55 -19.5(6)
N56 Eu1 N20 C55 -110.8(7)
N34 Eu1 N20 C55 -170.1(6)
N25 Eu1 N20 C55 131.8(7)
Eu4 Eu1 N20 C55 -19.0(7)
Eu3 Eu1 N20 C55 49.3(7)
O8 Eu1 N20 C62 179.2(6)
O13 Eu1 N20 C62 -62.2(7)
O22 Eu1 N20 C62 -19.1(9)
O6 Eu1 N20 C62 -137.6(7)
N56 Eu1 N20 C62 131.1(7)
N34 Eu1 N20 C62 71.8(7)
N25 Eu1 N20 C62 13.7(6)
Eu4 Eu1 N20 C62 -137.2(6)
Eu3 Eu1 N20 C62 -68.9(7)
O8 Eu1 N20 C14 63.5(8)
O13 Eu1 N20 C14 -177.9(7)
O22 Eu1 N20 C14 -134.9(7)
O6 Eu1 N20 C14 106.7(7)
N56 Eu1 N20 C14 15.4(7)
N34 Eu1 N20 C14 -44.0(8)
N25 Eu1 N20 C14 -102.1(7)
Eu4 Eu1 N20 C14 107.1(7)
Eu3 Eu1 N20 C14 175.4(6)
C43 C52 N24 C65 159.5(10)
C43 C52 N24 C78 -80.3(13)
C43 C52 N24 Eu2 37.6(12)
C51 C65 N24 C52 172.9(10)
C51 C65 N24 C78 57.8(15)
C51 C65 N24 Eu2 -66.6(12)
C16 C78 N24 C52 161.7(11)
C16 C78 N24 C65 -82.7(14)
C16 C78 N24 Eu2 43.3(13)
O7 Eu2 N24 C52 -175.3(7)
O5 Eu2 N24 C52 62.5(9)
O14 Eu2 N24 C52 139.8(9)
O19 Eu2 N24 C52 20.1(14)
N70 Eu2 N24 C52 -71.0(9)
N18 Eu2 N24 C52 -130.4(10)
N17 Eu2 N24 C52 -12.6(8)
Eu5 Eu2 N24 C52 140.0(8)
Eu6 Eu2 N24 C52 71.6(10)
O7 Eu2 N24 C65 66.6(10)
O5 Eu2 N24 C65 -55.7(9)
O14 Eu2 N24 C65 21.6(8)
O19 Eu2 N24 C65 -98.1(11)
N70 Eu2 N24 C65 170.8(8)
N18 Eu2 N24 C65 111.5(9)
N17 Eu2 N24 C65 -130.8(9)
Eu5 Eu2 N24 C65 21.8(10)
Eu6 Eu2 N24 C65 -46.5(10)
O7 Eu2 N24 C78 -59.9(11)
O5 Eu2 N24 C78 177.9(10)
O14 Eu2 N24 C78 -104.8(10)
O19 Eu2 N24 C78 135.5(8)
N70 Eu2 N24 C78 44.4(10)
N18 Eu2 N24 C78 -15.0(9)
N17 Eu2 N24 C78 102.8(10)
Eu5 Eu2 N24 C78 -104.6(9)
Eu6 Eu2 N24 C78 -173.0(8)
C58 C66 N25 C72 -160.2(10)
C58 C66 N25 C5 83.8(12)
C58 C66 N25 Eu1 -36.7(11)
C73 C72 N25 C66 -177.8(10)
C73 C72 N25 C5 -63.6(13)
C73 C72 N25 Eu1 59.1(12)
C62 C5 N25 C66 -161.2(10)
C62 C5 N25 C72 84.2(12)
C62 C5 N25 Eu1 -39.9(11)
O8 Eu1 N25 C66 -23.4(10)
O13 Eu1 N25 C66 -136.2(7)
O22 Eu1 N25 C66 -65.9(7)
O6 Eu1 N25 C66 173.0(6)
N20 Eu1 N25 C66 130.7(7)
N56 Eu1 N25 C66 70.7(7)
N34 Eu1 N25 C66 10.7(6)
Eu4 Eu1 N25 C66 -127.2(6)
Eu3 Eu1 N25 C66 -100.8(6)
O8 Eu1 N25 C72 96.8(9)
O13 Eu1 N25 C72 -16.0(7)
O22 Eu1 N25 C72 54.3(7)
O6 Eu1 N25 C72 -66.8(8)
N20 Eu1 N25 C72 -109.1(7)
N56 Eu1 N25 C72 -169.1(7)
N34 Eu1 N25 C72 130.9(7)
Eu4 Eu1 N25 C72 -7.0(10)
Eu3 Eu1 N25 C72 19.4(7)
O8 Eu1 N25 C5 -141.4(7)
O13 Eu1 N25 C5 105.8(7)
O22 Eu1 N25 C5 176.1(7)
O6 Eu1 N25 C5 55.0(8)
N20 Eu1 N25 C5 12.7(7)
N56 Eu1 N25 C5 -47.3(7)
N34 Eu1 N25 C5 -107.2(7)
Eu4 Eu1 N25 C5 114.8(7)
Eu3 Eu1 N25 C5 141.2(7)
C37 C68 N34 C58 -58.1(12)
C37 C68 N34 C27 -175.5(9)
C37 C68 N34 Eu1 66.5(11)
C66 C58 N34 C68 83.6(12)
C66 C58 N34 C27 -161.6(9)
C66 C58 N34 Eu1 -42.3(11)
C74 C27 N34 C68 -162.8(10)
C74 C27 N34 C58 77.6(12)
C74 C27 N34 Eu1 -42.4(12)
O8 Eu1 N34 C68 56.2(7)
O13 Eu1 N34 C68 -64.6(8)
O22 Eu1 N34 C68 -21.8(7)
O6 Eu1 N34 C68 96.3(8)
N20 Eu1 N34 C68 -169.1(7)
N56 Eu1 N34 C68 132.0(8)
N25 Eu1 N34 C68 -110.0(7)
Eu4 Eu1 N34 C68 46.4(8)
Eu3 Eu1 N34 C68 -21.6(8)
O8 Eu1 N34 C58 -178.2(7)
O13 Eu1 N34 C58 61.0(8)
O22 Eu1 N34 C58 103.8(7)
O6 Eu1 N34 C58 -138.1(7)
N20 Eu1 N34 C58 -43.4(7)
N56 Eu1 N34 C58 -102.3(7)
N25 Eu1 N34 C58 15.6(6)
Eu4 Eu1 N34 C58 172.0(6)
Eu3 Eu1 N34 C58 104.0(7)
O8 Eu1 N34 C27 -59.1(8)
O13 Eu1 N34 C27 -179.9(7)
O22 Eu1 N34 C27 -137.1(8)
O6 Eu1 N34 C27 -19.0(11)
N20 Eu1 N34 C27 75.7(8)
N56 Eu1 N34 C27 16.7(7)
N25 Eu1 N34 C27 134.7(8)
Eu4 Eu1 N34 C27 -68.9(8)
Eu3 Eu1 N34 C27 -136.9(7)
C27 C74 N56 C47 -162.1(11)
C27 C74 N56 C40 82.9(13)
C27 C74 N56 Eu1 -39.2(14)
C14 C47 N56 C74 79.0(12)
C14 C47 N56 C40 -163.4(9)
C14 C47 N56 Eu1 -43.6(11)
C50 C40 N56 C74 -57.5(13)
C50 C40 N56 C47 -176.0(9)
C50 C40 N56 Eu1 64.2(10)
O8 Eu1 N56 C74 105.7(9)
O13 Eu1 N56 C74 -140.4(9)
O22 Eu1 N56 C74 48.9(10)
O6 Eu1 N56 C74 174.3(9)
N20 Eu1 N56 C74 -109.0(9)
N34 Eu1 N56 C74 10.6(8)
N25 Eu1 N56 C74 -48.5(9)
Eu4 Eu1 N56 C74 139.7(8)
Eu3 Eu1 N56 C74 111.0(9)
O8 Eu1 N56 C47 -131.6(7)
O13 Eu1 N56 C47 -17.7(11)
O22 Eu1 N56 C47 171.6(6)
O6 Eu1 N56 C47 -62.9(7)
N20 Eu1 N56 C47 13.7(7)
N34 Eu1 N56 C47 133.3(8)
N25 Eu1 N56 C47 74.3(7)
Eu4 Eu1 N56 C47 -97.5(7)
Eu3 Eu1 N56 C47 -126.3(7)
O8 Eu1 N56 C40 -15.4(6)
O13 Eu1 N56 C40 98.5(9)
O22 Eu1 N56 C40 -72.2(7)
O6 Eu1 N56 C40 53.3(6)
N20 Eu1 N56 C40 129.9(7)
N34 Eu1 N56 C40 -110.5(7)
N25 Eu1 N56 C40 -169.6(6)
Eu4 Eu1 N56 C40 18.7(6)
Eu3 Eu1 N56 C40 -10.1(9)
C63 C99 N70 C79 -79.7(13)
C63 C99 N70 C93 160.3(11)
C63 C99 N70 Eu2 40.5(12)
C39 C79 N70 C99 161.5(10)
C39 C79 N70 C93 -83.3(12)
C39 C79 N70 Eu2 42.1(11)
C42 C93 N70 C99 171.5(10)
C42 C93 N70 C79 55.5(14)
C42 C93 N70 Eu2 -69.6(11)
O7 Eu2 N70 C99 60.5(7)
O5 Eu2 N70 C99 -179.1(6)
O14 Eu2 N70 C99 19.0(11)
O19 Eu2 N70 C99 138.3(8)
N24 Eu2 N70 C99 -72.6(8)
N18 Eu2 N70 C99 -14.1(7)
N17 Eu2 N70 C99 -131.2(8)
Eu5 Eu2 N70 C99 69.3(8)
Eu6 Eu2 N70 C99 137.7(7)
O7 Eu2 N70 C79 178.2(7)
O5 Eu2 N70 C79 -61.4(8)
O14 Eu2 N70 C79 136.7(7)
O19 Eu2 N70 C79 -104.0(8)
N24 Eu2 N70 C79 45.1(8)
N18 Eu2 N70 C79 103.6(8)
N17 Eu2 N70 C79 -13.5(7)
Eu5 Eu2 N70 C79 -172.9(6)
Eu6 Eu2 N70 C79 -104.6(7)
O7 Eu2 N70 C93 -55.7(8)
O5 Eu2 N70 C93 64.7(9)
O14 Eu2 N70 C93 -97.2(9)
O19 Eu2 N70 C93 22.1(7)
N24 Eu2 N70 C93 171.3(8)
N18 Eu2 N70 C93 -130.3(8)
N17 Eu2 N70 C93 112.6(8)
Eu5 Eu2 N70 C93 -46.8(8)
Eu6 Eu2 N70 C93 21.5(8)
C60 C31 O5 Eu2 -60.3(13)
C13 C31 O5 Eu2 118.3(10)
C60 C31 O5 Eu6 100.8(11)
C13 C31 O5 Eu6 -80.6(12)
O7 Eu2 O5 C31 -161.6(8)
O14 Eu2 O5 C31 -100.8(8)
O19 Eu2 O5 C31 133.2(9)
N70 Eu2 O5 C31 88.3(9)
N24 Eu2 O5 C31 -25.6(9)
N18 Eu2 O5 C31 -55.7(12)
N17 Eu2 O5 C31 42.8(8)
Eu5 Eu2 O5 C31 -138.8(8)
Eu6 Eu2 O5 C31 165.2(10)
O7 Eu2 O5 Eu6 33.1(4)
O14 Eu2 O5 Eu6 93.9(3)
O19 Eu2 O5 Eu6 -32.0(3)
N70 Eu2 O5 Eu6 -77.0(4)
N24 Eu2 O5 Eu6 169.1(4)
N18 Eu2 O5 Eu6 139.1(6)
N17 Eu2 O5 Eu6 -122.4(3)
Eu5 Eu2 O5 Eu6 56.0(2)
O3 Eu6 O5 C31 161.5(9)
O4 Eu6 O5 C31 84.8(9)
O9 Eu6 O5 C31 11.7(9)
O38 Eu6 O5 C31 -99.6(10)
O19 Eu6 O5 C31 -131.3(10)
O2 Eu6 O5 C31 100.5(9)
O35 Eu6 O5 C31 -65.5(9)
C89 Eu6 O5 C31 -112.0(9)
Eu5 Eu6 O5 C31 138.8(9)
Eu2 Eu6 O5 C31 -164.3(11)
Eu3 Eu6 O5 C31 82.9(9)
O3 Eu6 O5 Eu2 -34.3(3)
O4 Eu6 O5 Eu2 -110.9(3)
O9 Eu6 O5 Eu2 176.0(3)
O38 Eu6 O5 Eu2 64.7(5)
O19 Eu6 O5 Eu2 33.0(3)
O2 Eu6 O5 Eu2 -95.2(3)
O35 Eu6 O5 Eu2 98.8(3)
C89 Eu6 O5 Eu2 52.3(3)
Eu5 Eu6 O5 Eu2 -57.0(2)
Eu3 Eu6 O5 Eu2 -112.8(2)
C57 C76 O6 Eu4 -163.4(8)
C20 C76 O6 Eu4 19.6(13)
C57 C76 O6 Eu1 56.3(13)
C20 C76 O6 Eu1 -120.6(9)
Eu4 C76 O6 Eu1 -140.3(10)
O16 Eu4 O6 C76 -62.4(8)
O1 Eu4 O6 C76 123.0(7)
O21 Eu4 O6 C76 46.0(7)
O4 Eu4 O6 C76 -171.3(7)
O3 Eu4 O6 C76 108.9(7)
O8 Eu4 O6 C76 -115.5(7)
O27 Eu4 O6 C76 -21.2(7)
Eu3 Eu4 O6 C76 165.5(7)
Eu1 Eu4 O6 C76 -147.1(8)
Eu5 Eu4 O6 C76 109.1(7)
O16 Eu4 O6 Eu1 84.7(4)
O1 Eu4 O6 Eu1 -89.9(2)
O21 Eu4 O6 Eu1 -166.9(3)
O4 Eu4 O6 Eu1 -24.2(3)
O3 Eu4 O6 Eu1 -103.9(3)
O8 Eu4 O6 Eu1 31.6(2)
O27 Eu4 O6 Eu1 125.9(3)
C76 Eu4 O6 Eu1 147.1(8)
Eu3 Eu4 O6 Eu1 -47.4(2)
Eu5 Eu4 O6 Eu1 -103.8(2)
O8 Eu1 O6 C76 110.9(8)
O13 Eu1 O6 C76 -127.5(9)
O22 Eu1 O6 C76 175.0(8)
N20 Eu1 O6 C76 -35.8(8)
N56 Eu1 O6 C76 33.7(8)
N34 Eu1 O6 C76 67.1(10)
N25 Eu1 O6 C76 -76.5(9)
Eu4 Eu1 O6 C76 144.8(9)
Eu3 Eu1 O6 C76 -168.4(8)
O8 Eu1 O6 Eu4 -33.9(3)
O13 Eu1 O6 Eu4 87.7(3)
O22 Eu1 O6 Eu4 30.2(4)
N20 Eu1 O6 Eu4 179.3(3)
N56 Eu1 O6 Eu4 -111.1(3)
N34 Eu1 O6 Eu4 -77.8(6)
N25 Eu1 O6 Eu4 138.7(3)
Eu3 Eu1 O6 Eu4 46.8(2)
C32 C28 O7 Eu2 117.5(12)
C53 C28 O7 Eu2 -56.5(15)
C32 C28 O7 Eu5 -84.9(14)
C53 C28 O7 Eu5 101.1(12)
O5 Eu2 O7 C28 -163.3(9)
O14 Eu2 O7 C28 130.8(10)
O19 Eu2 O7 C28 -104.0(9)
N70 Eu2 O7 C28 -28.6(9)
N24 Eu2 O7 C28 83.8(10)
N18 Eu2 O7 C28 41.0(9)
N17 Eu2 O7 C28 -55.0(12)
Eu5 Eu2 O7 C28 161.7(11)
Eu6 Eu2 O7 C28 -142.2(9)
O5 Eu2 O7 Eu5 34.9(4)
O14 Eu2 O7 Eu5 -30.9(3)
O19 Eu2 O7 Eu5 94.3(3)
N70 Eu2 O7 Eu5 169.7(3)
N24 Eu2 O7 Eu5 -78.0(5)
N18 Eu2 O7 Eu5 -120.8(3)
N17 Eu2 O7 Eu5 143.2(6)
Eu6 Eu2 O7 Eu5 56.1(2)
O23 Eu5 O7 C28 11.9(8)
O2 Eu5 O7 C28 159.5(8)
O14 Eu5 O7 C28 -130.6(9)
O3 Eu5 O7 C28 103.0(8)
O26 Eu5 O7 C28 -95.9(9)
O61 Eu5 O7 C28 -66.4(8)
O1 Eu5 O7 C28 71.9(9)
C90 Eu5 O7 C28 -110.8(9)
Eu6 Eu5 O7 C28 139.8(8)
Eu2 Eu5 O7 C28 -162.5(10)
Eu4 Eu5 O7 C28 82.8(8)
O23 Eu5 O7 Eu2 174.4(3)
O2 Eu5 O7 Eu2 -38.0(3)
O14 Eu5 O7 Eu2 31.9(3)
O3 Eu5 O7 Eu2 -94.5(3)
O26 Eu5 O7 Eu2 66.6(6)
O61 Eu5 O7 Eu2 96.1(3)
O1 Eu5 O7 Eu2 -125.6(2)
C90 Eu5 O7 Eu2 51.7(3)
Eu6 Eu5 O7 Eu2 -57.7(2)
Eu4 Eu5 O7 Eu2 -114.7(2)
C24 C46 O8 Eu1 -121.4(10)
C50 C46 O8 Eu1 61.1(13)
C24 C46 O8 Eu4 79.4(13)
C50 C46 O8 Eu4 -98.1(12)
O13 Eu1 O8 C46 164.0(8)
O22 Eu1 O8 C46 102.3(8)
O6 Eu1 O8 C46 -133.0(9)
N20 Eu1 O8 C46 -87.4(9)
N56 Eu1 O8 C46 -41.7(8)
N34 Eu1 O8 C46 27.6(8)
N25 Eu1 O8 C46 59.1(11)
Eu4 Eu1 O8 C46 -163.9(10)
Eu3 Eu1 O8 C46 140.5(8)
O13 Eu1 O8 Eu4 -32.1(3)
O22 Eu1 O8 Eu4 -93.8(3)
O6 Eu1 O8 Eu4 30.9(2)
N20 Eu1 O8 Eu4 76.5(4)
N56 Eu1 O8 Eu4 122.2(3)
N34 Eu1 O8 Eu4 -168.5(3)
N25 Eu1 O8 Eu4 -137.0(5)
Eu3 Eu1 O8 Eu4 -55.55(19)
O16 Eu4 O8 C46 -12.8(9)
O6 Eu4 O8 C46 130.6(9)
O1 Eu4 O8 C46 -171.5(9)
O21 Eu4 O8 C46 96.9(10)
O4 Eu4 O8 C46 -102.9(9)
O3 Eu4 O8 C46 -83.4(9)
O27 Eu4 O8 C46 65.0(9)
C76 Eu4 O8 C46 110.8(9)
Eu3 Eu4 O8 C46 -140.3(9)
Eu1 Eu4 O8 C46 162.8(10)
Eu5 Eu4 O8 C46 -137.0(8)
O16 Eu4 O8 Eu1 -175.6(3)
O6 Eu4 O8 Eu1 -32.2(2)
O1 Eu4 O8 Eu1 25.7(3)
O21 Eu4 O8 Eu1 -65.9(6)
O4 Eu4 O8 Eu1 94.3(2)
O3 Eu4 O8 Eu1 113.8(3)
O27 Eu4 O8 Eu1 -97.7(3)
C76 Eu4 O8 Eu1 -51.9(3)
Eu3 Eu4 O8 Eu1 57.0(2)
Eu5 Eu4 O8 Eu1 60.3(4)
O10 C77 O9 Eu6 16.1(17)
C88 C77 O9 Eu6 -161.4(8)
O3 Eu6 O9 C77 -14.1(12)
O4 Eu6 O9 C77 -44.3(9)
O38 Eu6 O9 C77 -121.9(10)
O19 Eu6 O9 C77 139.7(9)
O2 Eu6 O9 C77 20.9(9)
O5 Eu6 O9 C77 93.6(10)
O35 Eu6 O9 C77 178.9(10)
C89 Eu6 O9 C77 161.9(9)
Eu5 Eu6 O9 C77 25.7(10)
Eu2 Eu6 O9 C77 96.3(10)
Eu3 Eu6 O9 C77 -11.9(9)
O9 C77 O10 Eu3 -7(2)
C88 C77 O10 Eu3 170.4(9)
O4 Eu3 O10 C77 30.2(12)
O2 Eu3 O10 C77 -37.6(12)
O15 Eu3 O10 C77 -115.6(12)
O22 Eu3 O10 C77 110.9(12)
O13 Eu3 O10 C77 140.7(11)
O36 Eu3 O10 C77 175.9(13)
O1 Eu3 O10 C77 -8.8(15)
C64 Eu3 O10 C77 126.0(13)
Eu4 Eu3 O10 C77 29.8(13)
Eu1 Eu3 O10 C77 100.9(12)
Eu6 Eu3 O10 C77 -1.7(11)
C19 C13 O11 C3 -8.4(16)
C31 C13 O11 C3 178.3(10)
C25 C32 O12 C107 -1(2)
C28 C32 O12 C107 179.9(13)
C73 C30 O13 Eu1 55.0(14)
C18 C30 O13 Eu1 -123.8(10)
C73 C30 O13 Eu3 -95.3(11)
C18 C30 O13 Eu3 85.9(12)
O8 Eu1 O13 C30 168.2(8)
O22 Eu1 O13 C30 -124.5(9)
O6 Eu1 O13 C30 109.4(9)
N20 Eu1 O13 C30 33.1(9)
N56 Eu1 O13 C30 62.3(11)
N34 Eu1 O13 C30 -79.9(9)
N25 Eu1 O13 C30 -36.9(8)
Eu4 Eu1 O13 C30 147.4(9)
Eu3 Eu1 O13 C30 -155.0(10)
O8 Eu1 O13 Eu3 -36.8(4)
O22 Eu1 O13 Eu3 30.5(3)
O6 Eu1 O13 Eu3 -95.6(3)
N20 Eu1 O13 Eu3 -171.9(3)
N56 Eu1 O13 Eu3 -142.7(6)
N34 Eu1 O13 Eu3 75.1(4)
N25 Eu1 O13 Eu3 118.1(3)
Eu4 Eu1 O13 Eu3 -57.6(2)
O4 Eu3 O13 C30 -164.5(7)
O2 Eu3 O13 C30 -89.3(8)
O15 Eu3 O13 C30 -16.9(8)
O10 Eu3 O13 C30 92.9(9)
O22 Eu3 O13 C30 125.8(8)
O36 Eu3 O13 C30 60.9(8)
O1 Eu3 O13 C30 -104.6(8)
C64 Eu3 O13 C30 107.1(8)
Eu4 Eu3 O13 C30 -144.2(8)
Eu1 Eu3 O13 C30 156.9(9)
Eu6 Eu3 O13 C30 -141.9(7)
O4 Eu3 O13 Eu1 38.6(3)
O2 Eu3 O13 Eu1 113.8(3)
O15 Eu3 O13 Eu1 -173.8(3)
O10 Eu3 O13 Eu1 -64.0(6)
O22 Eu3 O13 Eu1 -31.1(3)
O36 Eu3 O13 Eu1 -96.0(3)
O1 Eu3 O13 Eu1 98.5(3)
C64 Eu3 O13 Eu1 -49.8(3)
Eu4 Eu3 O13 Eu1 58.9(2)
Eu6 Eu3 O13 Eu1 61.2(4)
C51 C90 O14 Eu2 -52.4(15)
C49 C90 O14 Eu2 120.3(11)
Eu5 C90 O14 Eu2 143.9(10)
C51 C90 O14 Eu5 163.6(10)
C49 C90 O14 Eu5 -23.7(14)
O7 Eu2 O14 C90 -112.6(9)
O5 Eu2 O14 C90 126.4(9)
O19 Eu2 O14 C90 -176.2(8)
N70 Eu2 O14 C90 -67.5(11)
N24 Eu2 O14 C90 32.7(8)
N18 Eu2 O14 C90 -36.5(8)
N17 Eu2 O14 C90 71.0(9)
Eu5 Eu2 O14 C90 -147.0(10)
Eu6 Eu2 O14 C90 167.0(8)
O7 Eu2 O14 Eu5 34.4(3)
O5 Eu2 O14 Eu5 -86.6(3)
O19 Eu2 O14 Eu5 -29.2(4)
N70 Eu2 O14 Eu5 79.5(6)
N24 Eu2 O14 Eu5 179.7(4)
N18 Eu2 O14 Eu5 110.5(3)
N17 Eu2 O14 Eu5 -142.0(3)
Eu6 Eu2 O14 Eu5 -46.0(2)
O23 Eu5 O14 C90 67.0(8)
O2 Eu5 O14 C90 -123.4(7)
O3 Eu5 O14 C90 172.9(7)
O26 Eu5 O14 C90 -42.0(7)
O61 Eu5 O14 C90 25.2(7)
O7 Eu5 O14 C90 119.8(8)
O1 Eu5 O14 C90 -94.8(8)
Eu6 Eu5 O14 C90 -161.7(7)
Eu2 Eu5 O14 C90 151.6(9)
Eu4 Eu5 O14 C90 -169.7(6)
O23 Eu5 O14 Eu2 -84.6(4)
O2 Eu5 O14 Eu2 85.0(3)
O3 Eu5 O14 Eu2 21.3(3)
O26 Eu5 O14 Eu2 166.4(3)
O61 Eu5 O14 Eu2 -126.4(3)
O7 Eu5 O14 Eu2 -31.8(3)
O1 Eu5 O14 Eu2 113.6(4)
C90 Eu5 O14 Eu2 -151.6(9)
Eu6 Eu5 O14 Eu2 46.7(2)
Eu4 Eu5 O14 Eu2 38.7(5)
O26 C75 O15 Eu3 -15.1(19)
C22 C75 O15 Eu3 162.9(8)
O4 Eu3 O15 C75 26.8(13)
O2 Eu3 O15 C75 48.6(10)
O10 Eu3 O15 C75 123.8(10)
O22 Eu3 O15 C75 -137.4(10)
O13 Eu3 O15 C75 -88.0(10)
O36 Eu3 O15 C75 -175.0(11)
O1 Eu3 O15 C75 -26.1(10)
C64 Eu3 O15 C75 -160.3(10)
Eu4 Eu3 O15 C75 -19.5(11)
Eu1 Eu3 O15 C75 -92.4(10)
Eu6 Eu3 O15 C75 52.8(11)
O38 C80 O16 Eu4 -9(2)
C29 C80 O16 Eu4 170.4(8)
O6 Eu4 O16 C80 -139.6(10)
O1 Eu4 O16 C80 27.7(15)
O21 Eu4 O16 C80 122.0(11)
O4 Eu4 O16 C80 -20.3(11)
O3 Eu4 O16 C80 45.4(11)
O8 Eu4 O16 C80 -92.1(11)
O27 Eu4 O16 C80 -177.4(12)
C76 Eu4 O16 C80 -161.5(10)
Eu3 Eu4 O16 C80 -22.6(12)
Eu1 Eu4 O16 C80 -95.2(11)
Eu5 Eu4 O16 C80 49.5(12)
C100 C24 O17 C71 12.8(19)
C46 C24 O17 C71 -177.1(11)
C42 C89 O19 Eu6 161.7(8)
C34 C89 O19 Eu6 -19.8(13)
C42 C89 O19 Eu2 -56.5(14)
C34 C89 O19 Eu2 122.1(10)
Eu6 C89 O19 Eu2 141.8(10)
O3 Eu6 O19 C89 -127.7(7)
O4 Eu6 O19 C89 -107.6(7)
O9 Eu6 O19 C89 65.6(8)
O38 Eu6 O19 C89 -44.8(7)
O2 Eu6 O19 C89 172.2(7)
O5 Eu6 O19 C89 117.1(8)
O35 Eu6 O19 C89 23.1(7)
Eu5 Eu6 O19 C89 -164.8(7)
Eu2 Eu6 O19 C89 149.5(9)
Eu3 Eu6 O19 C89 -167.8(6)
O3 Eu6 O19 Eu2 82.9(3)
O4 Eu6 O19 Eu2 103.0(3)
O9 Eu6 O19 Eu2 -83.9(4)
O38 Eu6 O19 Eu2 165.7(3)
O2 Eu6 O19 Eu2 22.8(3)
O5 Eu6 O19 Eu2 -32.4(3)
O35 Eu6 O19 Eu2 -126.4(4)
C89 Eu6 O19 Eu2 -149.5(9)
Eu5 Eu6 O19 Eu2 45.7(2)
Eu3 Eu6 O19 Eu2 42.7(5)
O7 Eu2 O19 C89 127.0(8)
O5 Eu2 O19 C89 -111.4(9)
O14 Eu2 O19 C89 -174.1(8)
N70 Eu2 O19 C89 35.0(8)
N24 Eu2 O19 C89 -64.8(11)
N18 Eu2 O19 C89 73.8(9)
N17 Eu2 O19 C89 -34.3(8)
Eu5 Eu2 O19 C89 168.7(8)
Eu6 Eu2 O19 C89 -145.9(10)
O7 Eu2 O19 Eu6 -87.2(3)
O5 Eu2 O19 Eu6 34.4(3)
O14 Eu2 O19 Eu6 -28.2(4)
N70 Eu2 O19 Eu6 -179.1(4)
N24 Eu2 O19 Eu6 81.1(8)
N18 Eu2 O19 Eu6 -140.3(3)
N17 Eu2 O19 Eu6 111.5(3)
Eu5 Eu2 O19 Eu6 -45.4(2)
O23 C96 O21 Eu4 -8(2)
C83 C96 O21 Eu4 172.5(10)
O16 Eu4 O21 C96 -115.2(15)
O6 Eu4 O21 C96 112.1(15)
O1 Eu4 O21 C96 40.7(14)
O4 Eu4 O21 C96 -7.2(17)
O3 Eu4 O21 C96 -37.1(15)
O8 Eu4 O21 C96 142.7(13)
O27 Eu4 O21 C96 177.5(16)
C76 Eu4 O21 C96 128.3(15)
Eu3 Eu4 O21 C96 31.8(16)
Eu1 Eu4 O21 C96 102.7(15)
Eu5 Eu4 O21 C96 -1.7(14)
C37 C64 O22 Eu1 55.2(15)
C61 C64 O22 Eu1 -121.8(10)
Eu3 C64 O22 Eu1 -144.0(12)
C37 C64 O22 Eu3 -160.8(9)
C61 C64 O22 Eu3 22.1(14)
O8 Eu1 O22 C64 -126.3(9)
O13 Eu1 O22 C64 114.3(10)
O6 Eu1 O22 C64 175.1(9)
N20 Eu1 O22 C64 67.5(11)
N56 Eu1 O22 C64 -70.1(10)
N34 Eu1 O22 C64 -33.0(9)
N25 Eu1 O22 C64 36.6(9)
Eu4 Eu1 O22 C64 -167.2(9)
Eu3 Eu1 O22 C64 147.3(11)
O8 Eu1 O22 Eu3 86.4(3)
O13 Eu1 O22 Eu3 -33.0(3)
O6 Eu1 O22 Eu3 27.8(4)
N20 Eu1 O22 Eu3 -79.7(6)
N56 Eu1 O22 Eu3 142.7(3)
N34 Eu1 O22 Eu3 179.7(4)
N25 Eu1 O22 Eu3 -110.6(3)
Eu4 Eu1 O22 Eu3 45.5(3)
O4 Eu3 O22 C64 123.6(8)
O2 Eu3 O22 C64 104.4(8)
O15 Eu3 O22 C64 -65.2(9)
O10 Eu3 O22 C64 42.2(8)
O13 Eu3 O22 C64 -120.8(9)
O36 Eu3 O22 C64 -24.3(8)
O1 Eu3 O22 C64 -166.5(7)
Eu4 Eu3 O22 C64 162.2(8)
Eu1 Eu3 O22 C64 -151.9(10)
Eu6 Eu3 O22 C64 105.3(8)
O4 Eu3 O22 Eu1 -84.5(3)
O2 Eu3 O22 Eu1 -103.7(4)
O15 Eu3 O22 Eu1 86.7(4)
O10 Eu3 O22 Eu1 -165.9(3)
O13 Eu3 O22 Eu1 31.1(3)
O36 Eu3 O22 Eu1 127.6(4)
O1 Eu3 O22 Eu1 -14.6(3)
C64 Eu3 O22 Eu1 151.9(10)
Eu4 Eu3 O22 Eu1 -45.9(3)
Eu6 Eu3 O22 Eu1 -102.8(3)
O21 C96 O23 Eu5 20(2)
C83 C96 O23 Eu5 -160.5(9)
O2 Eu5 O23 C96 -26.8(14)
O14 Eu5 O23 C96 134.3(11)
O3 Eu5 O23 C96 18.7(11)
O26 Eu5 O23 C96 -125.7(11)
O61 Eu5 O23 C96 172.0(12)
O7 Eu5 O23 C96 87.3(12)
O1 Eu5 O23 C96 -54.4(11)
C90 Eu5 O23 C96 158.1(11)
Eu6 Eu5 O23 C96 18.9(13)
Eu2 Eu5 O23 C96 91.2(11)
Eu4 Eu5 O23 C96 -15.5(11)
O15 C75 O26 Eu5 -2(2)
C22 C75 O26 Eu5 -179.5(9)
O23 Eu5 O26 C75 122.9(13)
O2 Eu5 O26 C75 -23.6(13)
O14 Eu5 O26 C75 -105.5(14)
O3 Eu5 O26 C75 14.0(16)
O61 Eu5 O26 C75 -168.5(14)
O7 Eu5 O26 C75 -136.6(12)
O1 Eu5 O26 C75 52.0(13)
C90 Eu5 O26 C75 -121.2(14)
Eu6 Eu5 O26 C75 -23.9(15)
Eu2 Eu5 O26 C75 -95.8(13)
Eu4 Eu5 O26 C75 44.7(14)
C76 C20 O27 C12 175.9(12)
C56 C20 O27 C12 -0.8(17)
C76 C20 O27 Eu4 -20.8(11)
C56 C20 O27 Eu4 162.4(9)
O16 Eu4 O27 C20 171.8(7)
O6 Eu4 O27 C20 21.7(6)
O1 Eu4 O27 C20 -19.9(8)
O21 Eu4 O27 C20 -72.9(7)
O4 Eu4 O27 C20 113.7(7)
O3 Eu4 O27 C20 -122.2(6)
O8 Eu4 O27 C20 88.1(7)
C76 Eu4 O27 C20 11.1(6)
Eu3 Eu4 O27 C20 34.6(9)
Eu1 Eu4 O27 C20 51.4(7)
Eu5 Eu4 O27 C20 -71.8(7)
O16 Eu4 O27 C12 -25.4(11)
O6 Eu4 O27 C12 -175.4(11)
O1 Eu4 O27 C12 143.0(10)
O21 Eu4 O27 C12 90.0(11)
O4 Eu4 O27 C12 -83.4(12)
O3 Eu4 O27 C12 40.6(12)
O8 Eu4 O27 C12 -109.0(11)
C76 Eu4 O27 C12 174.0(12)
Eu3 Eu4 O27 C12 -162.5(10)
Eu1 Eu4 O27 C12 -145.7(11)
Eu5 Eu4 O27 C12 91.1(11)
C70 C18 O29 C97 5.2(18)
C30 C18 O29 C97 -177.0(11)
C94 C34 O35 C104 -6.2(19)
C89 C34 O35 C104 177.3(12)
C94 C34 O35 Eu6 -158.4(11)
C89 C34 O35 Eu6 25.1(13)
O3 Eu6 O35 C34 16.1(9)
O4 Eu6 O35 C34 117.7(7)
O9 Eu6 O35 C34 -172.9(8)
O38 Eu6 O35 C34 68.4(8)
O19 Eu6 O35 C34 -24.7(7)
O2 Eu6 O35 C34 -120.0(7)
O5 Eu6 O35 C34 -90.7(7)
C89 Eu6 O35 C34 -13.4(7)
Eu5 Eu6 O35 C34 -40.0(9)
Eu2 Eu6 O35 C34 -54.2(7)
Eu3 Eu6 O35 C34 167.1(6)
O3 Eu6 O35 C104 -134.1(10)
O4 Eu6 O35 C104 -32.4(11)
O9 Eu6 O35 C104 37.0(10)
O38 Eu6 O35 C104 -81.7(10)
O19 Eu6 O35 C104 -174.8(11)
O2 Eu6 O35 C104 89.9(11)
O5 Eu6 O35 C104 119.2(10)
C89 Eu6 O35 C104 -163.6(12)
Eu5 Eu6 O35 C104 169.8(9)
Eu2 Eu6 O35 C104 155.7(10)
Eu3 Eu6 O35 C104 16.9(12)
C26 C61 O36 C9 -9.0(18)
C64 C61 O36 C9 170.3(11)
C26 C61 O36 Eu3 156.0(10)
C64 C61 O36 Eu3 -24.7(12)
O4 Eu3 O36 C61 -20.4(9)
O2 Eu3 O36 C61 -117.1(7)
O15 Eu3 O36 C61 176.1(8)
O10 Eu3 O36 C61 -70.5(7)
O22 Eu3 O36 C61 25.5(7)
O13 Eu3 O36 C61 91.4(8)
O1 Eu3 O36 C61 113.7(7)
C64 Eu3 O36 C61 13.5(7)
Eu4 Eu3 O36 C61 38.2(10)
Eu1 Eu3 O36 C61 54.3(7)
Eu6 Eu3 O36 C61 -67.4(8)
O4 Eu3 O36 C9 142.5(10)
O2 Eu3 O36 C9 45.8(12)
O15 Eu3 O36 C9 -21.0(11)
O10 Eu3 O36 C9 92.4(11)
O22 Eu3 O36 C9 -171.6(12)
O13 Eu3 O36 C9 -105.7(11)
O1 Eu3 O36 C9 -83.4(11)
C64 Eu3 O36 C9 176.4(12)
Eu4 Eu3 O36 C9 -158.9(9)
Eu1 Eu3 O36 C9 -142.8(11)
Eu6 Eu3 O36 C9 95.5(11)
O16 C80 O38 Eu6 -7(2)
C29 C80 O38 Eu6 173.3(8)
O3 Eu6 O38 C80 -23.4(12)
O4 Eu6 O38 C80 46.5(12)
O9 Eu6 O38 C80 127.4(12)
O19 Eu6 O38 C80 -101.6(12)
O2 Eu6 O38 C80 18.6(14)
O5 Eu6 O38 C80 -130.4(12)
O35 Eu6 O38 C80 -167.6(13)
C89 Eu6 O38 C80 -117.5(12)
Eu5 Eu6 O38 C80 -21.7(13)
Eu2 Eu6 O38 C80 -91.6(12)
Eu3 Eu6 O38 C80 46.9(12)
C90 C49 O61 C8 -180.0(11)
C81 C49 O61 C8 -3.6(16)
C90 C49 O61 Eu5 26.4(13)
C81 C49 O61 Eu5 -157.2(10)
O23 Eu5 O61 C49 -176.4(7)
O2 Eu5 O61 C49 17.8(8)
O14 Eu5 O61 C49 -27.6(7)
O3 Eu5 O61 C49 -113.3(7)
O26 Eu5 O61 C49 69.7(7)
O7 Eu5 O61 C49 -93.4(7)
O1 Eu5 O61 C49 121.9(7)
C90 Eu5 O61 C49 -14.0(7)
Eu6 Eu5 O61 C49 -40.5(7)
Eu2 Eu5 O61 C49 -56.6(7)
Eu4 Eu5 O61 C49 169.4(6)
O23 Eu5 O61 C8 30.2(8)
O2 Eu5 O61 C8 -135.6(7)
O14 Eu5 O61 C8 179.0(8)
O3 Eu5 O61 C8 93.3(8)
O26 Eu5 O61 C8 -83.7(8)
O7 Eu5 O61 C8 113.2(8)
O1 Eu5 O61 C8 -31.5(8)
C90 Eu5 O61 C8 -167.4(8)
Eu6 Eu5 O61 C8 166.1(7)
Eu2 Eu5 O61 C8 150.0(8)
Eu4 Eu5 O61 C8 16.0(8)
O16 Eu4 O1 Eu5 30.1(6)
O6 Eu4 O1 Eu5 -159.8(2)
O21 Eu4 O1 Eu5 -70.9(3)
O4 Eu4 O1 Eu5 79.84(12)
O3 Eu4 O1 Eu5 12.04(16)
O8 Eu4 O1 Eu5 145.1(2)
O27 Eu4 O1 Eu5 -120.1(2)
C76 Eu4 O1 Eu5 -141.9(2)
Eu3 Eu4 O1 Eu5 97.73(16)
Eu1 Eu4 O1 Eu5 160.81(12)
O16 Eu4 O1 Eu3 -67.6(6)
O6 Eu4 O1 Eu3 102.4(2)
O21 Eu4 O1 Eu3 -168.6(3)
O4 Eu4 O1 Eu3 -17.90(17)
O3 Eu4 O1 Eu3 -85.70(12)
O8 Eu4 O1 Eu3 47.3(2)
O27 Eu4 O1 Eu3 142.1(2)
C76 Eu4 O1 Eu3 120.4(2)
Eu1 Eu4 O1 Eu3 63.07(9)
Eu5 Eu4 O1 Eu3 -97.73(16)
O23 Eu5 O1 Eu4 79.8(3)
O2 Eu5 O1 Eu4 -84.77(12)
O14 Eu5 O1 Eu4 -114.3(5)
O3 Eu5 O1 Eu4 -12.39(16)
O26 Eu5 O1 Eu4 -169.1(3)
O61 Eu5 O1 Eu4 142.06(10)
O7 Eu5 O1 Eu4 17.8(3)
C90 Eu5 O1 Eu4 -157.4(4)
Eu6 Eu5 O1 Eu4 -47.38(10)
Eu2 Eu5 O1 Eu4 -40.49(19)
O23 Eu5 O1 Eu3 178.3(2)
O2 Eu5 O1 Eu3 13.75(15)
O14 Eu5 O1 Eu3 -15.8(5)
O3 Eu5 O1 Eu3 86.13(11)
O26 Eu5 O1 Eu3 -70.5(3)
O61 Eu5 O1 Eu3 -119.43(14)
O7 Eu5 O1 Eu3 116.3(3)
C90 Eu5 O1 Eu3 -58.9(4)
Eu6 Eu5 O1 Eu3 51.14(9)
Eu2 Eu5 O1 Eu3 58.03(17)
Eu4 Eu5 O1 Eu3 98.52(15)
O4 Eu3 O1 Eu4 18.92(18)
O2 Eu3 O1 Eu4 88.41(12)
O15 Eu3 O1 Eu4 171.4(2)
O10 Eu3 O1 Eu4 59.1(4)
O22 Eu3 O1 Eu4 -54.6(3)
O13 Eu3 O1 Eu4 -102.8(2)
O36 Eu3 O1 Eu4 -128.3(3)
C64 Eu3 O1 Eu4 -61.0(3)
Eu1 Eu3 O1 Eu4 -63.88(10)
Eu6 Eu3 O1 Eu4 52.49(10)
O4 Eu3 O1 Eu5 -83.45(11)
O2 Eu3 O1 Eu5 -13.95(15)
O15 Eu3 O1 Eu5 69.0(2)
O10 Eu3 O1 Eu5 -43.3(4)
O22 Eu3 O1 Eu5 -157.0(2)
O13 Eu3 O1 Eu5 154.8(2)
O36 Eu3 O1 Eu5 129.3(3)
C64 Eu3 O1 Eu5 -163.4(3)
Eu4 Eu3 O1 Eu5 -102.37(16)
Eu1 Eu3 O1 Eu5 -166.25(11)
Eu6 Eu3 O1 Eu5 -49.88(9)
O4 Eu6 O3 Eu5 94.95(13)
O9 Eu6 O3 Eu5 62.4(4)
O38 Eu6 O3 Eu5 177.5(3)
O19 Eu6 O3 Eu5 -97.5(2)
O2 Eu6 O3 Eu5 24.65(18)
O5 Eu6 O3 Eu5 -38.3(2)
O35 Eu6 O3 Eu5 -134.9(3)
C89 Eu6 O3 Eu5 -114.1(2)
Eu2 Eu6 O3 Eu5 -58.76(12)
Eu3 Eu6 O3 Eu5 60.28(12)
O4 Eu6 O3 Eu4 -20.38(17)
O9 Eu6 O3 Eu4 -52.9(4)
O38 Eu6 O3 Eu4 62.2(2)
O19 Eu6 O3 Eu4 147.2(2)
O2 Eu6 O3 Eu4 -90.69(13)
O5 Eu6 O3 Eu4 -153.6(2)
O35 Eu6 O3 Eu4 109.7(3)
C89 Eu6 O3 Eu4 130.6(2)
Eu5 Eu6 O3 Eu4 -115.3(2)
Eu2 Eu6 O3 Eu4 -174.09(14)
Eu3 Eu6 O3 Eu4 -55.05(11)
O23 Eu5 O3 Eu6 179.6(3)
O2 Eu5 O3 Eu6 -25.30(19)
O14 Eu5 O3 Eu6 46.4(2)
O26 Eu5 O3 Eu6 -65.6(5)
O61 Eu5 O3 Eu6 119.0(3)
O7 Eu5 O3 Eu6 97.7(2)
O1 Eu5 O3 Eu6 -104.32(14)
C90 Eu5 O3 Eu6 50.0(3)
Eu2 Eu5 O3 Eu6 59.44(12)
Eu4 Eu5 O3 Eu6 -116.93(19)
O23 Eu5 O3 Eu4 -63.5(3)
O2 Eu5 O3 Eu4 91.63(13)
O14 Eu5 O3 Eu4 163.3(2)
O26 Eu5 O3 Eu4 51.4(5)
O61 Eu5 O3 Eu4 -124.1(3)
O7 Eu5 O3 Eu4 -145.4(2)
O1 Eu5 O3 Eu4 12.60(16)
C90 Eu5 O3 Eu4 167.0(3)
Eu6 Eu5 O3 Eu4 116.93(19)
Eu2 Eu5 O3 Eu4 176.36(13)
O16 Eu4 O3 Eu6 -71.2(3)
O6 Eu4 O3 Eu6 115.3(3)
O1 Eu4 O3 Eu6 101.67(13)
O21 Eu4 O3 Eu6 179.5(3)
O4 Eu4 O3 Eu6 20.01(17)
O8 Eu4 O3 Eu6 -0.4(3)
O27 Eu4 O3 Eu6 -135.3(3)
C76 Eu4 O3 Eu6 154.0(3)
Eu3 Eu4 O3 Eu6 56.81(11)
Eu1 Eu4 O3 Eu6 54.1(2)
Eu5 Eu4 O3 Eu6 115.07(19)
O16 Eu4 O3 Eu5 173.8(3)
O6 Eu4 O3 Eu5 0.2(4)
O1 Eu4 O3 Eu5 -13.40(17)
O21 Eu4 O3 Eu5 64.4(3)
O4 Eu4 O3 Eu5 -95.06(12)
O8 Eu4 O3 Eu5 -115.4(3)
O27 Eu4 O3 Eu5 109.6(3)
C76 Eu4 O3 Eu5 38.9(4)
Eu3 Eu4 O3 Eu5 -58.26(10)
Eu1 Eu4 O3 Eu5 -60.97(18)
O2 Eu3 O4 Eu6 20.52(18)
O15 Eu3 O4 Eu6 44.2(5)
O10 Eu3 O4 Eu6 -60.4(2)
O22 Eu3 O4 Eu6 -147.5(2)
O13 Eu3 O4 Eu6 151.8(2)
O36 Eu3 O4 Eu6 -106.0(3)
O1 Eu3 O4 Eu6 99.63(14)
C64 Eu3 O4 Eu6 -129.8(2)
Eu4 Eu3 O4 Eu6 119.0(2)
Eu1 Eu3 O4 Eu6 174.47(14)
O2 Eu3 O4 Eu4 -98.44(13)
O15 Eu3 O4 Eu4 -74.8(4)
O10 Eu3 O4 Eu4 -179.3(2)
O22 Eu3 O4 Eu4 93.5(2)
O13 Eu3 O4 Eu4 32.8(2)
O36 Eu3 O4 Eu4 135.1(3)
O1 Eu3 O4 Eu4 -19.34(17)
C64 Eu3 O4 Eu4 111.3(2)
Eu1 Eu3 O4 Eu4 55.50(11)
Eu6 Eu3 O4 Eu4 -119.0(2)
O3 Eu6 O4 Eu3 -96.06(13)
O9 Eu6 O4 Eu3 68.1(2)
O38 Eu6 O4 Eu3 179.2(3)
O19 Eu6 O4 Eu3 -117.1(3)
O2 Eu6 O4 Eu3 -19.97(17)
O5 Eu6 O4 Eu3 -3.4(3)
O35 Eu6 O4 Eu3 134.0(3)
C89 Eu6 O4 Eu3 -154.0(4)
Eu5 Eu6 O4 Eu3 -57.61(12)
Eu2 Eu6 O4 Eu3 -57.73(19)
O3 Eu6 O4 Eu4 20.40(17)
O9 Eu6 O4 Eu4 -175.5(2)
O38 Eu6 O4 Eu4 -64.3(2)
O19 Eu6 O4 Eu4 -0.7(4)
O2 Eu6 O4 Eu4 96.49(12)
O5 Eu6 O4 Eu4 113.0(3)
O35 Eu6 O4 Eu4 -109.5(3)
C89 Eu6 O4 Eu4 -37.5(4)
Eu5 Eu6 O4 Eu4 58.86(11)
Eu2 Eu6 O4 Eu4 58.74(18)
Eu3 Eu6 O4 Eu4 116.5(2)
O16 Eu4 O4 Eu3 -176.8(3)
O6 Eu4 O4 Eu3 -41.2(2)
O1 Eu4 O4 Eu3 20.86(19)
O21 Eu4 O4 Eu3 68.5(5)
O3 Eu4 O4 Eu3 101.08(13)
O8 Eu4 O4 Eu3 -94.0(2)
O27 Eu4 O4 Eu3 -120.9(5)
C76 Eu4 O4 Eu3 -45.5(3)
Eu1 Eu4 O4 Eu3 -56.06(11)
Eu5 Eu4 O4 Eu3 63.22(11)
O16 Eu4 O4 Eu6 62.1(3)
O6 Eu4 O4 Eu6 -162.3(2)
O1 Eu4 O4 Eu6 -100.21(14)
O21 Eu4 O4 Eu6 -52.5(5)
O3 Eu4 O4 Eu6 -19.99(17)
O8 Eu4 O4 Eu6 144.9(2)
O27 Eu4 O4 Eu6 118.0(5)
C76 Eu4 O4 Eu6 -166.6(3)
Eu3 Eu4 O4 Eu6 -121.1(2)
Eu1 Eu4 O4 Eu6 -177.13(13)
Eu5 Eu4 O4 Eu6 -57.85(11)
O4 Eu3 O2 Eu5 96.25(13)
O15 Eu3 O2 Eu5 -70.7(2)
O10 Eu3 O2 Eu5 -178.7(2)
O22 Eu3 O2 Eu5 116.9(3)
O13 Eu3 O2 Eu5 2.6(3)
O36 Eu3 O2 Eu5 -135.6(3)
O1 Eu3 O2 Eu5 16.49(17)
C64 Eu3 O2 Eu5 154.2(3)
Eu4 Eu3 O2 Eu5 57.13(11)
Eu1 Eu3 O2 Eu5 57.07(19)
Eu6 Eu3 O2 Eu5 115.6(2)
O4 Eu3 O2 Eu6 -19.32(18)
O15 Eu3 O2 Eu6 173.7(2)
O10 Eu3 O2 Eu6 65.7(2)
O22 Eu3 O2 Eu6 1.4(4)
O13 Eu3 O2 Eu6 -113.0(3)
O36 Eu3 O2 Eu6 108.8(3)
O1 Eu3 O2 Eu6 -99.08(13)
C64 Eu3 O2 Eu6 38.7(4)
Eu4 Eu3 O2 Eu6 -58.44(11)
Eu1 Eu3 O2 Eu6 -58.5(2)
O23 Eu5 O2 Eu3 -44.5(5)
O14 Eu5 O2 Eu3 149.8(2)
O3 Eu5 O2 Eu3 -94.24(14)
O26 Eu5 O2 Eu3 62.0(3)
O61 Eu5 O2 Eu3 109.7(2)
O7 Eu5 O2 Eu3 -150.5(2)
O1 Eu5 O2 Eu3 -16.65(18)
C90 Eu5 O2 Eu3 131.2(3)
Eu6 Eu5 O2 Eu3 -118.3(2)
Eu2 Eu5 O2 Eu3 -172.59(14)
Eu4 Eu5 O2 Eu3 -55.76(11)
O23 Eu5 O2 Eu6 73.8(5)
O14 Eu5 O2 Eu6 -91.8(2)
O3 Eu5 O2 Eu6 24.08(19)
O26 Eu5 O2 Eu6 -179.7(3)
O61 Eu5 O2 Eu6 -132.02(15)
O7 Eu5 O2 Eu6 -32.2(2)
O1 Eu5 O2 Eu6 101.67(13)
C90 Eu5 O2 Eu6 -110.4(3)
Eu2 Eu5 O2 Eu6 -54.27(12)
Eu4 Eu5 O2 Eu6 62.57(11)
O3 Eu6 O2 Eu3 95.11(13)
O4 Eu6 O2 Eu3 19.51(17)
O9 Eu6 O2 Eu3 -66.8(2)
O38 Eu6 O2 Eu3 50.1(4)
O19 Eu6 O2 Eu3 160.0(2)
O5 Eu6 O2 Eu3 -148.4(2)
O35 Eu6 O2 Eu3 -117.7(4)
C89 Eu6 O2 Eu3 163.9(3)
Eu5 Eu6 O2 Eu3 119.9(2)
Eu2 Eu6 O2 Eu3 173.93(14)
O3 Eu6 O2 Eu5 -24.79(19)
O4 Eu6 O2 Eu5 -100.39(12)
O9 Eu6 O2 Eu5 173.3(2)
O38 Eu6 O2 Eu5 -69.8(4)
O19 Eu6 O2 Eu5 40.1(3)
O5 Eu6 O2 Eu5 91.6(2)
O35 Eu6 O2 Eu5 122.4(4)
C89 Eu6 O2 Eu5 44.0(3)
Eu2 Eu6 O2 Eu5 54.02(11)
Eu3 Eu6 O2 Eu5 -119.9(2)

loop_
_platon_squeeze_void_nr
_platon_squeeze_void_average_x
_platon_squeeze_void_average_y
_platon_squeeze_void_average_z
_platon_squeeze_void_volume
_platon_squeeze_void_count_electrons
_platon_squeeze_void_content
1 -0.069 -0.091 0.296 593 176 ' '
2 0.014 0.690 0.794 32 5 ' '
